data_7720711
loop_
_publ_author_name
'Zhai, Zhi-Min'
'Bao, Song-Song'
'Xu, Yan'
'Teng, Qian'
'Zheng, Li-Min'

_publ_section_title
;
 Chiral inversion of macroscopic helical structures in coordination
 polymers induced by lanthanide ions.
;
_journal_issue 15
_journal_name_full 'Dalton transactions (Cambridge, England : 2003)'
_journal_page_first 6074
_journal_page_last 6084
_journal_paper_doi 10.1039/d5dt03094c
_journal_volume 55
_journal_year 2026
_chemical_absolute_configuration rm
_chemical_formula_moiety 'C81 H119 N9 O27 P9 Sm3, C81 H118 N9 O27 P9 Sm3, 4(N O3), 16(O H2), (O H3)'
_chemical_formula_sum 'C162 H272 N22 O83 P18 Sm6'
_chemical_formula_weight 5315.56
_space_group_crystal_system monoclinic
_space_group_IT_number 4
_space_group_name_Hall 'P 2yb'
_space_group_name_H-M_alt 'P 1 21 1'
_atom_sites_solution_hydrogens mixed
_audit_creation_method SHELXL-2014/7
_audit_update_record
;
2021-05-31 deposited with the CCDC.	2026-03-16 downloaded from the CCDC.
;
_cell_angle_alpha 90
_cell_angle_beta 94.552(5)
_cell_angle_gamma 90
_cell_formula_units_Z 2
_cell_length_a 17.080(5)
_cell_length_b 24.524(7)
_cell_length_c 26.270(8)
_cell_measurement_reflns_used 9985
_cell_measurement_temperature 150(2)
_cell_measurement_theta_max 26.677
_cell_measurement_theta_min 2.392
_cell_volume 10969(6)
_computing_cell_refinement SMART
_computing_data_collection 'SMART (Bruker, 2000)'
_computing_data_reduction 'SAINT (Bruker, 2000)'
_computing_molecular_graphics SHELXTL
_computing_publication_material SHELXTL
_computing_structure_refinement 'SHELXL-2014/7 (Sheldrick, 2014)'
_computing_structure_solution 'SHELXTL (Bruker, 2000)'
_diffrn_ambient_temperature 150(2)
_diffrn_measured_fraction_theta_full 0.993
_diffrn_measured_fraction_theta_max 0.994
_diffrn_measurement_device_type 'Bruker APEX DUO'
_diffrn_radiation_type MoK\a
_diffrn_radiation_wavelength 0.71073
_diffrn_reflns_av_R_equivalents 0.0780
_diffrn_reflns_av_unetI/netI 0.1213
_diffrn_reflns_Laue_measured_fraction_full 0.993
_diffrn_reflns_Laue_measured_fraction_max 0.994
_diffrn_reflns_limit_h_max 21
_diffrn_reflns_limit_h_min -21
_diffrn_reflns_limit_k_max 29
_diffrn_reflns_limit_k_min -30
_diffrn_reflns_limit_l_max 32
_diffrn_reflns_limit_l_min -32
_diffrn_reflns_number 87562
_diffrn_reflns_point_group_measured_fraction_full 0.962
_diffrn_reflns_point_group_measured_fraction_max 0.960
_diffrn_reflns_theta_full 25.242
_diffrn_reflns_theta_max 26.000
_diffrn_reflns_theta_min 0.778
_exptl_absorpt_coefficient_mu 1.804
_exptl_absorpt_correction_T_max 0.714
_exptl_absorpt_correction_T_min 0.500
_exptl_absorpt_correction_type multi-scan
_exptl_absorpt_process_details 'SADABS(Bruker, 2000)'
_exptl_crystal_colour colorless
_exptl_crystal_density_diffrn 1.609
_exptl_crystal_description block
_exptl_crystal_F_000 5408
_exptl_crystal_size_max 0.450
_exptl_crystal_size_mid 0.300
_exptl_crystal_size_min 0.200
_refine_diff_density_max 3.504
_refine_diff_density_min -2.107
_refine_diff_density_rms 0.192
_refine_ls_abs_structure_details
;
 Flack x determined using 10522 quotients [(I+)-(I-)]/[(I+)+(I-)]
 (Parsons, Flack and Wagner, Acta Cryst. B69 (2013) 249-259).
;
_refine_ls_abs_structure_Flack 0.015(8)
_refine_ls_extinction_method none
_refine_ls_goodness_of_fit_ref 1.007
_refine_ls_hydrogen_treatment constr
_refine_ls_matrix_type full
_refine_ls_number_parameters 2620
_refine_ls_number_reflns 41337
_refine_ls_number_restraints 2284
_refine_ls_restrained_S_all 0.994
_refine_ls_R_factor_all 0.0994
_refine_ls_R_factor_gt 0.0682
_refine_ls_shift/su_max 0.013
_refine_ls_shift/su_mean 0.000
_refine_ls_structure_factor_coef Fsqd
_refine_ls_weighting_details 'w=1/[\s^2^(Fo^2^)+135.0045P] where P=(Fo^2^+2Fc^2^)/3'
_refine_ls_weighting_scheme calc
_refine_ls_wR_factor_gt 0.1452
_refine_ls_wR_factor_ref 0.1659
_reflns_Friedel_coverage 0.884
_reflns_Friedel_fraction_full 0.928
_reflns_Friedel_fraction_max 0.924
_reflns_number_gt 30880
_reflns_number_total 41337
_reflns_threshold_expression 'I > 2\s(I)'
_cod_data_source_file d5dt03094c2.cif
_cod_data_source_block R-Sm-2'
_cod_depositor_comments 'Adding full bibliography for 7720710--7720714.cif.'
_cod_original_cell_volume 10969(5)
_cod_original_sg_symbol_H-M 'P 21'
_cod_database_code 7720711
_shelx_shelxl_version_number 2014/7
_shelx_space_group_comment
;
The symmetry employed for this shelxl refinement is uniquely defined
by the following loop, which should always be used as a source of
symmetry information in preference to the above space-group names.
They are only intended as comments.
;
_shelx_estimated_absorpt_t_min 0.497
_shelx_estimated_absorpt_t_max 0.714

loop_
_space_group_symop_operation_xyz
'x, y, z'
'-x, y+1/2, -z'

loop_
_atom_site_label
_atom_site_type_symbol
_atom_site_fract_x
_atom_site_fract_y
_atom_site_fract_z
_atom_site_U_iso_or_equiv
_atom_site_adp_type
_atom_site_occupancy
_atom_site_site_symmetry_order
_atom_site_calc_flag
_atom_site_refinement_flags_posn
_atom_site_refinement_flags_adp
_atom_site_refinement_flags_occupancy
_atom_site_disorder_assembly
_atom_site_disorder_group
Sm1 Sm 0.47150(6) 0.27017(4) 0.48790(3) 0.0174(2) Uani 1 1 d . U . . .
Sm2 Sm 0.50527(6) 0.43528(4) 0.49004(3) 0.01777(19) Uani 1 1 d . U . . .
Sm3 Sm 0.53546(5) 0.60358(4) 0.50267(4) 0.0193(2) Uani 1 1 d . U . . .
Sm4 Sm 0.00530(7) 0.35916(4) 1.00454(4) 0.0268(2) Uani 1 1 d . U . . .
Sm5 Sm -0.01633(6) 0.52370(4) 1.01203(4) 0.0192(2) Uani 1 1 d . U . . .
Sm6 Sm -0.02292(5) 0.68780(4) 1.01655(3) 0.0195(2) Uani 1 1 d . . . . .
P1 P 0.3879(3) 0.38694(18) 0.56219(17) 0.0198(9) Uani 1 1 d . U . . .
P2 P 0.3729(3) 0.3621(2) 0.40219(17) 0.0223(9) Uani 1 1 d . U . . .
P3 P 0.6356(3) 0.31337(19) 0.46632(18) 0.0221(9) Uani 1 1 d . U . . .
P4 P 0.6393(3) 0.48235(18) 0.56856(17) 0.0197(9) Uani 1 1 d . U . . .
P5 P 0.3730(3) 0.55550(18) 0.46889(18) 0.0211(9) Uani 1 1 d . U . . .
P6 P 0.6234(3) 0.51745(19) 0.40905(18) 0.0234(10) Uani 1 1 d . U . . .
P7 P 0.5122(3) 0.65481(19) 0.60952(18) 0.0245(9) Uani 1 1 d . U . . .
P8 P 0.4854(3) 0.71464(18) 0.40584(17) 0.0202(9) Uani 1 1 d . U . . .
P9 P 0.7072(2) 0.6923(2) 0.51533(17) 0.0213(9) Uani 1 1 d . U . . .
P10 P 0.1385(3) 0.2637(2) 1.0767(3) 0.0450(14) Uani 1 1 d . U . . .
P11 P 0.1052(3) 0.3136(2) 0.91365(19) 0.0255(10) Uani 1 1 d . . . . .
P12 P -0.1119(3) 0.4288(2) 1.08909(18) 0.0238(10) Uani 1 1 d . U . . .
P13 P -0.1153(3) 0.41718(19) 0.92645(19) 0.0240(10) Uani 1 1 d . U . . .
P14 P 0.1536(3) 0.4737(2) 1.03539(19) 0.0265(10) Uani 1 1 d . U . . .
P15 P -0.1960(2) 0.6028(2) 1.01041(17) 0.0224(9) Uani 1 1 d . . . . .
P16 P 0.0197(3) 0.58745(18) 0.91425(17) 0.0208(9) Uani 1 1 d . U . . .
P17 P 0.0251(3) 0.62755(19) 1.11993(18) 0.0236(9) Uani 1 1 d . U . . .
P18 P 0.1353(3) 0.74323(18) 0.99605(18) 0.0202(9) Uani 1 1 d . U . . .
C1 C 0.2821(10) 0.3932(7) 0.5482(7) 0.024(4) Uani 1 1 d . . . . .
H1A H 0.2586 0.3563 0.5461 0.029 Uiso 1 1 calc R U . . .
H1B H 0.2597 0.4127 0.5767 0.029 Uiso 1 1 calc R U . . .
C2 C 0.1683(11) 0.4278(8) 0.4876(8) 0.034(3) Uani 1 1 d . U . . .
H2A H 0.1476 0.3898 0.4835 0.040 Uiso 1 1 calc R U . . .
C3 C 0.1513(13) 0.4558(9) 0.4379(8) 0.043(4) Uani 1 1 d . U . . .
H3A H 0.1780 0.4367 0.4115 0.064 Uiso 1 1 calc R U . . .
H3B H 0.0945 0.4556 0.4288 0.064 Uiso 1 1 calc R U . . .
H3C H 0.1700 0.4935 0.4406 0.064 Uiso 1 1 calc R U . . .
C4 C 0.1309(12) 0.4527(6) 0.5322(8) 0.040(3) Uani 1 1 d D U . . .
C5 C 0.1369(13) 0.5081(7) 0.5412(8) 0.045(3) Uani 1 1 d D U . . .
H5A H 0.1660 0.5302 0.5197 0.054 Uiso 1 1 calc R U . . .
C6 C 0.1008(12) 0.5316(9) 0.5810(8) 0.050(3) Uani 1 1 d D U . . .
H6A H 0.1060 0.5698 0.5868 0.060 Uiso 1 1 calc R U . . .
C7 C 0.0575(13) 0.5009(7) 0.6125(9) 0.050(3) Uani 1 1 d D U . . .
H7A H 0.0327 0.5171 0.6399 0.060 Uiso 1 1 calc R U . . .
C8 C 0.0515(13) 0.4457(8) 0.6029(8) 0.049(3) Uani 1 1 d D U . . .
H8A H 0.0221 0.4237 0.6242 0.058 Uiso 1 1 calc R U . . .
C9 C 0.0871(12) 0.4216(9) 0.5633(7) 0.045(3) Uani 1 1 d D U . . .
H9A H 0.0815 0.3836 0.5574 0.054 Uiso 1 1 calc R U . . .
C10 C 0.3651(10) 0.3702(7) 0.3321(6) 0.020(4) Uani 1 1 d . U . . .
H10A H 0.3128 0.3576 0.3178 0.024 Uiso 1 1 calc R U . . .
H10B H 0.3704 0.4092 0.3234 0.024 Uiso 1 1 calc R U . . .
C11 C 0.4241(11) 0.3374(7) 0.2515(7) 0.027(4) Uani 1 1 d . U . . .
H11A H 0.3729 0.3204 0.2390 0.032 Uiso 1 1 calc R U . . .
C12 C 0.4885(13) 0.3009(9) 0.2355(9) 0.043(5) Uani 1 1 d . U . . .
H12A H 0.4871 0.3000 0.1982 0.065 Uiso 1 1 calc R U . . .
H12B H 0.5395 0.3150 0.2495 0.065 Uiso 1 1 calc R U . . .
H12C H 0.4810 0.2640 0.2485 0.065 Uiso 1 1 calc R U . . .
C13 C 0.4258(11) 0.3946(9) 0.2288(7) 0.037(3) Uani 1 1 d D U . . .
C14 C 0.3666(12) 0.4112(7) 0.1933(7) 0.041(3) Uani 1 1 d D U . . .
H14A H 0.3222 0.3882 0.1862 0.049 Uiso 1 1 calc R U . . .
C15 C 0.3703(12) 0.4604(7) 0.1677(8) 0.044(3) Uani 1 1 d D U . . .
H15A H 0.3303 0.4704 0.1422 0.053 Uiso 1 1 calc R U . . .
C16 C 0.4333(10) 0.4946(9) 0.1799(7) 0.043(3) Uani 1 1 d D U . . .
H16A H 0.4360 0.5291 0.1636 0.051 Uiso 1 1 calc R U . . .
C17 C 0.4926(12) 0.4785(8) 0.2160(7) 0.041(3) Uani 1 1 d D U . . .
H17A H 0.5359 0.5022 0.2237 0.049 Uiso 1 1 calc R U . . .
C18 C 0.4905(12) 0.4289(7) 0.2411(7) 0.038(3) Uani 1 1 d D U . . .
H18A H 0.5315 0.4184 0.2657 0.046 Uiso 1 1 calc R U . . .
C19 C 0.7090(10) 0.3266(7) 0.5168(7) 0.024(2) Uani 1 1 d . U . . .
H19A H 0.7516 0.2994 0.5153 0.029 Uiso 1 1 calc R U . . .
H19B H 0.7318 0.3631 0.5116 0.029 Uiso 1 1 calc R U . . .
C20 C 0.7423(11) 0.3124(8) 0.6115(7) 0.030(3) Uani 1 1 d . U . . .
H20A H 0.7895 0.3348 0.6051 0.036 Uiso 1 1 calc R U . . .
C21 C 0.7654(13) 0.2520(8) 0.6113(8) 0.039(4) Uani 1 1 d . U . . .
H21A H 0.8068 0.2452 0.6385 0.059 Uiso 1 1 calc R U . . .
H21B H 0.7194 0.2296 0.6170 0.059 Uiso 1 1 calc R U . . .
H21C H 0.7846 0.2427 0.5782 0.059 Uiso 1 1 calc R U . . .
C22 C 0.7147(11) 0.3283(7) 0.6636(7) 0.039(3) Uani 1 1 d D U . . .
C23 C 0.6613(12) 0.2965(9) 0.6884(7) 0.042(3) Uani 1 1 d D U . . .
H23A H 0.6387 0.2650 0.6720 0.051 Uiso 1 1 calc R U . . .
C24 C 0.6413(13) 0.3108(8) 0.7371(6) 0.043(3) Uani 1 1 d D U . . .
H24A H 0.6061 0.2887 0.7543 0.052 Uiso 1 1 calc R U . . .
C25 C 0.6733(12) 0.3578(7) 0.7606(8) 0.042(3) Uani 1 1 d D U . . .
H25A H 0.6602 0.3674 0.7939 0.051 Uiso 1 1 calc R U . . .
C26 C 0.7245(12) 0.3907(8) 0.7352(6) 0.040(3) Uani 1 1 d D U . . .
H26A H 0.7453 0.4230 0.7510 0.048 Uiso 1 1 calc R U . . .
C27 C 0.7450(12) 0.3761(7) 0.6866(6) 0.038(3) Uani 1 1 d D U . . .
H27A H 0.7796 0.3985 0.6692 0.046 Uiso 1 1 calc R U . . .
C28 C 0.6174(10) 0.5027(7) 0.6325(7) 0.023(4) Uani 1 1 d . . . . .
H28A H 0.6465 0.4786 0.6577 0.028 Uiso 1 1 calc R U . . .
H28B H 0.6363 0.5404 0.6388 0.028 Uiso 1 1 calc R U . . .
C29 C 0.5139(14) 0.5148(10) 0.6964(8) 0.047(4) Uani 1 1 d . U . . .
H29A H 0.5310 0.5535 0.7024 0.057 Uiso 1 1 calc R U . . .
C30 C 0.5604(17) 0.4810(13) 0.7346(11) 0.074(6) Uani 1 1 d . U . . .
H30A H 0.6164 0.4847 0.7296 0.111 Uiso 1 1 calc R U . . .
H30B H 0.5507 0.4933 0.7690 0.111 Uiso 1 1 calc R U . . .
H30C H 0.5447 0.4428 0.7304 0.111 Uiso 1 1 calc R U . . .
C31 C 0.4253(13) 0.5137(7) 0.6989(7) 0.043(3) Uani 1 1 d D U . . .
C32 C 0.3792(10) 0.4690(9) 0.6842(8) 0.048(3) Uani 1 1 d D U . . .
H32A H 0.4014 0.4387 0.6680 0.058 Uiso 1 1 calc R U . . .
C33 C 0.3000(12) 0.4689(9) 0.6933(8) 0.052(3) Uani 1 1 d D U . . .
H33A H 0.2690 0.4380 0.6834 0.063 Uiso 1 1 calc R U . . .
C34 C 0.2649(14) 0.5127(7) 0.7165(8) 0.050(3) Uani 1 1 d D U . . .
H34A H 0.2113 0.5115 0.7237 0.060 Uiso 1 1 calc R U . . .
C35 C 0.3112(10) 0.5582(9) 0.7287(8) 0.047(3) Uani 1 1 d D U . . .
H35A H 0.2883 0.5894 0.7431 0.057 Uiso 1 1 calc R U . . .
C36 C 0.3905(11) 0.5589(8) 0.7203(8) 0.043(3) Uani 1 1 d D U . . .
H36A H 0.4213 0.5903 0.7291 0.052 Uiso 1 1 calc R U . . .
C37 C 0.3419(10) 0.5558(7) 0.4008(6) 0.023(4) Uani 1 1 d . U . . .
H37A H 0.3288 0.5181 0.3897 0.027 Uiso 1 1 calc R U . . .
H37B H 0.2939 0.5782 0.3949 0.027 Uiso 1 1 calc R U . . .
C38 C 0.3917(12) 0.5672(8) 0.3136(7) 0.035(3) Uani 1 1 d . U . . .
H38A H 0.4024 0.5276 0.3082 0.041 Uiso 1 1 calc R U . . .
C39 C 0.4516(12) 0.5995(9) 0.2854(7) 0.039(4) Uani 1 1 d . U . . .
H39A H 0.5048 0.5908 0.3000 0.059 Uiso 1 1 calc R U . . .
H39B H 0.4466 0.5897 0.2491 0.059 Uiso 1 1 calc R U . . .
H39C H 0.4418 0.6386 0.2891 0.059 Uiso 1 1 calc R U . . .
C40 C 0.3096(13) 0.5776(7) 0.2942(8) 0.044(3) Uani 1 1 d D U . . .
C41 C 0.2750(11) 0.6289(8) 0.2988(8) 0.046(3) Uani 1 1 d D U . . .
H41A H 0.3062 0.6579 0.3132 0.056 Uiso 1 1 calc R U . . .
C42 C 0.1963(11) 0.6391(9) 0.2830(8) 0.051(3) Uani 1 1 d D U . . .
H42A H 0.1738 0.6741 0.2871 0.061 Uiso 1 1 calc R U . . .
C43 C 0.1517(13) 0.5962(7) 0.2611(8) 0.053(3) Uani 1 1 d D U . . .
H43A H 0.0982 0.6023 0.2497 0.063 Uiso 1 1 calc R U . . .
C44 C 0.1843(11) 0.5444(9) 0.2557(8) 0.053(3) Uani 1 1 d D U . . .
H44A H 0.1532 0.5154 0.2411 0.063 Uiso 1 1 calc R U . . .
C45 C 0.2628(11) 0.5359(9) 0.2719(7) 0.048(3) Uani 1 1 d D U . . .
H45A H 0.2852 0.5009 0.2678 0.058 Uiso 1 1 calc R U . . .
C46 C 0.7293(11) 0.5162(8) 0.4252(8) 0.034(3) Uani 1 1 d . U . . .
H46A H 0.7466 0.4777 0.4257 0.041 Uiso 1 1 calc R U . . .
H46B H 0.7549 0.5346 0.3974 0.041 Uiso 1 1 calc R U . . .
C47 C 0.8489(11) 0.5367(9) 0.4865(8) 0.035(3) Uani 1 1 d . U . . .
H47A H 0.8619 0.4976 0.4937 0.042 Uiso 1 1 calc R U . . .
C48 C 0.8728(12) 0.5698(9) 0.5340(8) 0.040(4) Uani 1 1 d . U . . .
H48A H 0.8436 0.5570 0.5623 0.060 Uiso 1 1 calc R U . . .
H48B H 0.9292 0.5654 0.5429 0.060 Uiso 1 1 calc R U . . .
H48C H 0.8610 0.6084 0.5274 0.060 Uiso 1 1 calc R U . . .
C49 C 0.8921(17) 0.5547(10) 0.4418(10) 0.076(5) Uani 1 1 d D U . . .
C50 C 0.8759(15) 0.6038(11) 0.4156(9) 0.078(5) Uani 1 1 d D U . . .
H50A H 0.8351 0.6268 0.4256 0.093 Uiso 1 1 calc R U . . .
C51 C 0.9190(15) 0.6195(12) 0.3749(10) 0.081(5) Uani 1 1 d D U . . .
H51A H 0.9101 0.6540 0.3590 0.097 Uiso 1 1 calc R U . . .
C52 C 0.9751(17) 0.5840(10) 0.3578(11) 0.084(5) Uani 1 1 d D U . . .
H52A H 1.0076 0.5953 0.3321 0.101 Uiso 1 1 calc R U . . .
C53 C 0.9833(17) 0.5317(11) 0.3786(10) 0.085(5) Uani 1 1 d D U . . .
H53A H 1.0161 0.5058 0.3639 0.101 Uiso 1 1 calc R U . . .
C54 C 0.9430(17) 0.5173(12) 0.4214(10) 0.081(5) Uani 1 1 d D U . . .
H54A H 0.9504 0.4822 0.4364 0.098 Uiso 1 1 calc R U . . .
C55 C 0.4176(10) 0.6783(7) 0.6263(7) 0.026(3) Uani 1 1 d . U . . .
H55A H 0.4049 0.6593 0.6578 0.032 Uiso 1 1 calc R U . . .
H55B H 0.4216 0.7177 0.6342 0.032 Uiso 1 1 calc R U . . .
C56 C 0.2745(10) 0.6939(8) 0.6004(8) 0.032(4) Uani 1 1 d . . . . .
H56A H 0.2841 0.7329 0.6099 0.039 Uiso 1 1 calc R U . . .
C57 C 0.2446(13) 0.6652(8) 0.6461(9) 0.047(6) Uani 1 1 d . . . . .
H57A H 0.1949 0.6817 0.6543 0.070 Uiso 1 1 calc R U . . .
H57B H 0.2364 0.6265 0.6382 0.070 Uiso 1 1 calc R U . . .
H57C H 0.2834 0.6688 0.6755 0.070 Uiso 1 1 calc R U . . .
C58 C 0.2141(11) 0.6924(7) 0.5545(8) 0.047(3) Uani 1 1 d D U . . .
C59 C 0.2056(12) 0.6487(8) 0.5217(8) 0.048(3) Uani 1 1 d D U . . .
H59A H 0.2419 0.6193 0.5256 0.058 Uiso 1 1 calc R U . . .
C60 C 0.1459(11) 0.6463(9) 0.4834(9) 0.051(3) Uani 1 1 d D U . . .
H60A H 0.1409 0.6158 0.4611 0.062 Uiso 1 1 calc R U . . .
C61 C 0.0934(12) 0.6892(8) 0.4780(9) 0.055(3) Uani 1 1 d D U . . .
H61A H 0.0506 0.6875 0.4527 0.066 Uiso 1 1 calc R U . . .
C62 C 0.1028(12) 0.7344(9) 0.5091(8) 0.053(3) Uani 1 1 d D U . . .
H62A H 0.0691 0.7650 0.5035 0.064 Uiso 1 1 calc R U . . .
C63 C 0.1614(10) 0.7349(9) 0.5483(9) 0.049(3) Uani 1 1 d D U . . .
H63A H 0.1655 0.7648 0.5712 0.059 Uiso 1 1 calc R U . . .
C64 C 0.5594(11) 0.7194(7) 0.3605(7) 0.026(4) Uani 1 1 d . . . . .
H64A H 0.5759 0.6820 0.3520 0.032 Uiso 1 1 calc R U . . .
H64B H 0.5353 0.7362 0.3288 0.032 Uiso 1 1 calc R U . . .
C65 C 0.6991(11) 0.7457(7) 0.3442(7) 0.027(3) Uani 1 1 d . U . . .
H65A H 0.7118 0.7060 0.3421 0.033 Uiso 1 1 calc R U . . .
C66 C 0.7716(11) 0.7753(9) 0.3712(8) 0.037(4) Uani 1 1 d . U . . .
H66A H 0.8163 0.7721 0.3502 0.055 Uiso 1 1 calc R U . . .
H66B H 0.7591 0.8139 0.3758 0.055 Uiso 1 1 calc R U . . .
H66C H 0.7850 0.7585 0.4046 0.055 Uiso 1 1 calc R U . . .
C67 C 0.6771(12) 0.7661(7) 0.2905(7) 0.036(3) Uani 1 1 d D U . . .
C68 C 0.6525(12) 0.8188(7) 0.2803(7) 0.040(3) Uani 1 1 d D U . . .
H68A H 0.6430 0.8424 0.3078 0.048 Uiso 1 1 calc R U . . .
C69 C 0.6415(13) 0.8377(9) 0.2310(6) 0.045(3) Uani 1 1 d D U . . .
H69A H 0.6246 0.8742 0.2250 0.054 Uiso 1 1 calc R U . . .
C70 C 0.6544(12) 0.8048(7) 0.1901(8) 0.045(3) Uani 1 1 d D U . . .
H70A H 0.6467 0.8182 0.1562 0.053 Uiso 1 1 calc R U . . .
C71 C 0.6788(12) 0.7519(7) 0.1995(7) 0.042(3) Uani 1 1 d D U . . .
H71A H 0.6869 0.7280 0.1719 0.050 Uiso 1 1 calc R U . . .
C72 C 0.6914(12) 0.7339(8) 0.2492(6) 0.039(3) Uani 1 1 d D U . . .
H72A H 0.7106 0.6980 0.2552 0.047 Uiso 1 1 calc R U . . .
C73 C 0.7450(11) 0.7067(7) 0.5807(7) 0.027(3) Uani 1 1 d . U . . .
H73A H 0.7005 0.7072 0.6027 0.033 Uiso 1 1 calc R U . . .
H73B H 0.7806 0.6767 0.5928 0.033 Uiso 1 1 calc R U . . .
C74 C 0.8373(11) 0.7647(8) 0.6373(8) 0.034(3) Uani 1 1 d . U . . .
H74A H 0.8010 0.7627 0.6653 0.041 Uiso 1 1 calc R U . . .
C75 C 0.8775(13) 0.8218(8) 0.6400(9) 0.043(4) Uani 1 1 d . U . . .
H75A H 0.9094 0.8255 0.6725 0.065 Uiso 1 1 calc R U . . .
H75B H 0.9112 0.8256 0.6117 0.065 Uiso 1 1 calc R U . . .
H75C H 0.8371 0.8503 0.6374 0.065 Uiso 1 1 calc R U . . .
C76 C 0.8968(11) 0.7185(8) 0.6452(6) 0.040(3) Uani 1 1 d D U . . .
C77 C 0.9516(10) 0.7088(8) 0.6104(8) 0.042(3) Uani 1 1 d D U . . .
H77A H 0.9493 0.7291 0.5795 0.050 Uiso 1 1 calc R U . . .
C78 C 1.0097(11) 0.6702(7) 0.6197(8) 0.046(3) Uani 1 1 d D U . . .
H78A H 1.0477 0.6647 0.5957 0.055 Uiso 1 1 calc R U . . .
C79 C 1.0129(12) 0.6395(9) 0.6641(7) 0.048(3) Uani 1 1 d D U . . .
H79A H 1.0528 0.6129 0.6708 0.058 Uiso 1 1 calc R U . . .
C80 C 0.9570(10) 0.6481(8) 0.6983(8) 0.047(3) Uani 1 1 d D U . . .
H80A H 0.9573 0.6263 0.7282 0.057 Uiso 1 1 calc R U . . .
C81 C 0.9006(10) 0.6881(8) 0.6896(7) 0.044(3) Uani 1 1 d D U . . .
H81A H 0.8641 0.6948 0.7144 0.053 Uiso 1 1 calc R U . . .
C82 C 0.2260(13) 0.2678(9) 1.0407(10) 0.050(4) Uani 1 1 d . U . . .
H82A H 0.2087 0.2644 1.0040 0.061 Uiso 1 1 calc R U . . .
H82B H 0.2489 0.3046 1.0459 0.061 Uiso 1 1 calc R U . . .
C83 C 0.3575(13) 0.2371(9) 1.0183(11) 0.050(4) Uani 1 1 d . U . . .
H83A H 0.3380 0.2302 0.9819 0.061 Uiso 1 1 calc R U . . .
C84 C 0.4241(13) 0.1951(9) 1.0345(10) 0.057(5) Uani 1 1 d . U . . .
H84A H 0.4033 0.1580 1.0309 0.085 Uiso 1 1 calc R U . . .
H84B H 0.4676 0.1997 1.0127 0.085 Uiso 1 1 calc R U . . .
H84C H 0.4431 0.2015 1.0702 0.085 Uiso 1 1 calc R U . . .
C85 C 0.3869(14) 0.2944(9) 1.0233(7) 0.052(3) Uani 1 1 d D U . . .
C86 C 0.4127(13) 0.3182(8) 1.0702(9) 0.051(3) Uani 1 1 d D U . . .
H86A H 0.4105 0.2977 1.1008 0.062 Uiso 1 1 calc R U . . .
C87 C 0.4416(14) 0.3716(7) 1.0729(9) 0.055(3) Uani 1 1 d D U . . .
H87A H 0.4628 0.3859 1.1046 0.066 Uiso 1 1 calc R U . . .
C88 C 0.4394(14) 0.4040(10) 1.0291(8) 0.058(4) Uani 1 1 d D U . . .
H88A H 0.4564 0.4409 1.0310 0.070 Uiso 1 1 calc R U . . .
C89 C 0.4118(14) 0.3810(8) 0.9824(10) 0.060(4) Uani 1 1 d D U . . .
H89A H 0.4115 0.4023 0.9522 0.071 Uiso 1 1 calc R U . . .
C90 C 0.3844(14) 0.3271(8) 0.9794(9) 0.057(3) Uani 1 1 d D U . . .
H90A H 0.3640 0.3126 0.9475 0.068 Uiso 1 1 calc R U . . .
C91 C 0.0499(11) 0.3080(9) 0.8515(7) 0.034(5) Uani 1 1 d . . . . .
H91A H 0.0523 0.3432 0.8332 0.041 Uiso 1 1 calc R U . . .
H91B H 0.0744 0.2799 0.8308 0.041 Uiso 1 1 calc R U . . .
C92 C -0.0901(12) 0.3035(8) 0.8119(8) 0.034(5) Uani 1 1 d . . . . .
H92A H -0.1005 0.3436 0.8104 0.040 Uiso 1 1 calc R U . . .
C93 C -0.1694(11) 0.2746(9) 0.8227(8) 0.040(5) Uani 1 1 d . . . . .
H93A H -0.2083 0.2805 0.7938 0.060 Uiso 1 1 calc R U . . .
H93B H -0.1603 0.2354 0.8274 0.060 Uiso 1 1 calc R U . . .
H93C H -0.1890 0.2899 0.8537 0.060 Uiso 1 1 calc R U . . .
C94 C -0.0599(13) 0.2874(9) 0.7618(7) 0.043(3) Uani 1 1 d D U . . .
C95 C -0.0649(13) 0.3217(9) 0.7200(6) 0.045(3) Uani 1 1 d D U . . .
H95A H -0.0864 0.3572 0.7232 0.054 Uiso 1 1 calc R U . . .
C96 C -0.0395(13) 0.3057(8) 0.6736(7) 0.048(3) Uani 1 1 d D U . . .
H96A H -0.0458 0.3293 0.6449 0.057 Uiso 1 1 calc R U . . .
C97 C -0.0049(13) 0.2553(8) 0.6693(8) 0.048(3) Uani 1 1 d D U . . .
H97A H 0.0140 0.2446 0.6377 0.058 Uiso 1 1 calc R U . . .
C98 C 0.0024(13) 0.2202(9) 0.7104(6) 0.048(3) Uani 1 1 d D U . . .
H98A H 0.0272 0.1857 0.7078 0.058 Uiso 1 1 calc R U . . .
C99 C -0.0270(13) 0.2363(10) 0.7555(7) 0.046(3) Uani 1 1 d D U . . .
H99A H -0.0247 0.2114 0.7833 0.055 Uiso 1 1 calc R U . . .
C100 C -0.1270(14) 0.4230(9) 1.1588(8) 0.042(4) Uani 1 1 d . U . . .
H10C H -0.1531 0.4565 1.1699 0.050 Uiso 1 1 calc R U . . .
H10D H -0.1624 0.3919 1.1639 0.050 Uiso 1 1 calc R U . . .
C101 C -0.0650(16) 0.4249(11) 1.2477(9) 0.061(4) Uani 1 1 d . U . . .
H10E H -0.0837 0.4631 1.2525 0.073 Uiso 1 1 calc R U . . .
C102 C 0.0152(19) 0.4173(12) 1.2771(11) 0.085(7) Uani 1 1 d . U . . .
H10F H 0.0529 0.4429 1.2641 0.128 Uiso 1 1 calc R U . . .
H10G H 0.0106 0.4242 1.3135 0.128 Uiso 1 1 calc R U . . .
H10H H 0.0335 0.3799 1.2725 0.128 Uiso 1 1 calc R U . . .
C103 C -0.121(2) 0.3865(11) 1.2672(11) 0.096(6) Uani 1 1 d D U . . .
C104 C -0.106(2) 0.3301(10) 1.2748(11) 0.097(6) Uani 1 1 d D U . . .
H10I H -0.0573 0.3153 1.2669 0.116 Uiso 1 1 calc R U . . .
C105 C -0.1635(18) 0.2956(13) 1.2939(11) 0.100(6) Uani 1 1 d D U . . .
H10K H -0.1508 0.2591 1.3033 0.119 Uiso 1 1 calc R U . . .
C106 C -0.240(2) 0.3162(11) 1.2989(12) 0.102(6) Uani 1 1 d D U . . .
H10L H -0.2811 0.2925 1.3071 0.122 Uiso 1 1 calc R U . . .
C107 C -0.254(2) 0.3725(10) 1.2917(11) 0.102(6) Uani 1 1 d D U . . .
H10M H -0.3042 0.3870 1.2980 0.122 Uiso 1 1 calc R U . . .
C108 C -0.1959(18) 0.4080(13) 1.2751(11) 0.099(6) Uani 1 1 d D U . . .
H10N H -0.2069 0.4456 1.2695 0.119 Uiso 1 1 calc R U . . .
C109 C -0.2193(12) 0.4130(8) 0.9351(8) 0.031(3) Uani 1 1 d . U . . .
H10O H -0.2389 0.4504 0.9405 0.038 Uiso 1 1 calc R U . . .
H10P H -0.2465 0.3991 0.9030 0.038 Uiso 1 1 calc R U . . .
C110 C -0.3288(11) 0.3744(7) 0.9840(7) 0.029(3) Uani 1 1 d . U . . .
H11B H -0.3469 0.4121 0.9918 0.035 Uiso 1 1 calc R U . . .
C111 C -0.3431(12) 0.3386(8) 1.0303(8) 0.035(4) Uani 1 1 d . U . . .
H11C H -0.3116 0.3523 1.0605 0.052 Uiso 1 1 calc R U . . .
H11D H -0.3989 0.3397 1.0366 0.052 Uiso 1 1 calc R U . . .
H11E H -0.3278 0.3009 1.0235 0.052 Uiso 1 1 calc R U . . .
C112 C -0.3740(13) 0.3570(8) 0.9361(9) 0.049(3) Uani 1 1 d D U . . .
C113 C -0.4244(12) 0.3920(10) 0.9083(8) 0.053(3) Uani 1 1 d D U . . .
H11F H -0.4285 0.4288 0.9191 0.064 Uiso 1 1 calc R U . . .
C114 C -0.4692(14) 0.3746(9) 0.8652(9) 0.060(4) Uani 1 1 d D U . . .
H11G H -0.5037 0.3996 0.8473 0.072 Uiso 1 1 calc R U . . .
C115 C -0.4649(14) 0.3217(8) 0.8476(10) 0.063(4) Uani 1 1 d D U . . .
H11H H -0.4968 0.3094 0.8186 0.075 Uiso 1 1 calc R U . . .
C116 C -0.4123(13) 0.2874(10) 0.8742(8) 0.059(4) Uani 1 1 d D U . . .
H11I H -0.4057 0.2514 0.8619 0.071 Uiso 1 1 calc R U . . .
C117 C -0.3688(13) 0.3041(9) 0.9181(8) 0.054(3) Uani 1 1 d D U . . .
H11J H -0.3349 0.2788 0.9362 0.064 Uiso 1 1 calc R U . . .
C118 C 0.2122(11) 0.4632(7) 0.9811(7) 0.025(4) Uani 1 1 d . U . . .
H11K H 0.2539 0.4914 0.9821 0.030 Uiso 1 1 calc R U . . .
H11L H 0.2383 0.4272 0.9848 0.030 Uiso 1 1 calc R U . . .
C119 C 0.2188(11) 0.4697(9) 0.8855(8) 0.037(5) Uani 1 1 d . U . . .
H11M H 0.2636 0.4434 0.8905 0.044 Uiso 1 1 calc R U . . .
C120 C 0.2517(16) 0.5276(11) 0.8837(10) 0.067(7) Uani 1 1 d . U . . .
H12D H 0.2834 0.5355 0.9156 0.101 Uiso 1 1 calc R U . . .
H12E H 0.2845 0.5309 0.8548 0.101 Uiso 1 1 calc R U . . .
H12F H 0.2082 0.5537 0.8794 0.101 Uiso 1 1 calc R U . . .
C121 C 0.1692(16) 0.4546(10) 0.8376(10) 0.069(4) Uani 1 1 d D U . . .
C122 C 0.1871(17) 0.4092(11) 0.8100(9) 0.072(4) Uani 1 1 d D U . . .
H12G H 0.2289 0.3863 0.8230 0.086 Uiso 1 1 calc R U . . .
C123 C 0.1471(16) 0.3956(13) 0.7642(9) 0.078(4) Uani 1 1 d D U . . .
H12H H 0.1611 0.3647 0.7451 0.094 Uiso 1 1 calc R U . . .
C124 C 0.0858(18) 0.4288(11) 0.7476(11) 0.083(4) Uani 1 1 d D U . . .
H12I H 0.0540 0.4188 0.7178 0.099 Uiso 1 1 calc R U . . .
C125 C 0.0685(18) 0.4762(12) 0.7726(10) 0.083(4) Uani 1 1 d D U . . .
H12J H 0.0262 0.4988 0.7598 0.099 Uiso 1 1 calc R U . . .
C126 C 0.1137(16) 0.4902(13) 0.8163(10) 0.077(4) Uani 1 1 d D U . . .
H12K H 0.1065 0.5246 0.8318 0.092 Uiso 1 1 calc R U . . .
C127 C -0.2300(12) 0.5773(8) 1.0707(7) 0.030(3) Uani 1 1 d . U . . .
H12L H -0.1834 0.5689 1.0943 0.036 Uiso 1 1 calc R U . . .
H12M H -0.2595 0.6067 1.0864 0.036 Uiso 1 1 calc R U . . .
C128 C -0.3222(12) 0.5165(8) 1.1143(8) 0.034(3) Uani 1 1 d . U . . .
H12N H -0.2813 0.5108 1.1431 0.041 Uiso 1 1 calc R U . . .
C129 C -0.3700(12) 0.4622(8) 1.1055(9) 0.040(4) Uani 1 1 d . U . . .
H12O H -0.3344 0.4328 1.0970 0.060 Uiso 1 1 calc R U . . .
H12P H -0.3949 0.4527 1.1366 0.060 Uiso 1 1 calc R U . . .
H12Q H -0.4105 0.4671 1.0773 0.060 Uiso 1 1 calc R U . . .
C130 C -0.3736(10) 0.5639(8) 1.1275(6) 0.035(3) Uani 1 1 d D U . . .
C131 C -0.4276(10) 0.5868(7) 1.0921(7) 0.037(3) Uani 1 1 d D U . . .
H13A H -0.4327 0.5738 1.0580 0.044 Uiso 1 1 calc R U . . .
C132 C -0.4742(11) 0.6291(7) 1.1070(7) 0.040(3) Uani 1 1 d D U . . .
H13B H -0.5118 0.6451 1.0829 0.048 Uiso 1 1 calc R U . . .
C133 C -0.4666(11) 0.6484(9) 1.1568(6) 0.042(3) Uani 1 1 d D U . . .
H13C H -0.4979 0.6782 1.1662 0.050 Uiso 1 1 calc R U . . .
C134 C -0.4139(10) 0.6248(7) 1.1928(8) 0.041(3) Uani 1 1 d D U . . .
H13D H -0.4103 0.6366 1.2273 0.050 Uiso 1 1 calc R U . . .
C135 C -0.3667(11) 0.5833(7) 1.1769(7) 0.037(3) Uani 1 1 d D U . . .
H13E H -0.3282 0.5677 1.2007 0.044 Uiso 1 1 calc R U . . .
C136 C -0.0631(10) 0.5935(8) 0.8675(7) 0.030(3) Uani 1 1 d . U . . .
H13F H -0.0804 0.6320 0.8660 0.036 Uiso 1 1 calc R U . . .
H13G H -0.0461 0.5836 0.8336 0.036 Uiso 1 1 calc R U . . .
C137 C -0.2060(10) 0.5691(8) 0.8437(7) 0.028(3) Uani 1 1 d . U . . .
H13H H -0.2226 0.6078 0.8485 0.034 Uiso 1 1 calc R U . . .
C138 C -0.2699(11) 0.5323(9) 0.8594(8) 0.039(4) Uani 1 1 d . U . . .
H13I H -0.2776 0.5382 0.8955 0.058 Uiso 1 1 calc R U . . .
H13J H -0.3189 0.5404 0.8387 0.058 Uiso 1 1 calc R U . . .
H13K H -0.2551 0.4942 0.8541 0.058 Uiso 1 1 calc R U . . .
C139 C -0.1937(12) 0.5604(8) 0.7882(8) 0.046(3) Uani 1 1 d D U . . .
C140 C -0.1487(13) 0.5180(8) 0.7706(6) 0.045(3) Uani 1 1 d D U . . .
H14B H -0.1198 0.4944 0.7939 0.054 Uiso 1 1 calc R U . . .
C141 C -0.1471(13) 0.5112(9) 0.7181(6) 0.048(3) Uani 1 1 d D U . . .
H14C H -0.1159 0.4826 0.7060 0.058 Uiso 1 1 calc R U . . .
C142 C -0.1889(12) 0.5441(8) 0.6827(8) 0.051(3) Uani 1 1 d D U . . .
H14D H -0.1870 0.5384 0.6470 0.061 Uiso 1 1 calc R U . . .
C143 C -0.2338(13) 0.5858(9) 0.7013(7) 0.050(3) Uani 1 1 d D U . . .
H14E H -0.2641 0.6085 0.6780 0.060 Uiso 1 1 calc R U . . .
C144 C -0.2351(12) 0.5949(9) 0.7536(6) 0.049(3) Uani 1 1 d D U . . .
H14F H -0.2641 0.6247 0.7656 0.059 Uiso 1 1 calc R U . . .
C145 C 0.1294(9) 0.6098(8) 1.1349(6) 0.024(2) Uani 1 1 d . U . . .
H14G H 0.1518 0.6340 1.1625 0.029 Uiso 1 1 calc R U . . .
H14H H 0.1329 0.5719 1.1476 0.029 Uiso 1 1 calc R U . . .
C146 C 0.2654(10) 0.6043(8) 1.1053(7) 0.030(3) Uani 1 1 d . U . . .
H14I H 0.2713 0.5669 1.1200 0.036 Uiso 1 1 calc R U . . .
C147 C 0.2955(12) 0.6441(9) 1.1439(8) 0.042(4) Uani 1 1 d . U . . .
H14J H 0.3513 0.6369 1.1532 0.063 Uiso 1 1 calc R U . . .
H14K H 0.2893 0.6810 1.1300 0.063 Uiso 1 1 calc R U . . .
H14L H 0.2661 0.6408 1.1743 0.063 Uiso 1 1 calc R U . . .
C148 C 0.3085(9) 0.6069(8) 1.0557(7) 0.031(3) Uani 1 1 d . U . . .
C149 C 0.3505(11) 0.5607(8) 1.0427(8) 0.033(3) Uani 1 1 d . U . . .
H14M H 0.3469 0.5282 1.0620 0.040 Uiso 1 1 calc R U . . .
C150 C 0.3985(12) 0.5621(9) 1.0008(8) 0.036(3) Uani 1 1 d . U . . .
H15B H 0.4280 0.5310 0.9923 0.044 Uiso 1 1 calc R U . . .
C151 C 0.4015(10) 0.6105(9) 0.9723(8) 0.037(3) Uani 1 1 d . U . . .
H15C H 0.4313 0.6121 0.9433 0.044 Uiso 1 1 calc R U . . .
C152 C 0.3596(11) 0.6570(8) 0.9873(8) 0.034(3) Uani 1 1 d . U . . .
H15D H 0.3640 0.6906 0.9697 0.041 Uiso 1 1 calc R U . . .
C153 C 0.3120(11) 0.6534(8) 1.0277(8) 0.033(3) Uani 1 1 d . U . . .
H15E H 0.2812 0.6839 1.0359 0.039 Uiso 1 1 calc R U . . .
C154 C 0.1682(12) 0.7430(7) 0.9319(7) 0.027(3) Uani 1 1 d . U . . .
H15F H 0.1818 0.7809 0.9232 0.033 Uiso 1 1 calc R U . . .
H15G H 0.2171 0.7213 0.9325 0.033 Uiso 1 1 calc R U . . .
C155 C 0.1371(11) 0.7325(8) 0.8355(7) 0.035(3) Uani 1 1 d D U . . .
H15H H 0.1294 0.7722 0.8277 0.042 Uiso 1 1 calc R U . . .
C156 C 0.0821(13) 0.7005(9) 0.7993(7) 0.048(5) Uani 1 1 d D U . . .
H15I H 0.0279 0.7119 0.8033 0.072 Uiso 1 1 calc R U . . .
H15J H 0.0948 0.7074 0.7641 0.072 Uiso 1 1 calc R U . . .
H15K H 0.0877 0.6616 0.8069 0.072 Uiso 1 1 calc R U . . .
C157 C 0.2246(14) 0.7192(7) 0.8337(10) 0.056(4) Uani 1 1 d D U . . .
C158 C 0.2781(11) 0.7616(10) 0.8341(10) 0.061(4) Uani 1 1 d D U . . .
H15L H 0.2595 0.7981 0.8328 0.074 Uiso 1 1 calc R U . . .
C159 C 0.3582(13) 0.7519(9) 0.8363(11) 0.066(4) Uani 1 1 d D U . . .
H15M H 0.3944 0.7814 0.8389 0.079 Uiso 1 1 calc R U . . .
C160 C 0.3847(15) 0.6988(8) 0.8345(10) 0.065(4) Uani 1 1 d D U . . .
H16B H 0.4389 0.6917 0.8319 0.078 Uiso 1 1 calc R U . . .
C161 C 0.3326(12) 0.6559(10) 0.8366(10) 0.061(4) Uani 1 1 d D U . . .
H16C H 0.3513 0.6195 0.8382 0.074 Uiso 1 1 calc R U . . .
C162 C 0.2529(12) 0.6664(9) 0.8363(10) 0.058(4) Uani 1 1 d D U . . .
H16D H 0.2172 0.6368 0.8379 0.069 Uiso 1 1 calc R U . . .
N1 N 0.2594(8) 0.4234(6) 0.4989(6) 0.027(3) Uani 1 1 d . U . . .
H1C H 0.2797 0.4058 0.4729 0.033 Uiso 1 1 d R U . . .
H1D H 0.2799 0.4572 0.5007 0.033 Uiso 1 1 d R U . . .
N2 N 0.4276(9) 0.3381(7) 0.3093(6) 0.031(4) Uani 1 1 d . U . . .
H2B H 0.4253 0.3036 0.3207 0.037 Uiso 1 1 d R U . . .
H2C H 0.4745 0.3520 0.3209 0.037 Uiso 1 1 d R U . . .
N3 N 0.6780(9) 0.3245(6) 0.5697(6) 0.026(2) Uani 1 1 d . U . . .
H3D H 0.6416 0.2980 0.5699 0.031 Uiso 1 1 d R U . . .
H3E H 0.6547 0.3564 0.5761 0.031 Uiso 1 1 d R U . . .
N4 N 0.5320(10) 0.5002(7) 0.6407(7) 0.040(3) Uani 1 1 d . U . . .
H4A H 0.5141 0.4663 0.6338 0.048 Uiso 1 1 d R U . . .
H4B H 0.5060 0.5233 0.6188 0.048 Uiso 1 1 d R U . . .
N5 N 0.4041(9) 0.5778(6) 0.3695(6) 0.031(3) Uani 1 1 d . U . . .
H5B H 0.4506 0.5638 0.3816 0.038 Uiso 1 1 d R U . . .
H5C H 0.4064 0.6142 0.3740 0.038 Uiso 1 1 d R U . . .
N6 N 0.7594(9) 0.5417(7) 0.4744(6) 0.031(3) Uani 1 1 d . U . . .
H6B H 0.7344 0.5267 0.4999 0.037 Uiso 1 1 d R U . . .
H6C H 0.7468 0.5774 0.4729 0.037 Uiso 1 1 d R U . . .
N7 N 0.3505(9) 0.6701(6) 0.5866(6) 0.031(4) Uani 1 1 d . . . . .
H7B H 0.3437 0.6341 0.5809 0.037 Uiso 1 1 d R U . . .
H7C H 0.3633 0.6855 0.5573 0.037 Uiso 1 1 d R U . . .
N8 N 0.6323(9) 0.7520(6) 0.3783(6) 0.024(3) Uani 1 1 d . U . . .
H8B H 0.6486 0.7417 0.4103 0.029 Uiso 1 1 d R U . . .
H8C H 0.6191 0.7875 0.3791 0.029 Uiso 1 1 d R U . . .
N9 N 0.7889(9) 0.7600(6) 0.5873(6) 0.031(3) Uani 1 1 d . U . . .
H9B H 0.7536 0.7873 0.5848 0.037 Uiso 1 1 d R U . . .
H9C H 0.8207 0.7637 0.5618 0.037 Uiso 1 1 d R U . . .
N10 N 0.2904(10) 0.2267(7) 1.0528(8) 0.048(3) Uani 1 1 d . U . . .
H10Q H 0.2717 0.1926 1.0482 0.057 Uiso 1 1 d R U . . .
H10R H 0.3087 0.2305 1.0857 0.057 Uiso 1 1 d R U . . .
N11 N -0.0333(8) 0.2934(6) 0.8565(6) 0.025(3) Uani 1 1 d . U . . .
H11N H -0.0494 0.3117 0.8835 0.030 Uiso 1 1 d R U . . .
H11O H -0.0350 0.2576 0.8638 0.030 Uiso 1 1 d R U . . .
N12 N -0.0542(12) 0.4152(8) 1.1905(7) 0.053(4) Uani 1 1 d . U . . .
H12R H -0.0172 0.4376 1.1798 0.063 Uiso 1 1 d R U . . .
H12S H -0.0378 0.3806 1.1870 0.063 Uiso 1 1 d R U . . .
N13 N -0.2427(9) 0.3777(6) 0.9784(6) 0.027(3) Uani 1 1 d . U . . .
H13L H -0.2184 0.3903 1.0077 0.033 Uiso 1 1 d R U . . .
H13M H -0.2249 0.3437 0.9735 0.033 Uiso 1 1 d R U . . .
N14 N 0.1680(9) 0.4654(6) 0.9316(6) 0.023(3) Uani 1 1 d . U . . .
H14N H 0.1354 0.4943 0.9311 0.027 Uiso 1 1 d R U . . .
H14O H 0.1383 0.4351 0.9279 0.027 Uiso 1 1 d R U . . .
N15 N -0.2812(9) 0.5273(6) 1.0660(6) 0.030(3) Uani 1 1 d . U . . .
H15N H -0.2514 0.4984 1.0592 0.036 Uiso 1 1 d R U . . .
H15O H -0.3176 0.5319 1.0397 0.036 Uiso 1 1 d R U . . .
N16 N -0.1312(8) 0.5585(6) 0.8785(6) 0.026(3) Uani 1 1 d . U . . .
H16E H -0.1416 0.5639 0.9111 0.032 Uiso 1 1 d R U . . .
H16F H -0.1174 0.5233 0.8751 0.032 Uiso 1 1 d R U . . .
N17 N 0.1775(8) 0.6150(6) 1.0901(5) 0.024(2) Uani 1 1 d . U . . .
H17B H 0.1720 0.6487 1.0768 0.029 Uiso 1 1 d R U . . .
H17C H 0.1599 0.5908 1.0660 0.029 Uiso 1 1 d R U . . .
N18 N 0.1138(10) 0.7219(6) 0.8906(6) 0.030(3) Uani 1 1 d . U . . .
H18B H 0.0662 0.7365 0.8944 0.036 Uiso 1 1 d R U . . .
H18C H 0.1099 0.6856 0.8947 0.036 Uiso 1 1 d R U . . .
O1 O 0.4213(7) 0.3539(5) 0.5184(4) 0.020(2) Uani 1 1 d . U . . .
O2 O 0.4264(6) 0.4429(5) 0.5614(4) 0.020(2) Uani 1 1 d . U . . .
O3 O 0.3937(7) 0.3568(5) 0.6127(4) 0.022(3) Uani 1 1 d . U . . .
O4 O 0.4186(7) 0.3091(5) 0.4123(4) 0.020(2) Uani 1 1 d . U . . .
O5 O 0.4142(7) 0.4132(5) 0.4227(4) 0.023(2) Uani 1 1 d . U . . .
O6 O 0.2899(7) 0.3585(5) 0.4180(4) 0.024(3) Uani 1 1 d . U . . .
O7 O 0.5647(7) 0.3489(4) 0.4748(4) 0.020(2) Uani 1 1 d . U . . .
O8 O 0.6067(7) 0.2549(5) 0.4721(5) 0.023(2) Uani 1 1 d . U . . .
O9 O 0.6742(8) 0.3243(5) 0.4165(5) 0.030(3) Uani 1 1 d . U . . .
O10 O 0.5891(7) 0.5176(5) 0.5314(4) 0.022(2) Uani 1 1 d . U . . .
O11 O 0.6082(7) 0.4237(5) 0.5610(4) 0.021(2) Uani 1 1 d . U . . .
O12 O 0.7259(8) 0.4900(6) 0.5650(5) 0.034(3) Uani 1 1 d . U . . .
O13 O 0.4509(7) 0.5236(5) 0.4720(5) 0.024(2) Uani 1 1 d . U . . .
O14 O 0.3944(6) 0.6126(5) 0.4863(4) 0.020(2) Uani 1 1 d . U . . .
O15 O 0.3069(7) 0.5301(5) 0.4939(5) 0.028(3) Uani 1 1 d . U . . .
O16 O 0.5877(7) 0.4659(5) 0.4266(5) 0.026(2) Uani 1 1 d . U . . .
O17 O 0.5901(7) 0.5703(5) 0.4272(5) 0.026(2) Uani 1 1 d . U . . .
O18 O 0.6186(8) 0.5141(6) 0.3489(5) 0.037(3) Uani 1 1 d . U . . .
H18D H 0.6433 0.5405 0.3374 0.056 Uiso 1 1 calc R U . . .
O19 O 0.5070(7) 0.5963(5) 0.5919(4) 0.024(2) Uani 1 1 d . U . . .
O20 O 0.5343(6) 0.6877(5) 0.5629(4) 0.0223(19) Uani 1 1 d . U . . .
O21 O 0.5657(8) 0.6606(6) 0.6578(5) 0.039(3) Uani 1 1 d . U . . .
O22 O 0.5249(6) 0.6842(5) 0.4530(4) 0.019(2) Uani 1 1 d . U . . .
O23 O 0.4179(6) 0.6848(5) 0.3769(4) 0.025(2) Uani 1 1 d . U . . .
O24 O 0.4701(7) 0.7730(5) 0.4251(4) 0.023(3) Uani 1 1 d . U . . .
O25 O 0.6684(7) 0.6367(5) 0.5152(5) 0.024(2) Uani 1 1 d . U . . .
O26 O 0.6601(7) 0.7419(5) 0.4953(5) 0.022(2) Uani 1 1 d . U . . .
O27 O 0.7810(7) 0.6847(6) 0.4848(5) 0.036(3) Uani 1 1 d . U . . .
H27B H 0.8082 0.7133 0.4867 0.054 Uiso 1 1 calc R U . . .
O28 O 0.0963(8) 0.3175(6) 1.0633(6) 0.044(3) Uani 1 1 d . U . . .
O29 O 0.0929(8) 0.2140(5) 1.0606(6) 0.037(3) Uani 1 1 d . U . . .
O30 O 0.1699(14) 0.2644(9) 1.1315(8) 0.092(7) Uani 1 1 d . U . . .
O31 O 0.0934(7) 0.3702(5) 0.9368(5) 0.031(3) Uani 1 1 d . U . . .
O32 O 0.0760(7) 0.2703(5) 0.9487(5) 0.029(3) Uani 1 1 d . U . . .
O33 O 0.1918(7) 0.3071(5) 0.9031(5) 0.033(3) Uani 1 1 d . U . . .
H33B H 0.2028 0.2738 0.9013 0.050 Uiso 1 1 calc R U . . .
O34 O -0.0701(7) 0.3786(5) 1.0730(5) 0.027(2) Uani 1 1 d . U . . .
O35 O -0.0636(7) 0.4805(5) 1.0853(5) 0.024(2) Uani 1 1 d . U . . .
O36 O -0.1946(7) 0.4328(5) 1.0652(4) 0.025(2) Uani 1 1 d . U . . .
O37 O -0.0851(7) 0.3576(5) 0.9279(4) 0.023(2) Uani 1 1 d . U . . .
O38 O -0.0754(7) 0.4434(5) 0.9750(5) 0.025(2) Uani 1 1 d . U . . .
O39 O -0.1116(7) 0.4470(5) 0.8775(5) 0.031(3) Uani 1 1 d . U . . .
O40 O 0.0783(7) 0.4401(5) 1.0250(5) 0.028(2) Uani 1 1 d . U . . .
O41 O 0.1244(7) 0.5330(5) 1.0303(5) 0.025(2) Uani 1 1 d . U . . .
O42 O 0.2033(9) 0.4625(6) 1.0816(6) 0.041(3) Uani 1 1 d . U . . .
O43 O -0.1461(7) 0.5577(5) 0.9899(5) 0.022(3) Uani 1 1 d . U . . .
O44 O -0.1487(7) 0.6527(5) 1.0299(5) 0.028(3) Uani 1 1 d . U . . .
O45 O -0.2649(7) 0.6172(5) 0.9741(5) 0.033(3) Uani 1 1 d . U . . .
O46 O 0.0277(7) 0.5258(5) 0.9254(4) 0.024(2) Uani 1 1 d . U . . .
O47 O -0.0062(6) 0.6120(5) 0.9636(4) 0.023(2) Uani 1 1 d . U . . .
O48 O 0.0871(7) 0.6149(5) 0.8914(5) 0.027(3) Uani 1 1 d . U . . .
O49 O -0.0020(6) 0.5996(5) 1.0695(4) 0.022(2) Uani 1 1 d . U . . .
O50 O 0.0214(7) 0.6893(5) 1.1084(4) 0.027(2) Uani 1 1 d . U . . .
O51 O -0.0161(7) 0.6125(5) 1.1664(4) 0.030(3) Uani 1 1 d . U . . .
O52 O 0.1201(6) 0.6837(5) 1.0121(4) 0.023(2) Uani 1 1 d . U . . .
O53 O 0.0543(7) 0.7723(5) 0.9898(5) 0.023(2) Uani 1 1 d . U . . .
O54 O 0.1992(7) 0.7717(5) 1.0287(5) 0.024(3) Uani 1 1 d . U . . .
N19 N 0.7557(11) 0.5878(7) 0.2942(9) 0.070(4) Uani 1 1 d D U . . .
O55 O 0.7014(10) 0.6028(8) 0.3183(7) 0.073(5) Uani 1 1 d D U . . .
O56 O 0.7993(11) 0.6188(8) 0.2737(7) 0.075(5) Uani 1 1 d D U . . .
O57 O 0.7650(14) 0.5388(8) 0.2896(9) 0.093(5) Uani 1 1 d D U . . .
N20 N 0.5189(16) 0.5645(9) 0.8643(8) 0.089(5) Uani 1 1 d D U . . .
O58 O 0.5581(14) 0.6041(10) 0.8809(9) 0.098(5) Uani 1 1 d D U . . .
O59 O 0.4990(17) 0.5655(11) 0.8177(10) 0.116(6) Uani 1 1 d D U . . .
O60 O 0.5036(12) 0.5267(8) 0.8934(8) 0.075(5) Uani 1 1 d D U . . .
N21 N 0.9164(11) 0.7891(8) 0.4878(6) 0.057(5) Uani 1 1 d D U . . .
O61 O 0.9568(16) 0.8150(16) 0.5167(13) 0.192(17) Uani 1 1 d D U . . .
O62 O 0.9411(14) 0.7765(14) 0.4498(8) 0.202(19) Uani 1 1 d D U . . .
O63 O 0.8548(14) 0.7792(9) 0.4970(8) 0.094(7) Uani 1 1 d D U . . .
N22 N 0.8162(17) 0.7921(13) 0.769(2) 0.229(13) Uani 1 1 d D U . . .
O64 O 0.897(2) 0.7823(17) 0.7747(19) 0.236(14) Uani 1 1 d D U . . .
O65 O 0.764(2) 0.7488(16) 0.7694(18) 0.216(14) Uani 1 1 d D U . . .
O66 O 0.789(2) 0.8440(16) 0.7555(19) 0.240(14) Uani 1 1 d D U . . .
O1W O 0.8065(9) 0.3845(6) 0.4157(7) 0.056(4) Uani 1 1 d . . . . .
O2W O 0.0633(9) 0.4814(6) 0.1591(7) 0.052(4) Uani 1 1 d . . . . .
O3W O 0.5715(8) 0.3782(5) 0.3493(5) 0.032(3) Uani 1 1 d . . . . .
O4W O 0.3175(8) 0.5574(6) 0.5934(5) 0.035(3) Uani 1 1 d . . . . .
O5W O 0.6598(9) 0.7418(6) 0.6889(6) 0.044(4) Uani 1 1 d . . . . .
O6W O 0.5710(12) 0.6570(7) 0.7704(8) 0.073(6) Uani 1 1 d . . . . .
O7W O 0.3930(18) 0.4649(13) 0.8304(14) 0.158(14) Uani 1 1 d . . . . .
O8W O 0.2225(8) 0.2068(5) 0.8979(6) 0.040(4) Uani 1 1 d . . . . .
O9W O 0.6231(8) 0.5368(6) 0.9745(5) 0.043(4) Uani 1 1 d . . . . .
O10W O 0.529(3) 0.388(3) 0.664(3) 0.40(5) Uani 1 1 d . . . . .
O11W O 0.1414(10) 0.1766(7) 0.8134(7) 0.063(5) Uani 1 1 d . . . . .
O12W O 0.8742(12) 0.5399(6) 0.1989(8) 0.075(6) Uani 1 1 d . . . . .
O13W O 0.3401(11) 0.2282(8) 0.1604(7) 0.071(5) Uani 1 1 d . . . . .
O14W O 0.8549(11) 0.4241(9) 0.5938(8) 0.083(7) Uani 1 1 d . . . . .
O15W O 0.0034(10) 0.3112(7) 0.1561(8) 0.073(6) Uani 1 1 d . . . . .
O16W O 0.9132(13) 0.3943(9) 0.4977(9) 0.090(7) Uani 1 1 d . . . . .
O17W O 0.1674(13) 0.3870(10) 0.1477(8) 0.094(7) Uani 1 1 d . . . . .

loop_
_atom_site_aniso_label
_atom_site_aniso_U_11
_atom_site_aniso_U_22
_atom_site_aniso_U_33
_atom_site_aniso_U_23
_atom_site_aniso_U_13
_atom_site_aniso_U_12
Sm1 0.0188(5) 0.0109(4) 0.0224(5) -0.0024(4) 0.0022(4) -0.0009(4)
Sm2 0.0189(4) 0.0111(4) 0.0238(5) -0.0011(4) 0.0052(3) -0.0005(3)
Sm3 0.0190(5) 0.0113(4) 0.0276(5) 0.0036(4) 0.0029(4) 0.0016(4)
Sm4 0.0253(5) 0.0123(5) 0.0447(6) -0.0016(4) 0.0146(4) -0.0020(4)
Sm5 0.0212(5) 0.0114(4) 0.0258(5) -0.0009(3) 0.0061(4) -0.0003(4)
Sm6 0.0178(4) 0.0127(4) 0.0285(5) -0.0033(4) 0.0054(3) 0.0009(4)
P1 0.022(2) 0.016(2) 0.023(2) -0.0009(17) 0.0103(17) -0.0011(17)
P2 0.025(2) 0.021(2) 0.021(2) 0.0030(18) 0.0028(18) -0.0026(19)
P3 0.020(2) 0.016(2) 0.031(2) -0.0013(17) 0.0055(17) -0.0008(17)
P4 0.020(2) 0.016(2) 0.023(2) -0.0012(17) 0.0012(17) -0.0006(17)
P5 0.017(2) 0.013(2) 0.033(2) 0.0007(18) -0.0007(18) -0.0011(17)
P6 0.021(2) 0.019(2) 0.030(2) -0.0011(19) 0.0064(18) -0.0045(17)
P7 0.027(2) 0.018(2) 0.029(2) 0.0028(17) 0.0037(18) 0.0024(18)
P8 0.019(2) 0.019(2) 0.023(2) 0.0009(17) 0.0010(17) -0.0012(17)
P9 0.0146(19) 0.020(2) 0.029(2) 0.0008(19) 0.0006(16) -0.0028(19)
P10 0.029(3) 0.027(3) 0.077(4) -0.017(3) -0.010(3) 0.003(2)
P11 0.023(2) 0.020(3) 0.035(3) 0.001(2) 0.010(2) -0.003(2)
P12 0.024(2) 0.016(2) 0.032(2) -0.0002(19) 0.0091(18) -0.0011(18)
P13 0.023(2) 0.019(2) 0.031(2) -0.0020(18) 0.0077(18) -0.0041(18)
P14 0.025(2) 0.021(2) 0.034(2) -0.0032(19) 0.0014(19) 0.0026(18)
P15 0.016(2) 0.020(2) 0.031(2) 0.000(2) 0.0060(17) 0.001(2)
P16 0.025(2) 0.014(2) 0.024(2) 0.0001(16) 0.0061(17) -0.0015(16)
P17 0.027(2) 0.021(2) 0.024(2) -0.0017(17) 0.0080(17) 0.0007(17)
P18 0.018(2) 0.013(2) 0.030(2) -0.0008(17) 0.0031(17) -0.0032(16)
C1 0.025(10) 0.012(9) 0.037(11) 0.007(7) 0.010(8) 0.005(7)
C2 0.026(5) 0.028(6) 0.047(6) -0.004(5) 0.006(5) -0.005(5)
C3 0.040(9) 0.041(10) 0.046(8) -0.006(7) -0.004(8) -0.006(8)
C4 0.035(5) 0.034(6) 0.053(6) -0.005(5) 0.012(5) -0.002(5)
C5 0.042(6) 0.036(6) 0.059(7) -0.008(6) 0.015(6) -0.001(6)
C6 0.046(7) 0.041(7) 0.064(7) -0.009(6) 0.017(6) 0.001(6)
C7 0.047(7) 0.045(7) 0.061(7) -0.006(6) 0.019(6) 0.002(6)
C8 0.045(7) 0.046(7) 0.057(7) -0.006(6) 0.018(6) -0.002(6)
C9 0.041(6) 0.041(6) 0.055(7) -0.005(5) 0.015(5) -0.003(5)
C10 0.019(6) 0.015(6) 0.025(6) -0.005(5) 0.001(5) -0.003(5)
C11 0.029(6) 0.024(6) 0.028(6) -0.002(5) 0.003(5) -0.001(5)
C12 0.043(10) 0.040(10) 0.048(10) -0.013(8) 0.005(8) -0.002(8)
C13 0.045(7) 0.035(7) 0.032(6) 0.002(5) 0.005(5) 0.000(5)
C14 0.049(7) 0.037(7) 0.035(7) 0.003(5) 0.003(5) 0.000(6)
C15 0.054(7) 0.040(7) 0.039(7) 0.007(5) 0.002(6) 0.003(6)
C16 0.052(7) 0.039(7) 0.038(7) 0.009(5) 0.008(6) 0.002(5)
C17 0.050(7) 0.037(7) 0.038(7) 0.006(5) 0.010(5) 0.000(6)
C18 0.045(7) 0.036(7) 0.034(6) 0.005(5) 0.007(5) 0.000(5)
C19 0.021(5) 0.016(5) 0.036(5) -0.003(5) 0.004(4) 0.001(4)
C20 0.028(6) 0.023(6) 0.039(6) 0.002(6) -0.002(5) 0.002(6)
C21 0.042(10) 0.026(8) 0.050(10) 0.012(8) 0.003(8) 0.005(7)
C22 0.041(5) 0.039(5) 0.035(5) 0.001(4) 0.000(4) 0.001(4)
C23 0.044(5) 0.043(5) 0.039(5) 0.001(4) 0.002(4) -0.002(4)
C24 0.049(6) 0.045(6) 0.036(6) 0.004(5) 0.000(5) -0.005(5)
C25 0.047(6) 0.044(6) 0.035(6) 0.004(5) 0.000(5) -0.003(6)
C26 0.044(6) 0.040(6) 0.037(5) 0.000(5) 0.002(5) -0.002(5)
C27 0.040(5) 0.039(5) 0.037(5) 0.002(4) 0.003(4) -0.001(4)
C28 0.022(10) 0.014(9) 0.033(10) -0.004(7) 0.005(8) 0.001(7)
C29 0.049(9) 0.050(9) 0.044(8) -0.004(7) 0.007(7) 0.011(7)
C30 0.068(13) 0.092(14) 0.060(11) 0.012(11) -0.004(10) 0.020(11)
C31 0.053(7) 0.044(7) 0.033(7) 0.007(6) 0.014(6) 0.012(6)
C32 0.059(8) 0.050(7) 0.037(7) 0.001(6) 0.015(6) 0.008(6)
C33 0.061(8) 0.056(8) 0.043(7) 0.001(6) 0.015(6) 0.004(6)
C34 0.055(8) 0.056(8) 0.042(7) 0.003(6) 0.016(6) 0.006(6)
C35 0.053(7) 0.050(7) 0.040(7) 0.004(6) 0.014(6) 0.011(6)
C36 0.052(7) 0.045(7) 0.034(7) 0.006(6) 0.013(6) 0.012(6)
C37 0.025(6) 0.021(6) 0.022(6) -0.004(5) 0.003(5) -0.001(5)
C38 0.041(8) 0.032(7) 0.030(7) -0.003(6) 0.002(6) 0.007(6)
C39 0.044(9) 0.042(10) 0.033(8) -0.004(8) 0.006(7) 0.001(8)
C40 0.055(8) 0.053(8) 0.025(6) -0.001(6) -0.002(6) -0.010(6)
C41 0.056(7) 0.056(8) 0.026(6) -0.001(6) -0.003(6) -0.007(6)
C42 0.057(7) 0.063(8) 0.032(7) 0.002(6) -0.005(6) -0.006(6)
C43 0.057(7) 0.066(8) 0.033(6) 0.003(6) -0.007(6) -0.010(6)
C44 0.059(7) 0.063(8) 0.034(7) 0.005(6) -0.008(6) -0.013(6)
C45 0.057(7) 0.057(8) 0.028(6) 0.002(6) -0.006(6) -0.012(6)
C46 0.025(7) 0.034(8) 0.043(8) -0.002(6) 0.001(6) -0.002(6)
C47 0.022(6) 0.035(7) 0.048(7) 0.007(6) 0.001(6) 0.002(6)
C48 0.025(9) 0.042(10) 0.053(10) 0.003(8) -0.005(7) 0.003(8)
C49 0.071(9) 0.095(11) 0.069(9) 0.037(8) 0.041(7) 0.035(8)
C50 0.076(9) 0.092(11) 0.070(9) 0.037(8) 0.039(7) 0.032(8)
C51 0.080(9) 0.097(11) 0.071(9) 0.039(8) 0.039(7) 0.031(8)
C52 0.079(9) 0.104(11) 0.074(9) 0.041(8) 0.042(7) 0.035(8)
C53 0.079(9) 0.104(11) 0.076(9) 0.038(8) 0.046(7) 0.041(8)
C54 0.075(9) 0.101(11) 0.074(9) 0.038(8) 0.043(7) 0.042(8)
C55 0.030(5) 0.019(6) 0.031(6) 0.004(5) 0.009(5) -0.001(5)
C56 0.026(9) 0.023(10) 0.051(12) 0.000(9) 0.017(8) 0.007(8)
C57 0.048(14) 0.027(11) 0.070(16) 0.017(10) 0.035(12) 0.011(10)
C58 0.029(6) 0.035(7) 0.076(9) 0.017(6) 0.006(6) 0.004(6)
C59 0.033(6) 0.037(7) 0.075(9) 0.016(6) 0.007(6) 0.006(6)
C60 0.037(7) 0.040(7) 0.076(9) 0.015(6) 0.005(6) 0.005(6)
C61 0.037(7) 0.046(7) 0.081(9) 0.016(7) 0.004(6) 0.006(6)
C62 0.034(7) 0.044(7) 0.083(9) 0.016(7) 0.007(6) 0.009(6)
C63 0.031(6) 0.038(7) 0.078(9) 0.016(6) 0.009(6) 0.006(6)
C64 0.033(10) 0.023(10) 0.025(10) -0.006(7) 0.013(8) 0.003(8)
C65 0.030(7) 0.019(6) 0.034(7) 0.002(6) 0.008(5) 0.007(5)
C66 0.031(8) 0.041(10) 0.038(9) 0.010(8) 0.005(7) -0.001(7)
C67 0.034(7) 0.036(6) 0.040(6) -0.005(5) 0.013(6) 0.000(6)
C68 0.038(7) 0.041(6) 0.042(6) -0.003(6) 0.011(6) 0.007(6)
C69 0.043(7) 0.047(7) 0.045(6) 0.001(5) 0.008(6) 0.005(6)
C70 0.040(7) 0.051(7) 0.044(6) 0.000(6) 0.013(6) -0.002(6)
C71 0.038(7) 0.046(7) 0.043(6) -0.006(6) 0.014(6) -0.005(6)
C72 0.038(7) 0.039(7) 0.042(6) -0.007(5) 0.014(6) -0.003(6)
C73 0.024(7) 0.018(7) 0.040(8) -0.006(6) 0.001(6) 0.002(5)
C74 0.030(7) 0.026(7) 0.044(7) -0.009(6) -0.007(6) 0.003(6)
C75 0.042(10) 0.028(8) 0.057(11) -0.008(8) -0.021(8) 0.003(7)
C76 0.030(6) 0.039(7) 0.050(7) 0.006(6) -0.009(5) 0.000(6)
C77 0.029(6) 0.040(7) 0.054(7) 0.008(6) -0.006(5) 0.003(5)
C78 0.031(6) 0.044(7) 0.061(7) 0.007(6) -0.006(6) 0.004(5)
C79 0.035(6) 0.046(7) 0.062(8) 0.009(6) -0.010(6) 0.002(6)
C80 0.037(6) 0.045(7) 0.058(7) 0.013(6) -0.011(6) -0.001(6)
C81 0.034(6) 0.043(7) 0.053(7) 0.010(6) -0.008(5) -0.002(6)
C82 0.036(8) 0.029(8) 0.084(10) -0.002(8) -0.006(8) -0.004(6)
C83 0.040(7) 0.028(7) 0.083(10) -0.010(7) 0.002(7) 0.000(6)
C84 0.040(9) 0.031(10) 0.098(13) -0.018(10) -0.003(9) 0.002(8)
C85 0.043(7) 0.046(8) 0.069(8) -0.004(6) 0.012(7) -0.005(6)
C86 0.043(7) 0.044(7) 0.069(8) -0.005(6) 0.013(7) -0.006(6)
C87 0.045(7) 0.046(8) 0.075(8) -0.005(6) 0.016(7) -0.004(6)
C88 0.047(7) 0.049(8) 0.081(8) 0.002(6) 0.016(7) -0.002(6)
C89 0.048(7) 0.053(8) 0.079(8) 0.008(7) 0.013(7) -0.003(6)
C90 0.045(7) 0.052(8) 0.074(8) 0.002(7) 0.011(7) -0.004(6)
C91 0.030(11) 0.038(12) 0.036(11) 0.003(9) 0.009(9) -0.007(9)
C92 0.037(12) 0.025(11) 0.040(12) 0.014(9) 0.008(9) 0.004(8)
C93 0.020(10) 0.045(13) 0.053(13) -0.001(10) -0.003(9) 0.003(9)
C94 0.045(7) 0.053(8) 0.032(6) -0.003(6) 0.005(6) -0.006(6)
C95 0.046(7) 0.055(8) 0.034(6) -0.001(6) 0.002(6) -0.008(6)
C96 0.049(7) 0.060(8) 0.034(6) 0.000(6) 0.004(6) -0.012(6)
C97 0.050(7) 0.061(8) 0.034(6) -0.004(6) 0.009(6) -0.011(6)
C98 0.052(7) 0.059(8) 0.035(6) -0.005(6) 0.011(6) -0.007(6)
C99 0.049(7) 0.055(8) 0.034(6) -0.004(6) 0.010(6) -0.006(6)
C100 0.061(10) 0.030(8) 0.033(8) 0.004(7) -0.005(7) -0.019(7)
C101 0.082(10) 0.048(8) 0.047(8) 0.007(7) -0.024(7) -0.017(8)
C102 0.097(13) 0.076(13) 0.075(12) 0.019(11) -0.046(10) -0.023(12)
C103 0.177(17) 0.066(10) 0.051(9) 0.008(8) 0.044(10) -0.001(10)
C104 0.178(17) 0.064(10) 0.053(9) 0.005(8) 0.046(10) -0.001(10)
C105 0.180(17) 0.067(10) 0.058(9) 0.003(8) 0.049(10) -0.002(10)
C106 0.179(17) 0.073(10) 0.060(9) 0.004(8) 0.051(10) -0.003(10)
C107 0.179(17) 0.075(10) 0.059(9) 0.005(8) 0.050(10) 0.002(10)
C108 0.179(17) 0.070(10) 0.054(9) 0.006(8) 0.047(10) 0.002(10)
C109 0.033(7) 0.023(7) 0.039(8) 0.005(6) 0.008(6) 0.001(6)
C110 0.029(6) 0.019(7) 0.040(7) 0.005(5) 0.010(6) -0.002(6)
C111 0.035(9) 0.032(9) 0.040(9) 0.007(7) 0.019(8) -0.006(8)
C112 0.035(7) 0.057(8) 0.055(8) -0.006(7) -0.001(6) 0.001(6)
C113 0.037(7) 0.063(8) 0.059(8) -0.002(7) -0.002(6) 0.003(6)
C114 0.045(8) 0.070(8) 0.062(8) -0.004(7) -0.006(6) 0.004(7)
C115 0.048(8) 0.073(8) 0.065(8) -0.010(7) -0.006(6) 0.002(7)
C116 0.046(8) 0.066(8) 0.064(8) -0.014(7) -0.007(6) -0.001(7)
C117 0.039(7) 0.060(8) 0.061(8) -0.013(7) -0.004(6) 0.000(6)
C118 0.026(6) 0.019(6) 0.031(6) -0.004(5) 0.010(5) -0.003(5)
C119 0.018(9) 0.046(12) 0.049(12) 0.005(9) 0.022(8) -0.003(8)
C120 0.064(15) 0.073(15) 0.067(15) 0.013(13) 0.026(12) -0.042(13)
C121 0.072(7) 0.077(7) 0.058(6) 0.001(5) 0.015(5) -0.008(5)
C122 0.082(8) 0.079(8) 0.056(7) 0.000(6) 0.018(7) -0.016(7)
C123 0.090(9) 0.088(9) 0.059(8) 0.000(7) 0.017(7) -0.021(7)
C124 0.090(9) 0.098(9) 0.062(8) 0.000(7) 0.012(7) -0.019(8)
C125 0.085(9) 0.101(9) 0.062(8) 0.002(7) 0.010(7) -0.010(8)
C126 0.079(8) 0.092(8) 0.060(7) 0.003(7) 0.010(7) -0.004(7)
C127 0.035(7) 0.022(7) 0.036(7) 0.001(6) 0.013(6) -0.002(6)
C128 0.038(7) 0.027(7) 0.042(7) 0.004(6) 0.022(6) -0.002(5)
C129 0.035(9) 0.028(8) 0.062(11) -0.004(8) 0.030(8) -0.001(7)
C130 0.028(6) 0.036(7) 0.043(7) 0.000(5) 0.015(5) 0.000(5)
C131 0.028(6) 0.039(7) 0.046(7) -0.002(5) 0.012(5) 0.002(5)
C132 0.031(6) 0.039(7) 0.050(7) -0.003(6) 0.009(6) 0.003(5)
C133 0.034(6) 0.040(7) 0.052(7) -0.006(6) 0.013(6) 0.005(5)
C134 0.036(6) 0.041(7) 0.048(7) -0.008(6) 0.012(5) 0.001(5)
C135 0.031(6) 0.037(7) 0.045(7) 0.000(5) 0.014(5) 0.000(5)
C136 0.024(6) 0.025(7) 0.040(8) 0.001(6) 0.004(6) -0.004(5)
C137 0.022(6) 0.024(7) 0.039(7) 0.004(6) 0.005(5) 0.003(5)
C138 0.020(8) 0.045(10) 0.052(10) 0.000(8) 0.007(7) -0.005(7)
C139 0.047(7) 0.051(8) 0.038(7) 0.008(6) 0.000(6) -0.014(6)
C140 0.048(8) 0.051(8) 0.037(6) 0.006(6) 0.002(6) -0.014(6)
C141 0.053(8) 0.055(8) 0.037(6) 0.004(6) 0.000(6) -0.019(6)
C142 0.055(8) 0.056(8) 0.040(7) 0.009(6) -0.003(6) -0.024(6)
C143 0.052(7) 0.056(8) 0.042(6) 0.012(6) -0.004(6) -0.022(6)
C144 0.049(7) 0.054(8) 0.043(6) 0.012(6) -0.002(6) -0.017(6)
C145 0.028(4) 0.020(5) 0.026(5) -0.004(5) 0.001(4) 0.000(4)
C146 0.026(5) 0.026(6) 0.037(6) -0.001(6) -0.002(5) 0.000(6)
C147 0.033(9) 0.047(10) 0.046(10) -0.016(8) 0.007(7) -0.004(8)
C148 0.018(5) 0.028(6) 0.046(7) -0.003(5) 0.006(5) 0.002(5)
C149 0.024(6) 0.031(6) 0.046(7) -0.004(5) 0.004(5) 0.004(5)
C150 0.027(6) 0.037(6) 0.045(7) -0.004(5) 0.004(5) 0.006(5)
C151 0.026(6) 0.038(6) 0.045(7) -0.002(5) 0.004(5) 0.003(5)
C152 0.023(6) 0.033(6) 0.047(7) -0.001(6) 0.004(5) 0.000(5)
C153 0.022(6) 0.030(6) 0.047(7) -0.001(5) 0.003(5) 0.001(5)
C154 0.042(8) 0.017(7) 0.026(7) 0.003(6) 0.017(6) 0.001(6)
C155 0.055(8) 0.029(7) 0.023(6) 0.002(6) 0.014(6) 0.002(6)
C156 0.073(11) 0.041(11) 0.030(9) 0.000(8) 0.003(8) -0.001(9)
C157 0.064(8) 0.045(7) 0.065(8) 0.007(7) 0.033(7) -0.005(6)
C158 0.064(8) 0.051(8) 0.074(9) 0.008(7) 0.035(7) -0.007(7)
C159 0.065(8) 0.056(8) 0.080(9) 0.005(7) 0.032(8) -0.005(7)
C160 0.066(8) 0.057(8) 0.077(9) 0.002(7) 0.033(7) -0.003(7)
C161 0.066(8) 0.051(8) 0.070(9) 0.003(7) 0.028(7) -0.002(7)
C162 0.066(8) 0.046(7) 0.066(8) 0.006(7) 0.029(7) -0.004(7)
N1 0.021(6) 0.022(6) 0.040(7) 0.000(5) 0.008(5) -0.010(5)
N2 0.032(6) 0.034(6) 0.028(6) 0.002(5) 0.007(5) 0.000(5)
N3 0.025(5) 0.018(5) 0.033(5) -0.003(5) -0.001(4) 0.004(5)
N4 0.041(9) 0.037(8) 0.042(8) -0.007(7) 0.007(7) 0.002(7)
N5 0.037(7) 0.027(7) 0.029(7) -0.008(6) 0.001(6) 0.014(6)
N6 0.021(6) 0.030(7) 0.042(7) 0.002(5) 0.003(5) 0.001(5)
N7 0.027(9) 0.026(9) 0.043(10) 0.003(7) 0.019(7) 0.009(6)
N8 0.033(7) 0.011(6) 0.030(7) 0.000(5) 0.009(5) 0.007(5)
N9 0.026(6) 0.022(6) 0.043(7) -0.007(5) -0.004(5) 0.001(5)
N10 0.036(7) 0.025(7) 0.081(9) -0.005(7) -0.002(6) -0.004(6)
N11 0.025(6) 0.024(6) 0.027(6) 0.003(5) 0.004(5) -0.002(5)
N12 0.072(9) 0.040(7) 0.043(7) 0.010(6) -0.016(6) -0.019(7)
N13 0.028(6) 0.019(6) 0.036(6) 0.001(5) 0.009(5) -0.001(5)
N14 0.015(6) 0.022(6) 0.033(6) -0.004(5) 0.007(5) -0.006(5)
N15 0.034(6) 0.022(6) 0.036(6) 0.002(5) 0.017(5) -0.001(5)
N16 0.022(5) 0.019(6) 0.038(6) 0.001(5) 0.005(5) -0.001(5)
N17 0.024(5) 0.019(5) 0.030(5) -0.002(5) 0.001(4) 0.001(5)
N18 0.045(7) 0.022(6) 0.024(6) 0.005(5) 0.016(5) 0.005(5)
O1 0.022(4) 0.017(4) 0.020(4) -0.001(3) 0.007(3) -0.004(3)
O2 0.022(4) 0.017(4) 0.020(4) -0.004(3) 0.009(3) 0.000(3)
O3 0.033(7) 0.017(6) 0.016(5) -0.002(5) 0.005(5) -0.005(5)
O4 0.021(4) 0.022(4) 0.019(4) 0.002(3) 0.006(3) -0.001(3)
O5 0.027(4) 0.018(4) 0.024(4) 0.004(4) -0.002(4) -0.005(4)
O6 0.032(7) 0.019(6) 0.021(6) 0.000(5) -0.001(5) 0.000(5)
O7 0.018(4) 0.017(4) 0.026(4) -0.003(4) 0.001(4) 0.000(3)
O8 0.020(4) 0.017(4) 0.032(4) 0.000(4) 0.001(4) 0.001(3)
O9 0.026(7) 0.025(7) 0.041(7) 0.001(5) 0.011(6) 0.001(5)
O10 0.026(4) 0.017(4) 0.023(4) 0.002(3) -0.003(3) -0.001(3)
O11 0.022(4) 0.014(4) 0.027(4) 0.001(3) 0.002(3) 0.001(3)
O12 0.030(7) 0.036(7) 0.036(7) 0.003(6) 0.000(5) 0.003(6)
O13 0.021(4) 0.017(4) 0.036(4) 0.003(4) 0.002(4) -0.001(3)
O14 0.018(3) 0.014(4) 0.028(4) -0.003(4) -0.002(3) -0.002(3)
O15 0.016(6) 0.030(7) 0.039(7) 0.003(5) 0.010(5) 0.008(5)
O16 0.027(4) 0.023(4) 0.030(4) 0.001(4) 0.012(4) -0.001(4)
O17 0.027(4) 0.021(4) 0.030(4) 0.002(4) 0.006(4) 0.000(4)
O18 0.037(7) 0.042(8) 0.035(7) -0.001(6) 0.013(6) -0.009(6)
O19 0.039(4) 0.011(4) 0.025(4) 0.009(3) 0.016(4) 0.004(4)
O20 0.024(4) 0.020(4) 0.024(4) 0.003(3) 0.003(3) -0.002(4)
O21 0.038(7) 0.037(7) 0.040(7) 0.000(6) -0.008(6) -0.010(6)
O22 0.015(4) 0.018(4) 0.025(4) 0.003(3) 0.003(3) -0.002(4)
O23 0.019(5) 0.023(5) 0.034(6) -0.003(5) 0.001(4) -0.003(5)
O24 0.031(5) 0.023(5) 0.017(5) 0.006(4) 0.003(4) 0.003(4)
O25 0.020(4) 0.020(4) 0.032(4) 0.003(4) 0.000(4) -0.002(3)
O26 0.018(4) 0.019(4) 0.029(4) -0.003(4) -0.002(4) -0.002(3)
O27 0.035(6) 0.031(7) 0.042(7) 0.001(6) 0.012(5) 0.003(6)
O28 0.032(5) 0.033(4) 0.067(5) -0.011(4) -0.005(4) 0.004(4)
O29 0.031(4) 0.027(4) 0.051(5) -0.007(4) -0.002(4) 0.003(4)
O30 0.107(12) 0.082(11) 0.080(11) -0.023(9) -0.031(9) 0.013(10)
O31 0.029(5) 0.022(5) 0.041(6) -0.007(4) 0.010(4) -0.004(4)
O32 0.032(5) 0.027(5) 0.028(5) 0.011(4) 0.006(4) -0.004(5)
O33 0.031(7) 0.027(7) 0.044(7) -0.003(6) 0.016(6) 0.001(5)
O34 0.033(4) 0.017(4) 0.034(4) -0.003(4) 0.011(4) 0.003(4)
O35 0.025(4) 0.018(4) 0.030(4) 0.001(4) 0.009(4) -0.004(3)
O36 0.029(5) 0.021(6) 0.026(5) -0.001(5) 0.000(4) -0.002(5)
O37 0.025(4) 0.019(4) 0.027(4) 0.002(4) 0.005(4) -0.005(4)
O38 0.026(4) 0.019(4) 0.029(4) 0.000(4) 0.004(4) -0.006(4)
O39 0.030(6) 0.033(6) 0.030(5) -0.003(4) 0.007(5) 0.000(5)
O40 0.025(4) 0.021(4) 0.037(4) -0.002(4) 0.007(4) 0.002(3)
O41 0.020(4) 0.022(4) 0.032(4) -0.002(4) 0.000(4) 0.001(4)
O42 0.048(7) 0.030(6) 0.044(6) -0.006(5) -0.007(5) 0.015(5)
O43 0.017(5) 0.017(5) 0.032(5) 0.003(4) 0.006(4) -0.006(4)
O44 0.024(5) 0.026(5) 0.033(5) 0.006(4) 0.002(4) 0.000(4)
O45 0.030(6) 0.029(7) 0.040(7) 0.006(6) -0.001(5) -0.006(5)
O46 0.037(4) 0.013(4) 0.022(4) -0.004(3) 0.004(4) 0.005(4)
O47 0.024(4) 0.019(4) 0.026(4) -0.002(4) 0.008(3) 0.002(4)
O48 0.027(5) 0.021(6) 0.035(6) -0.001(5) 0.011(4) -0.003(5)
O49 0.028(4) 0.016(4) 0.023(4) -0.001(3) 0.003(3) -0.002(4)
O50 0.038(4) 0.019(4) 0.021(4) -0.006(4) -0.003(4) 0.001(4)
O51 0.035(6) 0.029(6) 0.027(5) 0.002(5) 0.008(4) 0.002(5)
O52 0.021(4) 0.017(4) 0.033(4) -0.001(4) 0.009(4) 0.000(4)
O53 0.019(4) 0.016(4) 0.035(4) -0.002(4) 0.002(4) -0.002(3)
O54 0.020(5) 0.012(5) 0.038(6) -0.007(5) -0.001(4) -0.006(4)
N19 0.079(9) 0.060(8) 0.075(10) 0.022(8) 0.035(7) 0.000(8)
O55 0.084(10) 0.059(9) 0.084(11) 0.035(9) 0.046(8) 0.003(9)
O56 0.076(10) 0.078(10) 0.073(10) 0.035(9) 0.025(8) -0.006(8)
O57 0.120(13) 0.066(9) 0.096(12) 0.006(10) 0.038(10) 0.004(10)
N20 0.096(11) 0.084(11) 0.086(10) -0.002(9) -0.008(9) 0.010(9)
O58 0.107(13) 0.083(12) 0.103(12) 0.009(10) -0.004(10) 0.001(10)
O59 0.132(15) 0.116(14) 0.094(11) 0.007(11) -0.021(12) -0.004(12)
O60 0.078(11) 0.055(10) 0.089(11) -0.017(8) -0.007(10) 0.005(9)
N21 0.078(11) 0.045(10) 0.043(9) 0.008(8) -0.030(8) 0.034(9)
O61 0.15(3) 0.20(4) 0.22(4) -0.11(3) -0.03(3) -0.01(3)
O62 0.20(3) 0.33(5) 0.071(15) -0.04(2) -0.022(15) 0.20(3)
O63 0.141(17) 0.064(15) 0.073(15) -0.016(11) -0.013(13) 0.000(15)
N22 0.227(16) 0.239(17) 0.221(16) 0.000(12) 0.025(12) 0.007(11)
O64 0.228(16) 0.242(18) 0.239(18) 0.000(13) 0.021(13) 0.005(12)
O65 0.212(17) 0.229(17) 0.206(18) -0.001(13) 0.010(12) 0.008(11)
O66 0.24(3) 0.26(2) 0.22(3) 0.00(2) 0.05(2) 0.05(2)
O1W 0.048(10) 0.043(10) 0.078(12) 0.000(8) 0.008(8) -0.019(8)
O2W 0.045(9) 0.031(9) 0.080(12) -0.005(8) 0.003(8) -0.016(7)
O3W 0.038(8) 0.031(8) 0.029(7) -0.012(6) 0.012(6) -0.001(6)
O4W 0.036(8) 0.041(9) 0.030(8) -0.003(6) 0.011(6) -0.002(7)
O5W 0.044(9) 0.034(8) 0.055(10) -0.008(7) 0.004(7) -0.006(7)
O6W 0.093(15) 0.047(11) 0.079(14) -0.023(10) 0.003(11) -0.010(10)
O7W 0.12(2) 0.12(2) 0.25(4) 0.03(3) 0.07(2) 0.025(19)
O8W 0.033(8) 0.027(8) 0.062(10) 0.013(7) 0.026(7) 0.004(6)
O9W 0.037(8) 0.059(10) 0.032(8) -0.001(7) 0.003(6) -0.011(7)
O10W 0.15(4) 0.54(10) 0.51(9) 0.43(9) -0.01(5) -0.06(5)
O11W 0.063(11) 0.054(12) 0.075(12) -0.024(9) 0.035(9) -0.020(9)
O12W 0.102(16) 0.026(9) 0.106(16) -0.008(9) 0.059(13) -0.009(9)
O13W 0.072(13) 0.063(13) 0.077(13) 0.012(10) -0.003(10) 0.013(10)
O14W 0.049(11) 0.087(15) 0.115(17) 0.048(13) 0.017(11) 0.003(10)
O15W 0.054(11) 0.057(12) 0.112(16) 0.042(11) 0.029(10) 0.015(9)
O16W 0.079(16) 0.075(15) 0.116(19) -0.006(13) 0.001(13) -0.003(12)
O17W 0.078(15) 0.14(2) 0.060(13) -0.003(13) -0.004(11) -0.032(14)

loop_
_atom_type_symbol
_atom_type_description
_atom_type_scat_dispersion_real
_atom_type_scat_dispersion_imag
_atom_type_scat_source
C C 0.0033 0.0016 'International Tables Vol C Tables 4.2.6.8 and 6.1.1.4'
H H 0.0000 0.0000 'International Tables Vol C Tables 4.2.6.8 and 6.1.1.4'
N N 0.0061 0.0033 'International Tables Vol C Tables 4.2.6.8 and 6.1.1.4'
O O 0.0106 0.0060 'International Tables Vol C Tables 4.2.6.8 and 6.1.1.4'
P P 0.1023 0.0942 'International Tables Vol C Tables 4.2.6.8 and 6.1.1.4'
Sm Sm -0.1638 3.4418 'International Tables Vol C Tables 4.2.6.8 and 6.1.1.4'

loop_
_geom_angle_atom_site_label_1
_geom_angle_atom_site_label_2
_geom_angle_atom_site_label_3
_geom_angle
_geom_angle_site_symmetry_1
_geom_angle_site_symmetry_3
_geom_angle_publ_flag
O4 Sm1 O1 78.9(4) . . ?
O4 Sm1 O8 103.3(4) . . ?
O1 Sm1 O8 124.5(4) . . ?
O4 Sm1 O24 154.0(4) . 2_646 ?
O1 Sm1 O24 77.9(4) . 2_646 ?
O8 Sm1 O24 80.7(4) . 2_646 ?
O4 Sm1 O20 82.9(4) . 2_646 ?
O1 Sm1 O20 154.6(4) . 2_646 ?
O8 Sm1 O20 76.9(4) . 2_646 ?
O24 Sm1 O20 122.7(4) 2_646 2_646 ?
O4 Sm1 O26 88.3(4) . 2_646 ?
O1 Sm1 O26 79.8(4) . 2_646 ?
O8 Sm1 O26 154.4(4) . 2_646 ?
O24 Sm1 O26 98.9(4) 2_646 2_646 ?
O20 Sm1 O26 82.2(4) 2_646 2_646 ?
O4 Sm1 O7 77.1(4) . . ?
O1 Sm1 O7 68.7(3) . . ?
O8 Sm1 O7 58.4(4) . . ?
O24 Sm1 O7 83.7(4) 2_646 . ?
O20 Sm1 O7 123.9(4) 2_646 . ?
O26 Sm1 O7 147.2(4) 2_646 . ?
O4 Sm1 O22 146.0(4) . 2_646 ?
O1 Sm1 O22 119.1(4) . 2_646 ?
O8 Sm1 O22 89.9(3) . 2_646 ?
O24 Sm1 O22 58.3(4) 2_646 2_646 ?
O20 Sm1 O22 69.6(4) 2_646 2_646 ?
O26 Sm1 O22 68.9(3) 2_646 2_646 ?
O7 Sm1 O22 135.0(3) . 2_646 ?
O4 Sm1 P3 89.9(3) . . ?
O1 Sm1 P3 97.0(3) . . ?
O8 Sm1 P3 29.0(3) . . ?
O24 Sm1 P3 81.4(3) 2_646 . ?
O20 Sm1 P3 100.5(3) 2_646 . ?
O26 Sm1 P3 176.5(3) 2_646 . ?
O7 Sm1 P3 29.4(3) . . ?
O22 Sm1 P3 114.0(2) 2_646 . ?
O4 Sm1 P8 170.7(3) . 2_646 ?
O1 Sm1 P8 98.0(3) . 2_646 ?
O8 Sm1 P8 85.7(3) . 2_646 ?
O24 Sm1 P8 28.8(3) 2_646 2_646 ?
O20 Sm1 P8 97.2(3) 2_646 2_646 ?
O26 Sm1 P8 82.5(3) 2_646 2_646 ?
O7 Sm1 P8 110.1(3) . 2_646 ?
O22 Sm1 P8 29.6(3) 2_646 2_646 ?
P3 Sm1 P8 99.19(12) . 2_646 ?
O4 Sm1 Sm3 116.8(3) . 2_646 ?
O1 Sm1 Sm3 145.6(3) . 2_646 ?
O8 Sm1 Sm3 83.6(3) . 2_646 ?
O24 Sm1 Sm3 89.1(3) 2_646 2_646 ?
O20 Sm1 Sm3 36.9(3) 2_646 2_646 ?
O26 Sm1 Sm3 70.9(3) 2_646 2_646 ?
O7 Sm1 Sm3 141.9(3) . 2_646 ?
O22 Sm1 Sm3 32.8(2) 2_646 2_646 ?
P3 Sm1 Sm3 112.59(9) . 2_646 ?
P8 Sm1 Sm3 61.28(9) 2_646 2_646 ?
O5 Sm2 O16 86.4(4) . . ?
O5 Sm2 O13 80.5(4) . . ?
O16 Sm2 O13 79.5(4) . . ?
O5 Sm2 O7 86.2(4) . . ?
O16 Sm2 O7 83.1(4) . . ?
O13 Sm2 O7 158.7(4) . . ?
O5 Sm2 O2 103.3(4) . . ?
O16 Sm2 O2 156.9(4) . . ?
O13 Sm2 O2 81.4(4) . . ?
O7 Sm2 O2 118.0(4) . . ?
O5 Sm2 O11 159.9(4) . . ?
O16 Sm2 O11 98.0(4) . . ?
O13 Sm2 O11 119.7(4) . . ?
O7 Sm2 O11 74.9(4) . . ?
O2 Sm2 O11 80.2(4) . . ?
O5 Sm2 O1 71.9(4) . . ?
O16 Sm2 O1 144.1(4) . . ?
O13 Sm2 O1 122.6(4) . . ?
O7 Sm2 O1 67.6(4) . . ?
O2 Sm2 O1 58.7(4) . . ?
O11 Sm2 O1 94.1(4) . . ?
O5 Sm2 O10 142.6(4) . . ?
O16 Sm2 O10 73.6(4) . . ?
O13 Sm2 O10 65.2(4) . . ?
O7 Sm2 O10 121.2(4) . . ?
O2 Sm2 O10 86.5(4) . . ?
O11 Sm2 O10 56.8(4) . . ?
O1 Sm2 O10 139.3(3) . . ?
O5 Sm2 P1 87.2(3) . . ?
O16 Sm2 P1 173.1(3) . . ?
O13 Sm2 P1 102.0(3) . . ?
O7 Sm2 P1 93.8(3) . . ?
O2 Sm2 P1 28.7(3) . . ?
O11 Sm2 P1 87.2(3) . . ?
O1 Sm2 P1 30.0(2) . . ?
O10 Sm2 P1 113.2(3) . . ?
O5 Sm2 P4 169.5(3) . . ?
O16 Sm2 P4 84.5(3) . . ?
O13 Sm2 P4 92.7(3) . . ?
O7 Sm2 P4 97.9(3) . . ?
O2 Sm2 P4 83.4(3) . . ?
O11 Sm2 P4 28.3(3) . . ?
O1 Sm2 P4 118.6(3) . . ?
O10 Sm2 P4 28.4(3) . . ?
P1 Sm2 P4 102.09(12) . . ?
O22 Sm3 O10 156.7(4) . . ?
O22 Sm3 O17 81.2(4) . . ?
O10 Sm3 O17 78.2(4) . . ?
O22 Sm3 O25 79.8(4) . . ?
O10 Sm3 O25 85.5(4) . . ?
O17 Sm3 O25 78.7(4) . . ?
O22 Sm3 O14 78.2(4) . . ?
O10 Sm3 O14 119.0(4) . . ?
O17 Sm3 O14 109.3(4) . . ?
O25 Sm3 O14 155.0(4) . . ?
O22 Sm3 O19 125.3(4) . . ?
O10 Sm3 O19 74.5(4) . . ?
O17 Sm3 O19 152.8(4) . . ?
O25 Sm3 O19 98.7(4) . . ?
O14 Sm3 O19 84.6(4) . . ?
O22 Sm3 O13 117.1(4) . . ?
O10 Sm3 O13 67.2(4) . . ?
O17 Sm3 O13 73.9(4) . . ?
O25 Sm3 O13 144.4(4) . . ?
O14 Sm3 O13 58.6(4) . . ?
O19 Sm3 O13 95.6(4) . . ?
O22 Sm3 O20 70.7(4) . . ?
O10 Sm3 O20 121.8(4) . . ?
O17 Sm3 O20 142.6(4) . . ?
O25 Sm3 O20 72.7(4) . . ?
O14 Sm3 O20 88.9(3) . . ?
O19 Sm3 O20 57.4(4) . . ?
O13 Sm3 O20 141.0(4) . . ?
O22 Sm3 P7 98.6(3) . . ?
O10 Sm3 P7 98.3(3) . . ?
O17 Sm3 P7 164.3(3) . . ?
O25 Sm3 P7 85.9(3) . . ?
O14 Sm3 P7 85.9(3) . . ?
O19 Sm3 P7 28.1(3) . . ?
O13 Sm3 P7 119.2(3) . . ?
O20 Sm3 P7 29.3(3) . . ?
O22 Sm3 Sm1 36.7(3) . 2_656 ?
O10 Sm3 Sm1 150.6(3) . 2_656 ?
O17 Sm3 Sm1 113.9(3) . 2_656 ?
O25 Sm3 Sm1 71.8(3) . 2_656 ?
O14 Sm3 Sm1 83.5(3) . 2_656 ?
O19 Sm3 Sm1 90.3(3) . 2_656 ?
O13 Sm3 Sm1 140.7(3) . 2_656 ?
O20 Sm3 Sm1 33.9(3) . 2_656 ?
P7 Sm3 Sm1 62.54(9) . 2_656 ?
O28 Sm4 O34 87.7(5) . . ?
O28 Sm4 O53 80.4(4) . 2_547 ?
O34 Sm4 O53 82.6(4) . 2_547 ?
O28 Sm4 O40 84.6(5) . . ?
O34 Sm4 O40 88.1(4) . . ?
O53 Sm4 O40 162.5(4) 2_547 . ?
O28 Sm4 O31 96.6(5) . . ?
O34 Sm4 O31 161.3(4) . . ?
O53 Sm4 O31 116.0(4) 2_547 . ?
O40 Sm4 O31 74.3(4) . . ?
O28 Sm4 O37 152.0(4) . . ?
O34 Sm4 O37 106.7(4) . . ?
O53 Sm4 O37 77.9(4) 2_547 . ?
O40 Sm4 O37 119.1(4) . . ?
O31 Sm4 O37 77.6(4) . . ?
O28 Sm4 O38 149.7(4) . . ?
O34 Sm4 O38 75.7(4) . . ?
O53 Sm4 O38 121.3(4) 2_547 . ?
O40 Sm4 O38 69.9(4) . . ?
O31 Sm4 O38 92.1(4) . . ?
O37 Sm4 O38 58.3(4) . . ?
O28 Sm4 O32 74.2(4) . . ?
O34 Sm4 O32 143.8(4) . . ?
O53 Sm4 O32 63.9(4) 2_547 . ?
O40 Sm4 O32 120.1(4) . . ?
O31 Sm4 O32 54.3(4) . . ?
O37 Sm4 O32 80.5(4) . . ?
O38 Sm4 O32 132.6(3) . . ?
O28 Sm4 P13 178.9(4) . . ?
O34 Sm4 P13 92.1(3) . . ?
O53 Sm4 P13 100.7(3) 2_547 . ?
O40 Sm4 P13 94.3(3) . . ?
O31 Sm4 P13 83.3(3) . . ?
O37 Sm4 P13 29.1(3) . . ?
O38 Sm4 P13 29.2(3) . . ?
O32 Sm4 P13 106.6(2) . . ?
O28 Sm4 P11 88.5(4) . . ?
O34 Sm4 P11 171.6(3) . . ?
O53 Sm4 P11 89.4(3) 2_547 . ?
O40 Sm4 P11 99.1(3) . . ?
O31 Sm4 P11 26.9(3) . . ?
O37 Sm4 P11 73.9(3) . . ?
O38 Sm4 P11 110.8(3) . . ?
O32 Sm4 P11 27.8(2) . . ?
P13 Sm4 P11 91.82(13) . . ?
O38 Sm5 O35 78.7(4) . . ?
O38 Sm5 O43 80.5(4) . . ?
O35 Sm5 O43 89.1(4) . . ?
O38 Sm5 O49 156.5(4) . . ?
O35 Sm5 O49 82.1(4) . . ?
O43 Sm5 O49 85.9(4) . . ?
O38 Sm5 O41 122.7(4) . . ?
O35 Sm5 O41 106.0(4) . . ?
O43 Sm5 O41 154.0(4) . . ?
O49 Sm5 O41 75.6(4) . . ?
O38 Sm5 O46 77.8(4) . . ?
O35 Sm5 O46 154.6(4) . . ?
O43 Sm5 O46 96.5(4) . . ?
O49 Sm5 O46 123.0(4) . . ?
O41 Sm5 O46 79.1(4) . . ?
O38 Sm5 O47 123.1(4) . . ?
O35 Sm5 O47 145.7(4) . . ?
O43 Sm5 O47 71.2(4) . . ?
O49 Sm5 O47 69.1(4) . . ?
O41 Sm5 O47 85.0(4) . . ?
O46 Sm5 O47 58.4(4) . . ?
O38 Sm5 O40 69.1(4) . . ?
O35 Sm5 O40 78.0(4) . . ?
O43 Sm5 O40 148.7(4) . . ?
O49 Sm5 O40 119.7(4) . . ?
O41 Sm5 O40 57.0(4) . . ?
O46 Sm5 O40 84.6(4) . . ?
O47 Sm5 O40 132.2(4) . . ?
O38 Sm5 P16 100.5(3) . . ?
O35 Sm5 P16 171.3(3) . . ?
O43 Sm5 P16 82.2(3) . . ?
O49 Sm5 P16 96.5(3) . . ?
O41 Sm5 P16 81.9(3) . . ?
O46 Sm5 P16 29.3(3) . . ?
O47 Sm5 P16 29.1(3) . . ?
O40 Sm5 P16 110.0(3) . . ?
O38 Sm5 P14 96.4(3) . . ?
O35 Sm5 P14 92.0(3) . . ?
O43 Sm5 P14 176.4(3) . . ?
O49 Sm5 P14 97.6(3) . . ?
O41 Sm5 P14 28.2(3) . . ?
O46 Sm5 P14 81.1(3) . . ?
O47 Sm5 P14 109.4(3) . . ?
O40 Sm5 P14 28.8(3) . . ?
P16 Sm5 P14 96.67(13) . . ?
O47 Sm6 O29 77.5(4) . 2_557 ?
O47 Sm6 O44 87.4(4) . . ?
O29 Sm6 O44 79.8(4) 2_557 . ?
O47 Sm6 O32 161.5(4) . 2_557 ?
O29 Sm6 O32 85.2(4) 2_557 2_557 ?
O44 Sm6 O32 82.9(4) . 2_557 ?
O47 Sm6 O52 76.8(4) . . ?
O29 Sm6 O52 114.1(4) 2_557 . ?
O44 Sm6 O52 155.5(4) . . ?
O32 Sm6 O52 117.1(4) 2_557 . ?
O47 Sm6 O50 123.1(4) . . ?
O29 Sm6 O50 158.4(4) 2_557 . ?
O44 Sm6 O50 94.1(4) . . ?
O32 Sm6 O50 73.5(4) 2_557 . ?
O52 Sm6 O50 79.5(4) . . ?
O47 Sm6 O49 68.8(4) . . ?
O29 Sm6 O49 136.9(4) 2_557 . ?
O44 Sm6 O49 72.8(4) . . ?
O32 Sm6 O49 122.4(4) 2_557 . ?
O52 Sm6 O49 84.0(4) . . ?
O50 Sm6 O49 57.8(4) . . ?
O47 Sm6 O53 112.6(4) . . ?
O29 Sm6 O53 77.5(4) 2_557 . ?
O44 Sm6 O53 145.2(4) . . ?
O32 Sm6 O53 69.3(4) 2_557 . ?
O52 Sm6 O53 59.3(4) . . ?
O50 Sm6 O53 97.5(4) . . ?
O49 Sm6 O53 140.1(4) . . ?
O47 Sm6 P17 96.0(3) . . ?
O29 Sm6 P17 161.8(3) 2_557 . ?
O44 Sm6 P17 83.0(3) . . ?
O32 Sm6 P17 98.5(3) 2_557 . ?
O52 Sm6 P17 80.2(3) . . ?
O50 Sm6 P17 28.9(3) . . ?
O49 Sm6 P17 28.9(3) . . ?
O53 Sm6 P17 120.5(3) . . ?
O3 P1 O2 116.9(7) . . ?
O3 P1 O1 113.1(7) . . ?
O2 P1 O1 106.0(6) . . ?
O3 P1 C1 102.3(8) . . ?
O2 P1 C1 110.1(7) . . ?
O1 P1 C1 108.2(8) . . ?
O3 P1 Sm2 136.1(5) . . ?
O2 P1 Sm2 49.2(4) . . ?
O1 P1 Sm2 56.9(4) . . ?
C1 P1 Sm2 121.6(6) . . ?
O6 P2 O5 111.8(7) . . ?
O6 P2 O4 112.4(7) . . ?
O5 P2 O4 115.1(7) . . ?
O6 P2 C10 106.6(7) . . ?
O5 P2 C10 105.0(7) . . ?
O4 P2 C10 105.1(7) . . ?
O7 P3 O8 104.8(7) . . ?
O7 P3 O9 115.2(7) . . ?
O8 P3 O9 114.4(7) . . ?
O7 P3 C19 107.9(8) . . ?
O8 P3 C19 108.0(8) . . ?
O9 P3 C19 106.2(8) . . ?
O7 P3 Sm1 54.9(4) . . ?
O8 P3 Sm1 49.9(5) . . ?
O9 P3 Sm1 132.3(6) . . ?
C19 P3 Sm1 121.4(6) . . ?
O12 P4 O10 113.4(7) . . ?
O12 P4 O11 116.1(7) . . ?
O10 P4 O11 106.1(7) . . ?
O12 P4 C28 107.4(8) . . ?
O10 P4 C28 106.9(8) . . ?
O11 P4 C28 106.4(7) . . ?
O12 P4 Sm2 131.9(6) . . ?
O10 P4 Sm2 56.5(5) . . ?
O11 P4 Sm2 49.7(4) . . ?
C28 P4 Sm2 120.6(6) . . ?
O15 P5 O14 115.4(7) . . ?
O15 P5 O13 116.6(7) . . ?
O14 P5 O13 105.5(7) . . ?
O15 P5 C37 105.2(8) . . ?
O14 P5 C37 109.8(8) . . ?
O13 P5 C37 103.7(8) . . ?
O16 P6 O17 117.2(7) . . ?
O16 P6 O18 106.0(7) . . ?
O17 P6 O18 111.8(8) . . ?
O16 P6 C46 109.6(9) . . ?
O17 P6 C46 109.4(8) . . ?
O18 P6 C46 101.7(8) . . ?
O19 P7 O21 111.4(8) . . ?
O19 P7 O20 105.5(7) . . ?
O21 P7 O20 116.7(7) . . ?
O19 P7 C55 110.3(8) . . ?
O21 P7 C55 105.0(8) . . ?
O20 P7 C55 107.9(7) . . ?
O19 P7 Sm3 49.6(4) . . ?
O21 P7 Sm3 132.9(6) . . ?
O20 P7 Sm3 56.0(5) . . ?
C55 P7 Sm3 121.8(6) . . ?
O23 P8 O24 117.9(7) . . ?
O23 P8 O22 115.6(7) . . ?
O24 P8 O22 104.9(7) . . ?
O23 P8 C64 104.2(8) . . ?
O24 P8 C64 107.5(8) . . ?
O22 P8 C64 105.9(8) . . ?
O23 P8 Sm1 140.3(5) . 2_656 ?
O24 P8 Sm1 48.8(4) . 2_656 ?
O22 P8 Sm1 56.1(5) . 2_656 ?
C64 P8 Sm1 115.5(6) . 2_656 ?
O25 P9 O26 119.8(6) . . ?
O25 P9 O27 105.2(8) . . ?
O26 P9 O27 110.0(8) . . ?
O25 P9 C73 107.4(8) . . ?
O26 P9 C73 107.9(8) . . ?
O27 P9 C73 105.6(8) . . ?
O29 P10 O30 115.0(12) . . ?
O29 P10 O28 114.5(8) . . ?
O30 P10 O28 109.8(11) . . ?
O29 P10 C82 109.0(10) . . ?
O30 P10 C82 104.5(13) . . ?
O28 P10 C82 102.9(10) . . ?
O32 P11 O31 109.5(8) . . ?
O32 P11 O33 114.0(8) . . ?
O31 P11 O33 108.8(7) . . ?
O32 P11 C91 108.7(8) . . ?
O31 P11 C91 110.2(9) . . ?
O33 P11 C91 105.6(8) . . ?
O32 P11 Sm4 64.9(5) . . ?
O31 P11 Sm4 45.9(5) . . ?
O33 P11 Sm4 137.7(6) . . ?
C91 P11 Sm4 114.8(7) . . ?
O34 P12 O36 112.8(7) . . ?
O34 P12 O35 113.1(7) . . ?
O36 P12 O35 114.6(7) . . ?
O34 P12 C100 108.6(9) . . ?
O36 P12 C100 102.5(9) . . ?
O35 P12 C100 104.2(8) . . ?
O39 P13 O38 117.6(7) . . ?
O39 P13 O37 116.7(7) . . ?
O38 P13 O37 104.5(7) . . ?
O39 P13 C109 104.3(8) . . ?
O38 P13 C109 107.1(8) . . ?
O37 P13 C109 105.8(8) . . ?
O39 P13 Sm4 136.0(5) . . ?
O38 P13 Sm4 54.7(5) . . ?
O37 P13 Sm4 49.8(5) . . ?
C109 P13 Sm4 119.5(6) . . ?
O42 P14 O40 118.2(9) . . ?
O42 P14 O41 114.5(8) . . ?
O40 P14 O41 103.4(7) . . ?
O42 P14 C118 107.8(9) . . ?
O40 P14 C118 106.9(8) . . ?
O41 P14 C118 105.1(8) . . ?
O42 P14 Sm5 134.6(6) . . ?
O40 P14 Sm5 55.3(5) . . ?
O41 P14 Sm5 48.1(5) . . ?
C118 P14 Sm5 117.0(6) . . ?
O45 P15 O43 112.4(8) . . ?
O45 P15 O44 112.9(7) . . ?
O43 P15 O44 113.9(7) . . ?
O45 P15 C127 110.1(8) . . ?
O43 P15 C127 106.4(8) . . ?
O44 P15 C127 100.3(8) . . ?
O48 P16 O47 116.6(7) . . ?
O48 P16 O46 117.2(7) . . ?
O47 P16 O46 104.6(7) . . ?
O48 P16 C136 106.0(8) . . ?
O47 P16 C136 106.3(8) . . ?
O46 P16 C136 105.2(8) . . ?
O48 P16 Sm5 139.9(5) . . ?
O47 P16 Sm5 53.6(5) . . ?
O46 P16 Sm5 51.1(4) . . ?
C136 P16 Sm5 114.0(6) . . ?
O51 P17 O49 117.7(7) . . ?
O51 P17 O50 112.7(7) . . ?
O49 P17 O50 105.3(7) . . ?
O51 P17 C145 106.0(7) . . ?
O49 P17 C145 107.4(7) . . ?
O50 P17 C145 107.2(8) . . ?
O51 P17 Sm6 135.3(5) . . ?
O49 P17 Sm6 54.7(5) . . ?
O50 P17 Sm6 50.7(4) . . ?
C145 P17 Sm6 118.4(6) . . ?
O54 P18 O52 114.4(7) . . ?
O54 P18 O53 116.5(7) . . ?
O52 P18 O53 107.1(6) . . ?
O54 P18 C154 105.5(8) . . ?
O52 P18 C154 108.7(8) . . ?
O53 P18 C154 104.0(8) . . ?
N1 C1 P1 113.3(11) . . ?
N1 C1 H1A 108.9 . . ?
P1 C1 H1A 108.9 . . ?
N1 C1 H1B 108.9 . . ?
P1 C1 H1B 108.9 . . ?
H1A C1 H1B 107.7 . . ?
C3 C2 C4 115.6(18) . . ?
C3 C2 N1 108.7(16) . . ?
C4 C2 N1 111.0(16) . . ?
C3 C2 H2A 107.0 . . ?
C4 C2 H2A 107.0 . . ?
N1 C2 H2A 107.0 . . ?
C2 C3 H3A 109.5 . . ?
C2 C3 H3B 109.5 . . ?
H3A C3 H3B 109.5 . . ?
C2 C3 H3C 109.5 . . ?
H3A C3 H3C 109.5 . . ?
H3B C3 H3C 109.5 . . ?
C9 C4 C5 118.6(18) . . ?
C9 C4 C2 121.4(15) . . ?
C5 C4 C2 119.9(15) . . ?
C6 C5 C4 120.5(19) . . ?
C6 C5 H5A 119.7 . . ?
C4 C5 H5A 119.7 . . ?
C7 C6 C5 121.3(19) . . ?
C7 C6 H6A 119.3 . . ?
C5 C6 H6A 119.3 . . ?
C6 C7 C8 117.5(19) . . ?
C6 C7 H7A 121.2 . . ?
C8 C7 H7A 121.2 . . ?
C7 C8 C9 122(2) . . ?
C7 C8 H8A 119.0 . . ?
C9 C8 H8A 119.0 . . ?
C4 C9 C8 120.1(19) . . ?
C4 C9 H9A 119.9 . . ?
C8 C9 H9A 119.9 . . ?
N2 C10 P2 110.3(12) . . ?
N2 C10 H10A 109.6 . . ?
P2 C10 H10A 109.6 . . ?
N2 C10 H10B 109.6 . . ?
P2 C10 H10B 109.6 . . ?
H10A C10 H10B 108.1 . . ?
C12 C11 N2 108.4(16) . . ?
C12 C11 C13 113.6(16) . . ?
N2 C11 C13 112.4(15) . . ?
C12 C11 H11A 107.4 . . ?
N2 C11 H11A 107.4 . . ?
C13 C11 H11A 107.4 . . ?
C11 C12 H12A 109.5 . . ?
C11 C12 H12B 109.5 . . ?
H12A C12 H12B 109.5 . . ?
C11 C12 H12C 109.5 . . ?
H12A C12 H12C 109.5 . . ?
H12B C12 H12C 109.5 . . ?
C14 C13 C18 119.9(19) . . ?
C14 C13 C11 119.9(18) . . ?
C18 C13 C11 120.0(15) . . ?
C13 C14 C15 121.6(19) . . ?
C13 C14 H14A 119.2 . . ?
C15 C14 H14A 119.2 . . ?
C16 C15 C14 118.7(19) . . ?
C16 C15 H15A 120.6 . . ?
C14 C15 H15A 120.6 . . ?
C15 C16 C17 119.9(19) . . ?
C15 C16 H16A 120.1 . . ?
C17 C16 H16A 120.1 . . ?
C18 C17 C16 122.0(19) . . ?
C18 C17 H17A 119.0 . . ?
C16 C17 H17A 119.0 . . ?
C17 C18 C13 117.8(19) . . ?
C17 C18 H18A 121.1 . . ?
C13 C18 H18A 121.1 . . ?
N3 C19 P3 113.4(12) . . ?
N3 C19 H19A 108.9 . . ?
P3 C19 H19A 108.9 . . ?
N3 C19 H19B 108.9 . . ?
P3 C19 H19B 108.9 . . ?
H19A C19 H19B 107.7 . . ?
N3 C20 C22 109.8(15) . . ?
N3 C20 C21 110.9(16) . . ?
C22 C20 C21 110.2(16) . . ?
N3 C20 H20A 108.6 . . ?
C22 C20 H20A 108.6 . . ?
C21 C20 H20A 108.6 . . ?
C20 C21 H21A 109.5 . . ?
C20 C21 H21B 109.5 . . ?
H21A C21 H21B 109.5 . . ?
C20 C21 H21C 109.5 . . ?
H21A C21 H21C 109.5 . . ?
H21B C21 H21C 109.5 . . ?
C27 C22 C23 119.9(17) . . ?
C27 C22 C20 118.0(14) . . ?
C23 C22 C20 122.1(15) . . ?
C24 C23 C22 120.2(18) . . ?
C24 C23 H23A 119.9 . . ?
C22 C23 H23A 119.9 . . ?
C23 C24 C25 119.8(18) . . ?
C23 C24 H24A 120.1 . . ?
C25 C24 H24A 120.1 . . ?
C24 C25 C26 120.3(18) . . ?
C24 C25 H25A 119.9 . . ?
C26 C25 H25A 119.9 . . ?
C25 C26 C27 119.9(18) . . ?
C25 C26 H26A 120.1 . . ?
C27 C26 H26A 120.1 . . ?
C22 C27 C26 120.0(17) . . ?
C22 C27 H27A 120.0 . . ?
C26 C27 H27A 120.0 . . ?
N4 C28 P4 113.4(12) . . ?
N4 C28 H28A 108.9 . . ?
P4 C28 H28A 108.9 . . ?
N4 C28 H28B 108.9 . . ?
P4 C28 H28B 108.9 . . ?
H28A C28 H28B 107.7 . . ?
C30 C29 C31 116(2) . . ?
C30 C29 N4 111.8(19) . . ?
C31 C29 N4 108.0(17) . . ?
C30 C29 H29A 106.8 . . ?
C31 C29 H29A 106.8 . . ?
N4 C29 H29A 106.8 . . ?
C29 C30 H30A 109.5 . . ?
C29 C30 H30B 109.5 . . ?
H30A C30 H30B 109.5 . . ?
C29 C30 H30C 109.5 . . ?
H30A C30 H30C 109.5 . . ?
H30B C30 H30C 109.5 . . ?
C32 C31 C36 119.3(19) . . ?
C32 C31 C29 123.2(16) . . ?
C36 C31 C29 117.3(17) . . ?
C31 C32 C33 119(2) . . ?
C31 C32 H32A 120.3 . . ?
C33 C32 H32A 120.3 . . ?
C32 C33 C34 122(2) . . ?
C32 C33 H33A 119.0 . . ?
C34 C33 H33A 119.0 . . ?
C35 C34 C33 118(2) . . ?
C35 C34 H34A 121.2 . . ?
C33 C34 H34A 121.2 . . ?
C36 C35 C34 121(2) . . ?
C36 C35 H35A 119.5 . . ?
C34 C35 H35A 119.5 . . ?
C35 C36 C31 120(2) . . ?
C35 C36 H36A 119.8 . . ?
C31 C36 H36A 119.8 . . ?
N5 C37 P5 112.1(12) . . ?
N5 C37 H37A 109.2 . . ?
P5 C37 H37A 109.2 . . ?
N5 C37 H37B 109.2 . . ?
P5 C37 H37B 109.2 . . ?
H37A C37 H37B 107.9 . . ?
C40 C38 N5 111.5(16) . . ?
C40 C38 C39 113.3(17) . . ?
N5 C38 C39 109.8(16) . . ?
C40 C38 H38A 107.3 . . ?
N5 C38 H38A 107.3 . . ?
C39 C38 H38A 107.3 . . ?
C38 C39 H39A 109.5 . . ?
C38 C39 H39B 109.5 . . ?
H39A C39 H39B 109.5 . . ?
C38 C39 H39C 109.5 . . ?
H39A C39 H39C 109.5 . . ?
H39B C39 H39C 109.5 . . ?
C45 C40 C41 117.6(19) . . ?
C45 C40 C38 120.9(17) . . ?
C41 C40 C38 121.5(16) . . ?
C42 C41 C40 123(2) . . ?
C42 C41 H41A 118.7 . . ?
C40 C41 H41A 118.7 . . ?
C43 C42 C41 118(2) . . ?
C43 C42 H42A 121.1 . . ?
C41 C42 H42A 121.1 . . ?
C42 C43 C44 121(2) . . ?
C42 C43 H43A 119.4 . . ?
C44 C43 H43A 119.4 . . ?
C45 C44 C43 119(2) . . ?
C45 C44 H44A 120.4 . . ?
C43 C44 H44A 120.4 . . ?
C44 C45 C40 122(2) . . ?
C44 C45 H45A 119.2 . . ?
C40 C45 H45A 119.2 . . ?
N6 C46 P6 117.4(13) . . ?
N6 C46 H46A 107.9 . . ?
P6 C46 H46A 107.9 . . ?
N6 C46 H46B 107.9 . . ?
P6 C46 H46B 107.9 . . ?
H46A C46 H46B 107.2 . . ?
C49 C47 C48 112(2) . . ?
C49 C47 N6 110.9(18) . . ?
C48 C47 N6 108.9(16) . . ?
C49 C47 H47A 108.4 . . ?
C48 C47 H47A 108.4 . . ?
N6 C47 H47A 108.4 . . ?
C47 C48 H48A 109.5 . . ?
C47 C48 H48B 109.5 . . ?
H48A C48 H48B 109.5 . . ?
C47 C48 H48C 109.5 . . ?
H48A C48 H48C 109.5 . . ?
H48B C48 H48C 109.5 . . ?
C54 C49 C50 119(2) . . ?
C54 C49 C47 117.7(18) . . ?
C50 C49 C47 123.2(17) . . ?
C51 C50 C49 121(2) . . ?
C51 C50 H50A 119.4 . . ?
C49 C50 H50A 119.4 . . ?
C52 C51 C50 119(2) . . ?
C52 C51 H51A 120.3 . . ?
C50 C51 H51A 120.3 . . ?
C51 C52 C53 120(2) . . ?
C51 C52 H52A 120.1 . . ?
C53 C52 H52A 120.1 . . ?
C52 C53 C54 120(2) . . ?
C52 C53 H53A 119.9 . . ?
C54 C53 H53A 119.9 . . ?
C49 C54 C53 120(2) . . ?
C49 C54 H54A 120.1 . . ?
C53 C54 H54A 120.1 . . ?
N7 C55 P7 115.9(12) . . ?
N7 C55 H55A 108.3 . . ?
P7 C55 H55A 108.3 . . ?
N7 C55 H55B 108.3 . . ?
P7 C55 H55B 108.3 . . ?
H55A C55 H55B 107.4 . . ?
N7 C56 C57 111.4(16) . . ?
N7 C56 C58 110.2(15) . . ?
C57 C56 C58 111.5(18) . . ?
N7 C56 H56A 107.8 . . ?
C57 C56 H56A 107.8 . . ?
C58 C56 H56A 107.8 . . ?
C56 C57 H57A 109.5 . . ?
C56 C57 H57B 109.5 . . ?
H57A C57 H57B 109.5 . . ?
C56 C57 H57C 109.5 . . ?
H57A C57 H57C 109.5 . . ?
H57B C57 H57C 109.5 . . ?
C59 C58 C63 118.6(19) . . ?
C59 C58 C56 123.0(15) . . ?
C63 C58 C56 118.2(17) . . ?
C60 C59 C58 122(2) . . ?
C60 C59 H59A 119.2 . . ?
C58 C59 H59A 119.2 . . ?
C59 C60 C61 119(2) . . ?
C59 C60 H60A 120.7 . . ?
C61 C60 H60A 120.7 . . ?
C62 C61 C60 121(2) . . ?
C62 C61 H61A 119.7 . . ?
C60 C61 H61A 119.7 . . ?
C61 C62 C63 119(2) . . ?
C61 C62 H62A 120.3 . . ?
C63 C62 H62A 120.3 . . ?
C62 C63 C58 121(2) . . ?
C62 C63 H63A 119.6 . . ?
C58 C63 H63A 119.6 . . ?
N8 C64 P8 115.4(12) . . ?
N8 C64 H64A 108.4 . . ?
P8 C64 H64A 108.4 . . ?
N8 C64 H64B 108.4 . . ?
P8 C64 H64B 108.4 . . ?
H64A C64 H64B 107.5 . . ?
N8 C65 C67 112.0(15) . . ?
N8 C65 C66 107.0(15) . . ?
C67 C65 C66 113.5(16) . . ?
N8 C65 H65A 108.0 . . ?
C67 C65 H65A 108.0 . . ?
C66 C65 H65A 108.0 . . ?
C65 C66 H66A 109.5 . . ?
C65 C66 H66B 109.5 . . ?
H66A C66 H66B 109.5 . . ?
C65 C66 H66C 109.5 . . ?
H66A C66 H66C 109.5 . . ?
H66B C66 H66C 109.5 . . ?
C72 C67 C68 117.0(17) . . ?
C72 C67 C65 119.8(15) . . ?
C68 C67 C65 122.6(14) . . ?
C69 C68 C67 121.0(18) . . ?
C69 C68 H68A 119.5 . . ?
C67 C68 H68A 119.5 . . ?
C70 C69 C68 121.3(19) . . ?
C70 C69 H69A 119.4 . . ?
C68 C69 H69A 119.4 . . ?
C69 C70 C71 118.6(19) . . ?
C69 C70 H70A 120.7 . . ?
C71 C70 H70A 120.7 . . ?
C70 C71 C72 119.5(18) . . ?
C70 C71 H71A 120.3 . . ?
C72 C71 H71A 120.3 . . ?
C67 C72 C71 122.6(18) . . ?
C67 C72 H72A 118.7 . . ?
C71 C72 H72A 118.7 . . ?
N9 C73 P9 114.3(13) . . ?
N9 C73 H73A 108.7 . . ?
P9 C73 H73A 108.7 . . ?
N9 C73 H73B 108.7 . . ?
P9 C73 H73B 108.7 . . ?
H73A C73 H73B 107.6 . . ?
N9 C74 C76 112.1(15) . . ?
N9 C74 C75 108.6(16) . . ?
C76 C74 C75 112.1(16) . . ?
N9 C74 H74A 107.9 . . ?
C76 C74 H74A 107.9 . . ?
C75 C74 H74A 107.9 . . ?
C74 C75 H75A 109.5 . . ?
C74 C75 H75B 109.5 . . ?
H75A C75 H75B 109.5 . . ?
C74 C75 H75C 109.5 . . ?
H75A C75 H75C 109.5 . . ?
H75B C75 H75C 109.5 . . ?
C77 C76 C81 118.5(18) . . ?
C77 C76 C74 121.1(15) . . ?
C81 C76 C74 120.2(16) . . ?
C78 C77 C76 121.1(19) . . ?
C78 C77 H77A 119.4 . . ?
C76 C77 H77A 119.4 . . ?
C77 C78 C79 120.1(19) . . ?
C77 C78 H78A 120.0 . . ?
C79 C78 H78A 120.0 . . ?
C80 C79 C78 118.9(19) . . ?
C80 C79 H79A 120.6 . . ?
C78 C79 H79A 120.6 . . ?
C79 C80 C81 121(2) . . ?
C79 C80 H80A 119.6 . . ?
C81 C80 H80A 119.6 . . ?
C76 C81 C80 120.5(19) . . ?
C76 C81 H81A 119.7 . . ?
C80 C81 H81A 119.7 . . ?
N10 C82 P10 117.8(17) . . ?
N10 C82 H82A 107.8 . . ?
P10 C82 H82A 107.8 . . ?
N10 C82 H82B 107.8 . . ?
P10 C82 H82B 107.8 . . ?
H82A C82 H82B 107.2 . . ?
C85 C83 N10 111.3(18) . . ?
C85 C83 C84 111.2(19) . . ?
N10 C83 C84 107(2) . . ?
C85 C83 H83A 109.2 . . ?
N10 C83 H83A 109.2 . . ?
C84 C83 H83A 109.2 . . ?
C83 C84 H84A 109.5 . . ?
C83 C84 H84B 109.5 . . ?
H84A C84 H84B 109.5 . . ?
C83 C84 H84C 109.5 . . ?
H84A C84 H84C 109.5 . . ?
H84B C84 H84C 109.5 . . ?
C90 C85 C86 118(2) . . ?
C90 C85 C83 118.4(19) . . ?
C86 C85 C83 123.3(19) . . ?
C87 C86 C85 121(2) . . ?
C87 C86 H86A 119.4 . . ?
C85 C86 H86A 119.4 . . ?
C88 C87 C86 120(2) . . ?
C88 C87 H87A 119.8 . . ?
C86 C87 H87A 119.8 . . ?
C87 C88 C89 118(2) . . ?
C87 C88 H88A 120.8 . . ?
C89 C88 H88A 120.8 . . ?
C88 C89 C90 121(2) . . ?
C88 C89 H89A 119.4 . . ?
C90 C89 H89A 119.4 . . ?
C85 C90 C89 120(2) . . ?
C85 C90 H90A 119.9 . . ?
C89 C90 H90A 119.9 . . ?
N11 C91 P11 111.7(13) . . ?
N11 C91 H91A 109.3 . . ?
P11 C91 H91A 109.3 . . ?
N11 C91 H91B 109.3 . . ?
P11 C91 H91B 109.3 . . ?
H91A C91 H91B 107.9 . . ?
N11 C92 C94 113.7(16) . . ?
N11 C92 C93 107.5(15) . . ?
C94 C92 C93 113.6(18) . . ?
N11 C92 H92A 107.2 . . ?
C94 C92 H92A 107.2 . . ?
C93 C92 H92A 107.2 . . ?
C92 C93 H93A 109.5 . . ?
C92 C93 H93B 109.5 . . ?
H93A C93 H93B 109.5 . . ?
C92 C93 H93C 109.5 . . ?
H93A C93 H93C 109.5 . . ?
H93B C93 H93C 109.5 . . ?
C95 C94 C99 117(2) . . ?
C95 C94 C92 122.1(19) . . ?
C99 C94 C92 120.8(17) . . ?
C94 C95 C96 122(2) . . ?
C94 C95 H95A 119.2 . . ?
C96 C95 H95A 119.2 . . ?
C97 C96 C95 120(2) . . ?
C97 C96 H96A 120.2 . . ?
C95 C96 H96A 120.2 . . ?
C96 C97 C98 121(2) . . ?
C96 C97 H97A 119.7 . . ?
C98 C97 H97A 119.7 . . ?
C97 C98 C99 118(2) . . ?
C97 C98 H98A 120.8 . . ?
C99 C98 H98A 120.8 . . ?
C98 C99 C94 123(2) . . ?
C98 C99 H99A 118.7 . . ?
C94 C99 H99A 118.7 . . ?
N12 C100 P12 113.1(16) . . ?
N12 C100 H10C 108.9 . . ?
P12 C100 H10C 108.9 . . ?
N12 C100 H10D 108.9 . . ?
P12 C100 H10D 108.9 . . ?
H10C C100 H10D 107.8 . . ?
C103 C101 C102 109(2) . . ?
C103 C101 N12 112(2) . . ?
C102 C101 N12 107(2) . . ?
C103 C101 H10E 109.4 . . ?
C102 C101 H10E 109.4 . . ?
N12 C101 H10E 109.4 . . ?
C101 C102 H10F 109.5 . . ?
C101 C102 H10G 109.5 . . ?
H10F C102 H10G 109.5 . . ?
C101 C102 H10H 109.5 . . ?
H10F C102 H10H 109.5 . . ?
H10G C102 H10H 109.5 . . ?
C108 C103 C104 120(3) . . ?
C108 C103 C101 116(2) . . ?
C104 C103 C101 124(3) . . ?
C105 C104 C103 121(3) . . ?
C105 C104 H10I 119.6 . . ?
C103 C104 H10I 119.6 . . ?
C104 C105 C106 119(3) . . ?
C104 C105 H10K 120.4 . . ?
C106 C105 H10K 120.4 . . ?
C107 C106 C105 119(3) . . ?
C107 C106 H10L 120.4 . . ?
C105 C106 H10L 120.4 . . ?
C106 C107 C108 122(3) . . ?
C106 C107 H10M 119.2 . . ?
C108 C107 H10M 119.2 . . ?
C103 C108 C107 119(3) . . ?
C103 C108 H10N 120.6 . . ?
C107 C108 H10N 120.6 . . ?
N13 C109 P13 116.7(13) . . ?
N13 C109 H10O 108.1 . . ?
P13 C109 H10O 108.1 . . ?
N13 C109 H10P 108.1 . . ?
P13 C109 H10P 108.1 . . ?
H10O C109 H10P 107.3 . . ?
C112 C110 N13 112.5(16) . . ?
C112 C110 C111 113.8(17) . . ?
N13 C110 C111 109.1(15) . . ?
C112 C110 H11B 107.0 . . ?
N13 C110 H11B 107.0 . . ?
C111 C110 H11B 107.0 . . ?
C110 C111 H11C 109.5 . . ?
C110 C111 H11D 109.5 . . ?
H11C C111 H11D 109.5 . . ?
C110 C111 H11E 109.5 . . ?
H11C C111 H11E 109.5 . . ?
H11D C111 H11E 109.5 . . ?
C113 C112 C117 117(2) . . ?
C113 C112 C110 122.0(17) . . ?
C117 C112 C110 121.0(16) . . ?
C114 C113 C112 121(2) . . ?
C114 C113 H11F 119.3 . . ?
C112 C113 H11F 119.3 . . ?
C115 C114 C113 122(2) . . ?
C115 C114 H11G 119.2 . . ?
C113 C114 H11G 119.2 . . ?
C116 C115 C114 117(2) . . ?
C116 C115 H11H 121.5 . . ?
C114 C115 H11H 121.5 . . ?
C115 C116 C117 122(2) . . ?
C115 C116 H11I 119.1 . . ?
C117 C116 H11I 119.1 . . ?
C116 C117 C112 121(2) . . ?
C116 C117 H11J 119.4 . . ?
C112 C117 H11J 119.4 . . ?
N14 C118 P14 114.6(12) . . ?
N14 C118 H11K 108.6 . . ?
P14 C118 H11K 108.6 . . ?
N14 C118 H11L 108.6 . . ?
P14 C118 H11L 108.6 . . ?
H11K C118 H11L 107.6 . . ?
C121 C119 C120 113(2) . . ?
C121 C119 N14 108.8(16) . . ?
C120 C119 N14 108.5(17) . . ?
C121 C119 H11M 108.9 . . ?
C120 C119 H11M 108.9 . . ?
N14 C119 H11M 108.9 . . ?
C119 C120 H12D 109.5 . . ?
C119 C120 H12E 109.5 . . ?
H12D C120 H12E 109.5 . . ?
C119 C120 H12F 109.5 . . ?
H12D C120 H12F 109.5 . . ?
H12E C120 H12F 109.5 . . ?
C126 C121 C122 118(3) . . ?
C126 C121 C119 121(2) . . ?
C122 C121 C119 120(2) . . ?
C123 C122 C121 123(3) . . ?
C123 C122 H12G 118.6 . . ?
C121 C122 H12G 118.6 . . ?
C124 C123 C122 117(3) . . ?
C124 C123 H12H 121.7 . . ?
C122 C123 H12H 121.7 . . ?
C123 C124 C125 123(3) . . ?
C123 C124 H12I 118.7 . . ?
C125 C124 H12I 118.7 . . ?
C126 C125 C124 119(3) . . ?
C126 C125 H12J 120.7 . . ?
C124 C125 H12J 120.7 . . ?
C121 C126 C125 120(3) . . ?
C121 C126 H12K 119.8 . . ?
C125 C126 H12K 119.8 . . ?
N15 C127 P15 115.3(13) . . ?
N15 C127 H12L 108.4 . . ?
P15 C127 H12L 108.4 . . ?
N15 C127 H12M 108.4 . . ?
P15 C127 H12M 108.4 . . ?
H12L C127 H12M 107.5 . . ?
C130 C128 N15 111.9(15) . . ?
C130 C128 C129 112.4(16) . . ?
N15 C128 C129 107.1(16) . . ?
C130 C128 H12N 108.5 . . ?
N15 C128 H12N 108.5 . . ?
C129 C128 H12N 108.5 . . ?
C128 C129 H12O 109.5 . . ?
C128 C129 H12P 109.5 . . ?
H12O C129 H12P 109.5 . . ?
C128 C129 H12Q 109.5 . . ?
H12O C129 H12Q 109.5 . . ?
H12P C129 H12Q 109.5 . . ?
C131 C130 C135 119.9(17) . . ?
C131 C130 C128 121.8(15) . . ?
C135 C130 C128 118.3(15) . . ?
C130 C131 C132 119.1(17) . . ?
C130 C131 H13A 120.5 . . ?
C132 C131 H13A 120.5 . . ?
C131 C132 C133 120.5(18) . . ?
C131 C132 H13B 119.8 . . ?
C133 C132 H13B 119.8 . . ?
C134 C133 C132 120.7(18) . . ?
C134 C133 H13C 119.6 . . ?
C132 C133 H13C 119.6 . . ?
C133 C134 C135 117.8(18) . . ?
C133 C134 H13D 121.1 . . ?
C135 C134 H13D 121.1 . . ?
C130 C135 C134 122.0(18) . . ?
C130 C135 H13E 119.0 . . ?
C134 C135 H13E 119.0 . . ?
N16 C136 P16 113.8(13) . . ?
N16 C136 H13F 108.8 . . ?
P16 C136 H13F 108.8 . . ?
N16 C136 H13G 108.8 . . ?
P16 C136 H13G 108.8 . . ?
H13F C136 H13G 107.7 . . ?
C138 C137 C139 109.9(17) . . ?
C138 C137 N16 109.0(15) . . ?
C139 C137 N16 112.3(14) . . ?
C138 C137 H13H 108.5 . . ?
C139 C137 H13H 108.5 . . ?
N16 C137 H13H 108.5 . . ?
C137 C138 H13I 109.5 . . ?
C137 C138 H13J 109.5 . . ?
H13I C138 H13J 109.5 . . ?
C137 C138 H13K 109.5 . . ?
H13I C138 H13K 109.5 . . ?
H13J C138 H13K 109.5 . . ?
C144 C139 C140 120(2) . . ?
C144 C139 C137 116.4(16) . . ?
C140 C139 C137 123.4(15) . . ?
C141 C140 C139 118(2) . . ?
C141 C140 H14B 120.9 . . ?
C139 C140 H14B 120.9 . . ?
C142 C141 C140 123(2) . . ?
C142 C141 H14C 118.5 . . ?
C140 C141 H14C 118.5 . . ?
C141 C142 C143 117(2) . . ?
C141 C142 H14D 121.3 . . ?
C143 C142 H14D 121.3 . . ?
C142 C143 C144 121(2) . . ?
C142 C143 H14E 119.4 . . ?
C144 C143 H14E 119.4 . . ?
C143 C144 C139 120(2) . . ?
C143 C144 H14F 120.0 . . ?
C139 C144 H14F 120.0 . . ?
N17 C145 P17 113.3(12) . . ?
N17 C145 H14G 108.9 . . ?
P17 C145 H14G 108.9 . . ?
N17 C145 H14H 108.9 . . ?
P17 C145 H14H 108.9 . . ?
H14G C145 H14H 107.7 . . ?
C147 C146 N17 110.3(15) . . ?
C147 C146 C148 113.0(16) . . ?
N17 C146 C148 107.1(14) . . ?
C147 C146 H14I 108.8 . . ?
N17 C146 H14I 108.8 . . ?
C148 C146 H14I 108.8 . . ?
C146 C147 H14J 109.5 . . ?
C146 C147 H14K 109.5 . . ?
H14J C147 H14K 109.5 . . ?
C146 C147 H14L 109.5 . . ?
H14J C147 H14L 109.5 . . ?
H14K C147 H14L 109.5 . . ?
C153 C148 C149 120.1(17) . . ?
C153 C148 C146 122.2(17) . . ?
C149 C148 C146 117.5(18) . . ?
C148 C149 C150 120.5(19) . . ?
C148 C149 H14M 119.8 . . ?
C150 C149 H14M 119.8 . . ?
C151 C150 C149 118.6(19) . . ?
C151 C150 H15B 120.7 . . ?
C149 C150 H15B 120.7 . . ?
C150 C151 C152 119.4(18) . . ?
C150 C151 H15C 120.3 . . ?
C152 C151 H15C 120.3 . . ?
C153 C152 C151 119.9(19) . . ?
C153 C152 H15D 120.0 . . ?
C151 C152 H15D 120.0 . . ?
C148 C153 C152 121.4(19) . . ?
C148 C153 H15E 119.3 . . ?
C152 C153 H15E 119.3 . . ?
N18 C154 P18 117.6(13) . . ?
N18 C154 H15F 107.9 . . ?
P18 C154 H15F 107.9 . . ?
N18 C154 H15G 107.9 . . ?
P18 C154 H15G 107.9 . . ?
H15F C154 H15G 107.2 . . ?
C156 C155 C157 115.6(18) . . ?
C156 C155 N18 107.9(15) . . ?
C157 C155 N18 108.4(16) . . ?
C156 C155 H15H 108.2 . . ?
C157 C155 H15H 108.2 . . ?
N18 C155 H15H 108.2 . . ?
C155 C156 H15I 109.5 . . ?
C155 C156 H15J 109.5 . . ?
H15I C156 H15J 109.5 . . ?
C155 C156 H15K 109.5 . . ?
H15I C156 H15K 109.5 . . ?
H15J C156 H15K 109.5 . . ?
C162 C157 C158 118(2) . . ?
C162 C157 C155 122.3(17) . . ?
C158 C157 C155 119.0(17) . . ?
C157 C158 C159 121(2) . . ?
C157 C158 H15L 119.3 . . ?
C159 C158 H15L 119.3 . . ?
C160 C159 C158 119(2) . . ?
C160 C159 H15M 120.5 . . ?
C158 C159 H15M 120.5 . . ?
C159 C160 C161 120(2) . . ?
C159 C160 H16B 119.9 . . ?
C161 C160 H16B 119.9 . . ?
C160 C161 C162 120(2) . . ?
C160 C161 H16C 120.2 . . ?
C162 C161 H16C 120.2 . . ?
C157 C162 C161 121(2) . . ?
C157 C162 H16D 119.6 . . ?
C161 C162 H16D 119.6 . . ?
C1 N1 C2 112.2(13) . . ?
C1 N1 H1C 109.0 . . ?
C2 N1 H1C 109.2 . . ?
C1 N1 H1D 109.4 . . ?
C2 N1 H1D 108.9 . . ?
H1C N1 H1D 108.0 . . ?
C10 N2 C11 115.9(14) . . ?
C10 N2 H2B 108.1 . . ?
C11 N2 H2B 108.9 . . ?
C10 N2 H2C 108.1 . . ?
C11 N2 H2C 107.9 . . ?
H2B N2 H2C 107.7 . . ?
C20 N3 C19 112.4(14) . . ?
C20 N3 H3D 108.3 . . ?
C19 N3 H3D 108.7 . . ?
C20 N3 H3E 109.8 . . ?
C19 N3 H3E 109.5 . . ?
H3D N3 H3E 108.1 . . ?
C28 N4 C29 113.3(16) . . ?
C28 N4 H4A 109.1 . . ?
C29 N4 H4A 108.3 . . ?
C28 N4 H4B 108.7 . . ?
C29 N4 H4B 109.4 . . ?
H4A N4 H4B 108.1 . . ?
C38 N5 C37 115.3(15) . . ?
C38 N5 H5B 109.5 . . ?
C37 N5 H5B 108.1 . . ?
C38 N5 H5C 107.8 . . ?
C37 N5 H5C 108.2 . . ?
H5B N5 H5C 107.7 . . ?
C46 N6 C47 114.4(15) . . ?
C46 N6 H6B 108.8 . . ?
C47 N6 H6B 109.6 . . ?
C46 N6 H6C 107.8 . . ?
C47 N6 H6C 108.3 . . ?
H6B N6 H6C 107.8 . . ?
C56 N7 C55 114.1(15) . . ?
C56 N7 H7B 108.7 . . ?
C55 N7 H7B 109.2 . . ?
C56 N7 H7C 108.5 . . ?
C55 N7 H7C 108.3 . . ?
H7B N7 H7C 107.9 . . ?
C65 N8 C64 113.7(13) . . ?
C65 N8 H8B 109.4 . . ?
C64 N8 H8B 109.0 . . ?
C65 N8 H8C 108.4 . . ?
C64 N8 H8C 108.4 . . ?
H8B N8 H8C 107.9 . . ?
C74 N9 C73 113.7(15) . . ?
C74 N9 H9B 109.1 . . ?
C73 N9 H9B 108.2 . . ?
C74 N9 H9C 108.7 . . ?
C73 N9 H9C 109.1 . . ?
H9B N9 H9C 108.0 . . ?
C82 N10 C83 109.4(18) . . ?
C82 N10 H10Q 110.2 . . ?
C83 N10 H10Q 110.3 . . ?
C82 N10 H10R 109.0 . . ?
C83 N10 H10R 109.5 . . ?
H10Q N10 H10R 108.4 . . ?
C92 N11 C91 117.4(15) . . ?
C92 N11 H11N 108.7 . . ?
C91 N11 H11N 107.8 . . ?
C92 N11 H11O 107.4 . . ?
C91 N11 H11O 107.6 . . ?
H11N N11 H11O 107.5 . . ?
C100 N12 C101 112(2) . . ?
C100 N12 H12R 109.3 . . ?
C101 N12 H12R 110.4 . . ?
C100 N12 H12S 108.9 . . ?
C101 N12 H12S 107.9 . . ?
H12R N12 H12S 108.2 . . ?
C110 N13 C109 115.3(14) . . ?
C110 N13 H13L 109.1 . . ?
C109 N13 H13L 108.4 . . ?
C110 N13 H13M 108.1 . . ?
C109 N13 H13M 108.0 . . ?
H13L N13 H13M 107.7 . . ?
C118 N14 C119 114.7(14) . . ?
C118 N14 H14N 108.6 . . ?
C119 N14 H14N 108.7 . . ?
C118 N14 H14O 108.3 . . ?
C119 N14 H14O 108.5 . . ?
H14N N14 H14O 107.8 . . ?
C127 N15 C128 112.2(15) . . ?
C127 N15 H15N 108.9 . . ?
C128 N15 H15N 109.6 . . ?
C127 N15 H15O 108.8 . . ?
C128 N15 H15O 109.1 . . ?
H15N N15 H15O 108.2 . . ?
C136 N16 C137 114.5(14) . . ?
C136 N16 H16E 108.4 . . ?
C137 N16 H16E 108.9 . . ?
C136 N16 H16F 108.5 . . ?
C137 N16 H16F 108.5 . . ?
H16E N16 H16F 107.8 . . ?
C145 N17 C146 111.5(13) . . ?
C145 N17 H17B 109.7 . . ?
C146 N17 H17B 109.0 . . ?
C145 N17 H17C 109.0 . . ?
C146 N17 H17C 109.5 . . ?
H17B N17 H17C 108.1 . . ?
C154 N18 C155 115.9(14) . . ?
C154 N18 H18B 107.6 . . ?
C155 N18 H18B 109.7 . . ?
C154 N18 H18C 108.0 . . ?
C155 N18 H18C 107.7 . . ?
H18B N18 H18C 107.7 . . ?
P1 O1 Sm1 149.4(7) . . ?
P1 O1 Sm2 93.1(5) . . ?
Sm1 O1 Sm2 110.1(4) . . ?
P1 O2 Sm2 102.1(5) . . ?
P2 O4 Sm1 131.1(7) . . ?
P2 O5 Sm2 136.6(7) . . ?
P3 O7 Sm2 151.9(7) . . ?
P3 O7 Sm1 95.7(5) . . ?
Sm2 O7 Sm1 111.8(5) . . ?
P3 O8 Sm1 101.1(6) . . ?
P4 O10 Sm3 152.4(7) . . ?
P4 O10 Sm2 95.1(5) . . ?
Sm3 O10 Sm2 111.1(4) . . ?
P4 O11 Sm2 101.9(6) . . ?
P5 O13 Sm2 142.3(7) . . ?
P5 O13 Sm3 95.3(6) . . ?
Sm2 O13 Sm3 115.9(5) . . ?
P5 O14 Sm3 100.5(6) . . ?
P6 O16 Sm2 139.4(7) . . ?
P6 O17 Sm3 137.3(7) . . ?
P6 O18 H18D 109.5 . . ?
P7 O19 Sm3 102.3(5) . . ?
P7 O20 Sm1 151.1(7) . 2_656 ?
P7 O20 Sm3 94.7(6) . . ?
Sm1 O20 Sm3 109.2(4) 2_656 . ?
P8 O22 Sm3 148.1(7) . . ?
P8 O22 Sm1 94.3(6) . 2_656 ?
Sm3 O22 Sm1 110.4(4) . 2_656 ?
P8 O24 Sm1 102.4(6) . 2_656 ?
P9 O25 Sm3 135.3(7) . . ?
P9 O26 Sm1 129.4(7) . 2_656 ?
P9 O27 H27B 109.5 . . ?
P10 O28 Sm4 143.6(9) . . ?
P10 O29 Sm6 133.2(9) . 2_547 ?
P11 O31 Sm4 107.2(6) . . ?
P11 O32 Sm6 164.6(8) . 2_547 ?
P11 O32 Sm4 87.3(6) . . ?
Sm6 O32 Sm4 104.5(4) 2_547 . ?
P11 O33 H33B 109.5 . . ?
P12 O34 Sm4 133.4(7) . . ?
P12 O35 Sm5 130.0(7) . . ?
P13 O37 Sm4 101.1(6) . . ?
P13 O38 Sm5 146.1(7) . . ?
P13 O38 Sm4 96.1(6) . . ?
Sm5 O38 Sm4 109.9(5) . . ?
P14 O40 Sm4 154.7(7) . . ?
P14 O40 Sm5 95.8(6) . . ?
Sm4 O40 Sm5 108.5(5) . . ?
P14 O41 Sm5 103.7(6) . . ?
P15 O43 Sm5 134.4(7) . . ?
P15 O44 Sm6 134.5(7) . . ?
P16 O46 Sm5 99.7(5) . . ?
P16 O47 Sm6 150.5(7) . . ?
P16 O47 Sm5 97.2(6) . . ?
Sm6 O47 Sm5 111.3(4) . . ?
P17 O49 Sm5 154.3(7) . . ?
P17 O49 Sm6 96.4(6) . . ?
Sm5 O49 Sm6 108.0(4) . . ?
P17 O50 Sm6 100.5(6) . . ?
P18 O52 Sm6 99.4(6) . . ?
P18 O53 Sm4 142.1(7) . 2_557 ?
P18 O53 Sm6 94.2(5) . . ?
Sm4 O53 Sm6 118.2(5) 2_557 . ?
O56 N19 O57 118.8(19) . . ?
O56 N19 O55 123.9(18) . . ?
O57 N19 O55 117.3(19) . . ?
O58 N20 O60 120(2) . . ?
O58 N20 O59 115(2) . . ?
O60 N20 O59 124(2) . . ?
O63 N21 O62 122.7(11) . . ?
O63 N21 O61 119.4(11) . . ?
O62 N21 O61 117.9(11) . . ?
O65 N22 O66 120.5(11) . . ?
O65 N22 O64 119.6(11) . . ?
O66 N22 O64 119.2(11) . . ?

loop_
_geom_bond_atom_site_label_1
_geom_bond_atom_site_label_2
_geom_bond_distance
_geom_bond_site_symmetry_2
_geom_bond_publ_flag
Sm1 O4 2.322(11) . ?
Sm1 O1 2.387(11) . ?
Sm1 O8 2.409(12) . ?
Sm1 O24 2.420(11) 2_646 ?
Sm1 O20 2.421(12) 2_646 ?
Sm1 O26 2.426(12) 2_646 ?
Sm1 O7 2.542(11) . ?
Sm1 O22 2.615(12) 2_646 ?
Sm1 P3 3.091(5) . ?
Sm1 P8 3.140(5) 2_646 ?
Sm1 Sm3 4.0951(16) 2_646 ?
Sm2 O5 2.325(12) . ?
Sm2 O16 2.387(11) . ?
Sm2 O13 2.390(12) . ?
Sm2 O7 2.396(11) . ?
Sm2 O2 2.401(10) . ?
Sm2 O11 2.475(11) . ?
Sm2 O1 2.601(11) . ?
Sm2 O10 2.657(12) . ?
Sm2 P1 3.101(4) . ?
Sm2 P4 3.174(5) . ?
Sm3 O22 2.368(12) . ?
Sm3 O10 2.396(11) . ?
Sm3 O17 2.400(12) . ?
Sm3 O25 2.410(12) . ?
Sm3 O14 2.424(11) . ?
Sm3 O19 2.438(11) . ?
Sm3 O13 2.528(12) . ?
Sm3 O20 2.602(12) . ?
Sm3 P7 3.129(5) . ?
Sm3 Sm1 4.0951(16) 2_656 ?
Sm4 O28 2.337(15) . ?
Sm4 O34 2.342(12) . ?
Sm4 O53 2.370(12) 2_547 ?
Sm4 O40 2.382(13) . ?
Sm4 O31 2.436(12) . ?
Sm4 O37 2.439(12) . ?
Sm4 O38 2.571(12) . ?
Sm4 O32 2.939(14) . ?
Sm4 P13 3.132(5) . ?
Sm4 P11 3.242(5) . ?
Sm5 O38 2.384(12) . ?
Sm5 O35 2.393(11) . ?
Sm5 O43 2.396(12) . ?
Sm5 O49 2.397(12) . ?
Sm5 O41 2.424(12) . ?
Sm5 O46 2.453(11) . ?
Sm5 O47 2.525(12) . ?
Sm5 O40 2.617(12) . ?
Sm5 P16 3.110(5) . ?
Sm5 P14 3.165(5) . ?
Sm6 O47 2.353(11) . ?
Sm6 O29 2.360(14) 2_557 ?
Sm6 O44 2.366(12) . ?
Sm6 O32 2.424(12) 2_557 ?
Sm6 O52 2.456(11) . ?
Sm6 O50 2.472(11) . ?
Sm6 O49 2.580(12) . ?
Sm6 O53 2.583(12) . ?
Sm6 P17 3.143(5) . ?
P1 O3 1.515(12) . ?
P1 O2 1.522(12) . ?
P1 O1 1.553(11) . ?
P1 C1 1.823(18) . ?
P2 O6 1.511(13) . ?
P2 O5 1.518(12) . ?
P2 O4 1.527(12) . ?
P2 C10 1.846(17) . ?
P3 O7 1.523(12) . ?
P3 O8 1.529(12) . ?
P3 O9 1.536(13) . ?
P3 C19 1.780(19) . ?
P4 O12 1.502(14) . ?
P4 O10 1.518(12) . ?
P4 O11 1.541(12) . ?
P4 C28 1.819(17) . ?
P5 O15 1.489(13) . ?
P5 O14 1.507(12) . ?
P5 O13 1.539(13) . ?
P5 C37 1.824(17) . ?
P6 O16 1.493(13) . ?
P6 O17 1.507(13) . ?
P6 O18 1.578(14) . ?
P6 C46 1.83(2) . ?
P7 O19 1.508(12) . ?
P7 O21 1.510(14) . ?
P7 O20 1.538(12) . ?
P7 C55 1.803(18) . ?
P8 O23 1.519(12) . ?
P8 O24 1.548(13) . ?
P8 O22 1.554(12) . ?
P8 C64 1.808(17) . ?
P8 Sm1 3.140(5) 2_656 ?
P9 O25 1.515(12) . ?
P9 O26 1.529(13) . ?
P9 O27 1.559(13) . ?
P9 C73 1.822(19) . ?
P10 O29 1.489(14) . ?
P10 O30 1.49(2) . ?
P10 O28 1.530(15) . ?
P10 C82 1.83(3) . ?
P11 O32 1.516(13) . ?
P11 O31 1.537(13) . ?
P11 O33 1.534(13) . ?
P11 C91 1.83(2) . ?
P12 O34 1.501(12) . ?
P12 O36 1.502(13) . ?
P12 O35 1.519(12) . ?
P12 C100 1.87(2) . ?
P13 O39 1.485(14) . ?
P13 O38 1.538(13) . ?
P13 O37 1.551(13) . ?
P13 C109 1.81(2) . ?
P14 O42 1.452(15) . ?
P14 O40 1.534(13) . ?
P14 O41 1.540(13) . ?
P14 C118 1.825(17) . ?
P15 O45 1.498(13) . ?
P15 O43 1.520(12) . ?
P15 O44 1.533(14) . ?
P15 C127 1.839(18) . ?
P16 O48 1.500(12) . ?
P16 O47 1.527(11) . ?
P16 O46 1.544(12) . ?
P16 C136 1.804(19) . ?
P17 O51 1.502(12) . ?
P17 O49 1.531(12) . ?
P17 O50 1.543(14) . ?
P17 C145 1.846(17) . ?
P18 O54 1.504(12) . ?
P18 O52 1.549(13) . ?
P18 O53 1.554(12) . ?
P18 C154 1.818(18) . ?
C1 N1 1.52(2) . ?
C1 H1A 0.9900 . ?
C1 H1B 0.9900 . ?
C2 C3 1.48(3) . ?
C2 C4 1.51(3) . ?
C2 N1 1.56(2) . ?
C2 H2A 1.0000 . ?
C3 H3A 0.9800 . ?
C3 H3B 0.9800 . ?
C3 H3C 0.9800 . ?
C4 C9 1.379(12) . ?
C4 C5 1.383(12) . ?
C5 C6 1.382(12) . ?
C5 H5A 0.9500 . ?
C6 C7 1.378(13) . ?
C6 H6A 0.9500 . ?
C7 C8 1.378(13) . ?
C7 H7A 0.9500 . ?
C8 C9 1.379(12) . ?
C8 H8A 0.9500 . ?
C9 H9A 0.9500 . ?
C10 N2 1.49(2) . ?
C10 H10A 0.9900 . ?
C10 H10B 0.9900 . ?
C11 C12 1.50(3) . ?
C11 N2 1.51(2) . ?
C11 C13 1.52(3) . ?
C11 H11A 1.0000 . ?
C12 H12A 0.9800 . ?
C12 H12B 0.9800 . ?
C12 H12C 0.9800 . ?
C13 C14 1.383(14) . ?
C13 C18 1.41(3) . ?
C14 C15 1.386(13) . ?
C14 H14A 0.9500 . ?
C15 C16 1.382(13) . ?
C15 H15A 0.9500 . ?
C16 C17 1.389(13) . ?
C16 H16A 0.9500 . ?
C17 C18 1.385(13) . ?
C17 H17A 0.9500 . ?
C18 H18A 0.9500 . ?
C19 N3 1.53(2) . ?
C19 H19A 0.9900 . ?
C19 H19B 0.9900 . ?
C20 N3 1.52(2) . ?
C20 C22 1.53(3) . ?
C20 C21 1.53(3) . ?
C20 H20A 1.0000 . ?
C21 H21A 0.9800 . ?
C21 H21B 0.9800 . ?
C21 H21C 0.9800 . ?
C22 C27 1.399(12) . ?
C22 C23 1.400(12) . ?
C23 C24 1.397(12) . ?
C23 H23A 0.9500 . ?
C24 C25 1.398(12) . ?
C24 H24A 0.9500 . ?
C25 C26 1.398(12) . ?
C25 H25A 0.9500 . ?
C26 C27 1.399(12) . ?
C26 H26A 0.9500 . ?
C27 H27A 0.9500 . ?
C28 N4 1.49(2) . ?
C28 H28A 0.9900 . ?
C28 H28B 0.9900 . ?
C29 C30 1.48(3) . ?
C29 C31 1.52(3) . ?
C29 N4 1.56(3) . ?
C29 H29A 1.0000 . ?
C30 H30A 0.9800 . ?
C30 H30B 0.9800 . ?
C30 H30C 0.9800 . ?
C31 C32 1.386(13) . ?
C31 C36 1.397(13) . ?
C32 C33 1.391(13) . ?
C32 H32A 0.9500 . ?
C33 C34 1.394(13) . ?
C33 H33A 0.9500 . ?
C34 C35 1.391(13) . ?
C34 H34A 0.9500 . ?
C35 C36 1.390(13) . ?
C35 H35A 0.9500 . ?
C36 H36A 0.9500 . ?
C37 N5 1.50(2) . ?
C37 H37A 0.9900 . ?
C37 H37B 0.9900 . ?
C38 C40 1.48(3) . ?
C38 N5 1.49(2) . ?
C38 C39 1.53(3) . ?
C38 H38A 1.0000 . ?
C39 H39A 0.9800 . ?
C39 H39B 0.9800 . ?
C39 H39C 0.9800 . ?
C40 C45 1.398(13) . ?
C40 C41 1.399(13) . ?
C41 C42 1.397(13) . ?
C41 H41A 0.9500 . ?
C42 C43 1.396(13) . ?
C42 H42A 0.9500 . ?
C43 C44 1.398(13) . ?
C43 H43A 0.9500 . ?
C44 C45 1.391(13) . ?
C44 H44A 0.9500 . ?
C45 H45A 0.9500 . ?
C46 N6 1.49(2) . ?
C46 H46A 0.9900 . ?
C46 H46B 0.9900 . ?
C47 C49 1.50(3) . ?
C47 C48 1.52(3) . ?
C47 N6 1.54(2) . ?
C47 H47A 1.0000 . ?
C48 H48A 0.9800 . ?
C48 H48B 0.9800 . ?
C48 H48C 0.9800 . ?
C49 C54 1.401(14) . ?
C49 C50 1.404(14) . ?
C50 C51 1.398(14) . ?
C50 H50A 0.9500 . ?
C51 C52 1.395(14) . ?
C51 H51A 0.9500 . ?
C52 C53 1.397(14) . ?
C52 H52A 0.9500 . ?
C53 C54 1.408(14) . ?
C53 H53A 0.9500 . ?
C54 H54A 0.9500 . ?
C55 N7 1.50(2) . ?
C55 H55A 0.9900 . ?
C55 H55B 0.9900 . ?
C56 N7 1.49(2) . ?
C56 C57 1.51(3) . ?
C56 C58 1.52(3) . ?
C56 H56A 1.0000 . ?
C57 H57A 0.9800 . ?
C57 H57B 0.9800 . ?
C57 H57C 0.9800 . ?
C58 C59 1.378(13) . ?
C58 C63 1.378(13) . ?
C59 C60 1.377(13) . ?
C59 H59A 0.9500 . ?
C60 C61 1.382(13) . ?
C60 H60A 0.9500 . ?
C61 C62 1.378(13) . ?
C61 H61A 0.9500 . ?
C62 C63 1.378(13) . ?
C62 H62A 0.9500 . ?
C63 H63A 0.9500 . ?
C64 N8 1.52(2) . ?
C64 H64A 0.9900 . ?
C64 H64B 0.9900 . ?
C65 N8 1.51(2) . ?
C65 C67 1.52(3) . ?
C65 C66 1.56(3) . ?
C65 H65A 1.0000 . ?
C66 H66A 0.9800 . ?
C66 H66B 0.9800 . ?
C66 H66C 0.9800 . ?
C67 C72 1.378(12) . ?
C67 C68 1.379(12) . ?
C68 C69 1.376(12) . ?
C68 H68A 0.9500 . ?
C69 C70 1.374(12) . ?
C69 H69A 0.9500 . ?
C70 C71 1.378(13) . ?
C70 H70A 0.9500 . ?
C71 C72 1.379(12) . ?
C71 H71A 0.9500 . ?
C72 H72A 0.9500 . ?
C73 N9 1.51(2) . ?
C73 H73A 0.9900 . ?
C73 H73B 0.9900 . ?
C74 N9 1.50(2) . ?
C74 C76 1.53(3) . ?
C74 C75 1.56(3) . ?
C74 H74A 1.0000 . ?
C75 H75A 0.9800 . ?
C75 H75B 0.9800 . ?
C75 H75C 0.9800 . ?
C76 C77 1.380(13) . ?
C76 C81 1.381(12) . ?
C77 C78 1.380(12) . ?
C77 H77A 0.9500 . ?
C78 C79 1.386(13) . ?
C78 H78A 0.9500 . ?
C79 C80 1.378(13) . ?
C79 H79A 0.9500 . ?
C80 C81 1.381(12) . ?
C80 H80A 0.9500 . ?
C81 H81A 0.9500 . ?
C82 N10 1.51(3) . ?
C82 H82A 0.9900 . ?
C82 H82B 0.9900 . ?
C83 C85 1.50(3) . ?
C83 N10 1.54(3) . ?
C83 C84 1.57(3) . ?
C83 H83A 1.0000 . ?
C84 H84A 0.9800 . ?
C84 H84B 0.9800 . ?
C84 H84C 0.9800 . ?
C85 C90 1.402(14) . ?
C85 C86 1.402(13) . ?
C86 C87 1.399(14) . ?
C86 H86A 0.9500 . ?
C87 C88 1.396(14) . ?
C87 H87A 0.9500 . ?
C88 C89 1.398(14) . ?
C88 H88A 0.9500 . ?
C89 C90 1.405(14) . ?
C89 H89A 0.9500 . ?
C90 H90A 0.9500 . ?
C91 N11 1.48(2) . ?
C91 H91A 0.9900 . ?
C91 H91B 0.9900 . ?
C92 N11 1.48(2) . ?
C92 C94 1.50(3) . ?
C92 C93 1.57(3) . ?
C92 H92A 1.0000 . ?
C93 H93A 0.9800 . ?
C93 H93B 0.9800 . ?
C93 H93C 0.9800 . ?
C94 C95 1.381(14) . ?
C94 C99 1.39(3) . ?
C95 C96 1.384(14) . ?
C95 H95A 0.9500 . ?
C96 C97 1.379(14) . ?
C96 H96A 0.9500 . ?
C97 C98 1.380(14) . ?
C97 H97A 0.9500 . ?
C98 C99 1.380(14) . ?
C98 H98A 0.9500 . ?
C99 H99A 0.9500 . ?
C100 N12 1.45(3) . ?
C100 H10C 0.9900 . ?
C100 H10D 0.9900 . ?
C101 C103 1.47(4) . ?
C101 C102 1.53(4) . ?
C101 N12 1.55(3) . ?
C101 H10E 1.0000 . ?
C102 H10F 0.9800 . ?
C102 H10G 0.9800 . ?
C102 H10H 0.9800 . ?
C103 C108 1.412(17) . ?
C103 C104 1.416(16) . ?
C104 C105 1.415(16) . ?
C104 H10I 0.9500 . ?
C105 C106 1.416(17) . ?
C105 H10K 0.9500 . ?
C106 C107 1.413(17) . ?
C106 H10L 0.9500 . ?
C107 C108 1.417(17) . ?
C107 H10M 0.9500 . ?
C108 H10N 0.9500 . ?
C109 N13 1.51(2) . ?
C109 H10O 0.9900 . ?
C109 H10P 0.9900 . ?
C110 C112 1.48(3) . ?
C110 N13 1.49(2) . ?
C110 C111 1.54(2) . ?
C110 H11B 1.0000 . ?
C111 H11C 0.9800 . ?
C111 H11D 0.9800 . ?
C111 H11E 0.9800 . ?
C112 C113 1.383(14) . ?
C112 C117 1.388(14) . ?
C113 C114 1.382(14) . ?
C113 H11F 0.9500 . ?
C114 C115 1.381(14) . ?
C114 H11G 0.9500 . ?
C115 C116 1.378(14) . ?
C115 H11H 0.9500 . ?
C116 C117 1.383(13) . ?
C116 H11I 0.9500 . ?
C117 H11J 0.9500 . ?
C118 N14 1.45(2) . ?
C118 H11K 0.9900 . ?
C118 H11L 0.9900 . ?
C119 C121 1.51(3) . ?
C119 C120 1.53(3) . ?
C119 N14 1.55(2) . ?
C119 H11M 1.0000 . ?
C120 H12D 0.9800 . ?
C120 H12E 0.9800 . ?
C120 H12F 0.9800 . ?
C121 C126 1.375(15) . ?
C121 C122 1.377(15) . ?
C122 C123 1.375(15) . ?
C122 H12G 0.9500 . ?
C123 C124 1.371(15) . ?
C123 H12H 0.9500 . ?
C124 C125 1.377(15) . ?
C124 H12I 0.9500 . ?
C125 C126 1.375(15) . ?
C125 H12J 0.9500 . ?
C126 H12K 0.9500 . ?
C127 N15 1.50(2) . ?
C127 H12L 0.9900 . ?
C127 H12M 0.9900 . ?
C128 C130 1.51(3) . ?
C128 N15 1.52(2) . ?
C128 C129 1.57(3) . ?
C128 H12N 1.0000 . ?
C129 H12O 0.9800 . ?
C129 H12P 0.9800 . ?
C129 H12Q 0.9800 . ?
C130 C131 1.376(12) . ?
C130 C135 1.377(12) . ?
C131 C132 1.383(12) . ?
C131 H13A 0.9500 . ?
C132 C133 1.388(12) . ?
C132 H13B 0.9500 . ?
C133 C134 1.380(12) . ?
C133 H13C 0.9500 . ?
C134 C135 1.383(12) . ?
C134 H13D 0.9500 . ?
C135 H13E 0.9500 . ?
C136 N16 1.49(2) . ?
C136 H13F 0.9900 . ?
C136 H13G 0.9900 . ?
C137 C138 1.50(3) . ?
C137 C139 1.50(3) . ?
C137 N16 1.53(2) . ?
C137 H13H 1.0000 . ?
C138 H13I 0.9800 . ?
C138 H13J 0.9800 . ?
C138 H13K 0.9800 . ?
C139 C144 1.393(13) . ?
C139 C140 1.394(13) . ?
C140 C141 1.392(13) . ?
C140 H14B 0.9500 . ?
C141 C142 1.388(13) . ?
C141 H14C 0.9500 . ?
C142 C143 1.390(13) . ?
C142 H14D 0.9500 . ?
C143 C144 1.393(13) . ?
C143 H14E 0.9500 . ?
C144 H14F 0.9500 . ?
C145 N17 1.49(2) . ?
C145 H14G 0.9900 . ?
C145 H14H 0.9900 . ?
C146 C147 1.47(3) . ?
C146 N17 1.54(2) . ?
C146 C148 1.55(2) . ?
C146 H14I 1.0000 . ?
C147 H14J 0.9800 . ?
C147 H14K 0.9800 . ?
C147 H14L 0.9800 . ?
C148 C153 1.36(3) . ?
C148 C149 1.40(3) . ?
C149 C150 1.43(3) . ?
C149 H14M 0.9500 . ?
C150 C151 1.41(3) . ?
C150 H15B 0.9500 . ?
C151 C152 1.42(3) . ?
C151 H15C 0.9500 . ?
C152 C153 1.39(3) . ?
C152 H15D 0.9500 . ?
C153 H15E 0.9500 . ?
C154 N18 1.47(2) . ?
C154 H15F 0.9900 . ?
C154 H15G 0.9900 . ?
C155 C156 1.503(13) . ?
C155 C157 1.53(3) . ?
C155 N18 1.55(2) . ?
C155 H15H 1.0000 . ?
C156 H15I 0.9800 . ?
C156 H15J 0.9800 . ?
C156 H15K 0.9800 . ?
C157 C162 1.383(14) . ?
C157 C158 1.384(14) . ?
C158 C159 1.385(14) . ?
C158 H15L 0.9500 . ?
C159 C160 1.380(14) . ?
C159 H15M 0.9500 . ?
C160 C161 1.382(14) . ?
C160 H16B 0.9500 . ?
C161 C162 1.384(14) . ?
C161 H16C 0.9500 . ?
C162 H16D 0.9500 . ?
N1 H1C 0.9002 . ?
N1 H1D 0.8997 . ?
N2 H2B 0.8999 . ?
N2 H2C 0.9000 . ?
N3 H3D 0.9001 . ?
N3 H3E 0.9000 . ?
N4 H4A 0.9001 . ?
N4 H4B 0.8997 . ?
N5 H5B 0.9002 . ?
N5 H5C 0.8995 . ?
N6 H6B 0.9001 . ?
N6 H6C 0.8999 . ?
N7 H7B 0.9002 . ?
N7 H7C 0.9002 . ?
N8 H8B 0.9000 . ?
N8 H8C 0.9000 . ?
N9 H9B 0.9000 . ?
N9 H9C 0.9000 . ?
N10 H10Q 0.9001 . ?
N10 H10R 0.9000 . ?
N11 H11N 0.9002 . ?
N11 H11O 0.8999 . ?
N12 H12R 0.9000 . ?
N12 H12S 0.8997 . ?
N13 H13L 0.8997 . ?
N13 H13M 0.9000 . ?
N14 H14N 0.9000 . ?
N14 H14O 0.9000 . ?
N15 H15N 0.8999 . ?
N15 H15O 0.8999 . ?
N16 H16E 0.8998 . ?
N16 H16F 0.9002 . ?
N17 H17B 0.8999 . ?
N17 H17C 0.9001 . ?
N18 H18B 0.9000 . ?
N18 H18C 0.9001 . ?
O18 H18D 0.8400 . ?
O20 Sm1 2.421(12) 2_656 ?
O22 Sm1 2.615(12) 2_656 ?
O24 Sm1 2.420(11) 2_656 ?
O26 Sm1 2.426(12) 2_656 ?
O27 H27B 0.8400 . ?
O29 Sm6 2.360(14) 2_547 ?
O32 Sm6 2.424(12) 2_547 ?
O33 H33B 0.8400 . ?
O53 Sm4 2.370(12) 2_557 ?
N19 O56 1.218(13) . ?
N19 O57 1.219(13) . ?
N19 O55 1.221(13) . ?
N20 O58 1.239(16) . ?
N20 O60 1.242(15) . ?
N20 O59 1.243(15) . ?
N21 O63 1.124(17) . ?
N21 O62 1.156(17) . ?
N21 O61 1.172(18) . ?
N22 O65 1.38(3) . ?
N22 O66 1.39(3) . ?
N22 O64 1.39(3) . ?

loop_
_geom_torsion_atom_site_label_1
_geom_torsion_atom_site_label_2
_geom_torsion_atom_site_label_3
_geom_torsion_atom_site_label_4
_geom_torsion
_geom_torsion_site_symmetry_1
_geom_torsion_site_symmetry_2
_geom_torsion_site_symmetry_3
_geom_torsion_site_symmetry_4
_geom_torsion_publ_flag
O3 P1 C1 N1 179.0(12) . . . . ?
O2 P1 C1 N1 54.1(14) . . . . ?
O1 P1 C1 N1 -61.4(13) . . . . ?
Sm2 P1 C1 N1 0.4(15) . . . . ?
C3 C2 C4 C9 128(2) . . . . ?
N1 C2 C4 C9 -108(2) . . . . ?
C3 C2 C4 C5 -49(3) . . . . ?
N1 C2 C4 C5 76(3) . . . . ?
C9 C4 C5 C6 1(4) . . . . ?
C2 C4 C5 C6 178(2) . . . . ?
C4 C5 C6 C7 -1(4) . . . . ?
C5 C6 C7 C8 0(4) . . . . ?
C6 C7 C8 C9 0(4) . . . . ?
C5 C4 C9 C8 -1(4) . . . . ?
C2 C4 C9 C8 -178(2) . . . . ?
C7 C8 C9 C4 1(4) . . . . ?
O6 P2 C10 N2 -141.0(11) . . . . ?
O5 P2 C10 N2 100.3(12) . . . . ?
O4 P2 C10 N2 -21.5(13) . . . . ?
C12 C11 C13 C14 112(2) . . . . ?
N2 C11 C13 C14 -124(2) . . . . ?
C12 C11 C13 C18 -63(2) . . . . ?
N2 C11 C13 C18 61(2) . . . . ?
C18 C13 C14 C15 2(3) . . . . ?
C11 C13 C14 C15 -172.9(18) . . . . ?
C13 C14 C15 C16 -3(3) . . . . ?
C14 C15 C16 C17 2(3) . . . . ?
C15 C16 C17 C18 -1(3) . . . . ?
C16 C17 C18 C13 0(3) . . . . ?
C14 C13 C18 C17 -1(3) . . . . ?
C11 C13 C18 C17 174.3(17) . . . . ?
O7 P3 C19 N3 48.9(14) . . . . ?
O8 P3 C19 N3 -64.0(14) . . . . ?
O9 P3 C19 N3 172.9(12) . . . . ?
Sm1 P3 C19 N3 -10.5(15) . . . . ?
N3 C20 C22 C27 -105(2) . . . . ?
C21 C20 C22 C27 133(2) . . . . ?
N3 C20 C22 C23 76(2) . . . . ?
C21 C20 C22 C23 -47(3) . . . . ?
C27 C22 C23 C24 -3(3) . . . . ?
C20 C22 C23 C24 176(2) . . . . ?
C22 C23 C24 C25 2(3) . . . . ?
C23 C24 C25 C26 1(3) . . . . ?
C24 C25 C26 C27 -1(3) . . . . ?
C23 C22 C27 C26 3(3) . . . . ?
C20 C22 C27 C26 -176.8(19) . . . . ?
C25 C26 C27 C22 0(3) . . . . ?
O12 P4 C28 N4 176.7(13) . . . . ?
O10 P4 C28 N4 54.7(14) . . . . ?
O11 P4 C28 N4 -58.4(14) . . . . ?
Sm2 P4 C28 N4 -5.9(16) . . . . ?
C30 C29 C31 C32 -72(3) . . . . ?
N4 C29 C31 C32 55(3) . . . . ?
C30 C29 C31 C36 104(3) . . . . ?
N4 C29 C31 C36 -130(2) . . . . ?
C36 C31 C32 C33 -3(3) . . . . ?
C29 C31 C32 C33 172(2) . . . . ?
C31 C32 C33 C34 1(4) . . . . ?
C32 C33 C34 C35 2(3) . . . . ?
C33 C34 C35 C36 -3(3) . . . . ?
C34 C35 C36 C31 0(3) . . . . ?
C32 C31 C36 C35 3(3) . . . . ?
C29 C31 C36 C35 -173.2(19) . . . . ?
O15 P5 C37 N5 -177.3(12) . . . . ?
O14 P5 C37 N5 58.0(14) . . . . ?
O13 P5 C37 N5 -54.4(13) . . . . ?
N5 C38 C40 C45 -119(2) . . . . ?
C39 C38 C40 C45 117(2) . . . . ?
N5 C38 C40 C41 59(3) . . . . ?
C39 C38 C40 C41 -65(3) . . . . ?
C45 C40 C41 C42 1(3) . . . . ?
C38 C40 C41 C42 -177(2) . . . . ?
C40 C41 C42 C43 -1(3) . . . . ?
C41 C42 C43 C44 1(3) . . . . ?
C42 C43 C44 C45 -1(3) . . . . ?
C43 C44 C45 C40 1(3) . . . . ?
C41 C40 C45 C44 -1(3) . . . . ?
C38 C40 C45 C44 177(2) . . . . ?
O16 P6 C46 N6 -93.7(16) . . . . ?
O17 P6 C46 N6 36.1(17) . . . . ?
O18 P6 C46 N6 154.4(15) . . . . ?
C48 C47 C49 C54 116(3) . . . . ?
N6 C47 C49 C54 -122(3) . . . . ?
C48 C47 C49 C50 -73(4) . . . . ?
N6 C47 C49 C50 49(4) . . . . ?
C54 C49 C50 C51 -11(5) . . . . ?
C47 C49 C50 C51 178(3) . . . . ?
C49 C50 C51 C52 5(5) . . . . ?
C50 C51 C52 C53 5(5) . . . . ?
C51 C52 C53 C54 -9(5) . . . . ?
C50 C49 C54 C53 7(5) . . . . ?
C47 C49 C54 C53 178(3) . . . . ?
C52 C53 C54 C49 3(6) . . . . ?
O19 P7 C55 N7 -52.3(15) . . . . ?
O21 P7 C55 N7 -172.4(13) . . . . ?
O20 P7 C55 N7 62.5(14) . . . . ?
Sm3 P7 C55 N7 2.0(16) . . . . ?
N7 C56 C58 C59 41(3) . . . . ?
C57 C56 C58 C59 -83(2) . . . . ?
N7 C56 C58 C63 -144.7(19) . . . . ?
C57 C56 C58 C63 91(2) . . . . ?
C63 C58 C59 C60 0(3) . . . . ?
C56 C58 C59 C60 174(2) . . . . ?
C58 C59 C60 C61 0(4) . . . . ?
C59 C60 C61 C62 3(4) . . . . ?
C60 C61 C62 C63 -5(4) . . . . ?
C61 C62 C63 C58 5(4) . . . . ?
C59 C58 C63 C62 -2(3) . . . . ?
C56 C58 C63 C62 -176(2) . . . . ?
O23 P8 C64 N8 175.3(12) . . . . ?
O24 P8 C64 N8 49.4(15) . . . . ?
O22 P8 C64 N8 -62.3(14) . . . . ?
Sm1 P8 C64 N8 -2.7(15) 2_656 . . . ?
N8 C65 C67 C72 -130.9(19) . . . . ?
C66 C65 C67 C72 108(2) . . . . ?
N8 C65 C67 C68 58(2) . . . . ?
C66 C65 C67 C68 -63(2) . . . . ?
C72 C67 C68 C69 1(3) . . . . ?
C65 C67 C68 C69 172.6(19) . . . . ?
C67 C68 C69 C70 0(3) . . . . ?
C68 C69 C70 C71 0(3) . . . . ?
C69 C70 C71 C72 -2(3) . . . . ?
C68 C67 C72 C71 -3(3) . . . . ?
C65 C67 C72 C71 -174.5(19) . . . . ?
C70 C71 C72 C67 3(3) . . . . ?
O25 P9 C73 N9 177.5(12) . . . . ?
O26 P9 C73 N9 -52.1(14) . . . . ?
O27 P9 C73 N9 65.6(14) . . . . ?
N9 C74 C76 C77 57(3) . . . . ?
C75 C74 C76 C77 -65(3) . . . . ?
N9 C74 C76 C81 -128(2) . . . . ?
C75 C74 C76 C81 109(2) . . . . ?
C81 C76 C77 C78 -1(3) . . . . ?
C74 C76 C77 C78 174.2(19) . . . . ?
C76 C77 C78 C79 1(3) . . . . ?
C77 C78 C79 C80 0(3) . . . . ?
C78 C79 C80 C81 -3(3) . . . . ?
C77 C76 C81 C80 -2(3) . . . . ?
C74 C76 C81 C80 -176.5(19) . . . . ?
C79 C80 C81 C76 3(3) . . . . ?
O29 P10 C82 N10 -70.3(19) . . . . ?
O30 P10 C82 N10 53(2) . . . . ?
O28 P10 C82 N10 167.9(16) . . . . ?
N10 C83 C85 C90 -122(2) . . . . ?
C84 C83 C85 C90 119(3) . . . . ?
N10 C83 C85 C86 54(3) . . . . ?
C84 C83 C85 C86 -64(3) . . . . ?
C90 C85 C86 C87 -5(4) . . . . ?
C83 C85 C86 C87 178(2) . . . . ?
C85 C86 C87 C88 5(4) . . . . ?
C86 C87 C88 C89 -3(4) . . . . ?
C87 C88 C89 C90 2(4) . . . . ?
C86 C85 C90 C89 4(4) . . . . ?
C83 C85 C90 C89 -180(2) . . . . ?
C88 C89 C90 C85 -2(4) . . . . ?
O32 P11 C91 N11 36.7(16) . . . . ?
O31 P11 C91 N11 -83.3(15) . . . . ?
O33 P11 C91 N11 159.3(13) . . . . ?
Sm4 P11 C91 N11 -33.6(16) . . . . ?
N11 C92 C94 C95 -131(2) . . . . ?
C93 C92 C94 C95 105(2) . . . . ?
N11 C92 C94 C99 50(3) . . . . ?
C93 C92 C94 C99 -73(3) . . . . ?
C99 C94 C95 C96 1(3) . . . . ?
C92 C94 C95 C96 -178(2) . . . . ?
C94 C95 C96 C97 -3(3) . . . . ?
C95 C96 C97 C98 2(4) . . . . ?
C96 C97 C98 C99 1(4) . . . . ?
C97 C98 C99 C94 -3(4) . . . . ?
C95 C94 C99 C98 2(3) . . . . ?
C92 C94 C99 C98 -179(2) . . . . ?
O34 P12 C100 N12 56.9(17) . . . . ?
O36 P12 C100 N12 176.5(14) . . . . ?
O35 P12 C100 N12 -63.8(16) . . . . ?
C102 C101 C103 C108 136(3) . . . . ?
N12 C101 C103 C108 -105(3) . . . . ?
C102 C101 C103 C104 -48(4) . . . . ?
N12 C101 C103 C104 70(4) . . . . ?
C108 C103 C104 C105 -5(5) . . . . ?
C101 C103 C104 C105 180(3) . . . . ?
C103 C104 C105 C106 9(5) . . . . ?
C104 C105 C106 C107 -9(5) . . . . ?
C105 C106 C107 C108 6(5) . . . . ?
C104 C103 C108 C107 1(5) . . . . ?
C101 C103 C108 C107 177(3) . . . . ?
C106 C107 C108 C103 -2(5) . . . . ?
O39 P13 C109 N13 171.8(14) . . . . ?
O38 P13 C109 N13 -62.8(15) . . . . ?
O37 P13 C109 N13 48.2(16) . . . . ?
Sm4 P13 C109 N13 -4.2(17) . . . . ?
N13 C110 C112 C113 -112(2) . . . . ?
C111 C110 C112 C113 123(2) . . . . ?
N13 C110 C112 C117 70(3) . . . . ?
C111 C110 C112 C117 -55(3) . . . . ?
C117 C112 C113 C114 2(4) . . . . ?
C110 C112 C113 C114 -177(2) . . . . ?
C112 C113 C114 C115 -1(4) . . . . ?
C113 C114 C115 C116 -2(4) . . . . ?
C114 C115 C116 C117 4(4) . . . . ?
C115 C116 C117 C112 -3(4) . . . . ?
C113 C112 C117 C116 0(4) . . . . ?
C110 C112 C117 C116 178(2) . . . . ?
O42 P14 C118 N14 171.8(13) . . . . ?
O40 P14 C118 N14 43.7(15) . . . . ?
O41 P14 C118 N14 -65.7(14) . . . . ?
Sm5 P14 C118 N14 -15.4(15) . . . . ?
C120 C119 C121 C126 -46(3) . . . . ?
N14 C119 C121 C126 75(3) . . . . ?
C120 C119 C121 C122 124(3) . . . . ?
N14 C119 C121 C122 -116(3) . . . . ?
C126 C121 C122 C123 -6(4) . . . . ?
C119 C121 C122 C123 -176(2) . . . . ?
C121 C122 C123 C124 -2(4) . . . . ?
C122 C123 C124 C125 5(5) . . . . ?
C123 C124 C125 C126 -1(5) . . . . ?
C122 C121 C126 C125 10(5) . . . . ?
C119 C121 C126 C125 -180(2) . . . . ?
C124 C125 C126 C121 -7(5) . . . . ?
O45 P15 C127 N15 59.7(16) . . . . ?
O43 P15 C127 N15 -62.3(15) . . . . ?
O44 P15 C127 N15 178.9(13) . . . . ?
N15 C128 C130 C131 50(3) . . . . ?
C129 C128 C130 C131 -70(2) . . . . ?
N15 C128 C130 C135 -131.1(19) . . . . ?
C129 C128 C130 C135 108(2) . . . . ?
C135 C130 C131 C132 0(3) . . . . ?
C128 C130 C131 C132 178.4(18) . . . . ?
C130 C131 C132 C133 0(3) . . . . ?
C131 C132 C133 C134 -2(3) . . . . ?
C132 C133 C134 C135 3(3) . . . . ?
C131 C130 C135 C134 2(3) . . . . ?
C128 C130 C135 C134 -177.0(18) . . . . ?
C133 C134 C135 C130 -3(3) . . . . ?
O48 P16 C136 N16 167.7(12) . . . . ?
O47 P16 C136 N16 -67.7(14) . . . . ?
O46 P16 C136 N16 42.9(14) . . . . ?
Sm5 P16 C136 N16 -10.8(15) . . . . ?
C138 C137 C139 C144 94(2) . . . . ?
N16 C137 C139 C144 -145.0(18) . . . . ?
C138 C137 C139 C140 -82(2) . . . . ?
N16 C137 C139 C140 40(3) . . . . ?
C144 C139 C140 C141 -1(3) . . . . ?
C137 C139 C140 C141 174.5(19) . . . . ?
C139 C140 C141 C142 -1(3) . . . . ?
C140 C141 C142 C143 0(3) . . . . ?
C141 C142 C143 C144 2(3) . . . . ?
C142 C143 C144 C139 -3(3) . . . . ?
C140 C139 C144 C143 2(3) . . . . ?
C137 C139 C144 C143 -173.0(19) . . . . ?
O51 P17 C145 N17 172.0(12) . . . . ?
O49 P17 C145 N17 45.4(14) . . . . ?
O50 P17 C145 N17 -67.4(14) . . . . ?
Sm6 P17 C145 N17 -13.3(15) . . . . ?
C147 C146 C148 C153 -58(2) . . . . ?
N17 C146 C148 C153 64(2) . . . . ?
C147 C146 C148 C149 117(2) . . . . ?
N17 C146 C148 C149 -121.6(18) . . . . ?
C153 C148 C149 C150 1(3) . . . . ?
C146 C148 C149 C150 -173.1(18) . . . . ?
C148 C149 C150 C151 -1(3) . . . . ?
C149 C150 C151 C152 3(3) . . . . ?
C150 C151 C152 C153 -4(3) . . . . ?
C149 C148 C153 C152 -3(3) . . . . ?
C146 C148 C153 C152 171.2(18) . . . . ?
C151 C152 C153 C148 4(3) . . . . ?
O54 P18 C154 N18 -174.6(13) . . . . ?
O52 P18 C154 N18 62.2(15) . . . . ?
O53 P18 C154 N18 -51.5(15) . . . . ?
C156 C155 C157 C162 -50(3) . . . . ?
N18 C155 C157 C162 71(3) . . . . ?
C156 C155 C157 C158 136(2) . . . . ?
N18 C155 C157 C158 -103(2) . . . . ?
C162 C157 C158 C159 1(4) . . . . ?
C155 C157 C158 C159 175(2) . . . . ?
C157 C158 C159 C160 5(4) . . . . ?
C158 C159 C160 C161 -8(4) . . . . ?
C159 C160 C161 C162 5(4) . . . . ?
C158 C157 C162 C161 -3(4) . . . . ?
C155 C157 C162 C161 -177(2) . . . . ?
C160 C161 C162 C157 0(4) . . . . ?
P1 C1 N1 C2 179.6(12) . . . . ?
C3 C2 N1 C1 -177.8(16) . . . . ?
C4 C2 N1 C1 54.0(19) . . . . ?
P2 C10 N2 C11 175.2(12) . . . . ?
C12 C11 N2 C10 -177.0(15) . . . . ?
C13 C11 N2 C10 57(2) . . . . ?
C22 C20 N3 C19 162.3(14) . . . . ?
C21 C20 N3 C19 -75.6(19) . . . . ?
P3 C19 N3 C20 156.3(12) . . . . ?
P4 C28 N4 C29 177.0(14) . . . . ?
C30 C29 N4 C28 -54(3) . . . . ?
C31 C29 N4 C28 177.1(16) . . . . ?
C40 C38 N5 C37 45(2) . . . . ?
C39 C38 N5 C37 170.9(15) . . . . ?
P5 C37 N5 C38 165.7(13) . . . . ?
P6 C46 N6 C47 177.3(13) . . . . ?
C49 C47 N6 C46 50(2) . . . . ?
C48 C47 N6 C46 173.4(17) . . . . ?
C57 C56 N7 C55 -66(2) . . . . ?
C58 C56 N7 C55 170.0(15) . . . . ?
P7 C55 N7 C56 -175.6(13) . . . . ?
C67 C65 N8 C64 62.0(19) . . . . ?
C66 C65 N8 C64 -173.0(14) . . . . ?
P8 C64 N8 C65 168.4(12) . . . . ?
C76 C74 N9 C73 57(2) . . . . ?
C75 C74 N9 C73 -178.4(16) . . . . ?
P9 C73 N9 C74 -164.7(13) . . . . ?
P10 C82 N10 C83 179.6(16) . . . . ?
C85 C83 N10 C82 56(3) . . . . ?
C84 C83 N10 C82 177.3(18) . . . . ?
C94 C92 N11 C91 43(2) . . . . ?
C93 C92 N11 C91 169.2(16) . . . . ?
P11 C91 N11 C92 162.2(14) . . . . ?
P12 C100 N12 C101 165.6(15) . . . . ?
C103 C101 N12 C100 62(3) . . . . ?
C102 C101 N12 C100 -178.3(19) . . . . ?
C112 C110 N13 C109 54(2) . . . . ?
C111 C110 N13 C109 -178.4(16) . . . . ?
P13 C109 N13 C110 -179.1(13) . . . . ?
P14 C118 N14 C119 166.8(13) . . . . ?
C121 C119 N14 C118 163.0(16) . . . . ?
C120 C119 N14 C118 -74(2) . . . . ?
P15 C127 N15 C128 -166.6(13) . . . . ?
C130 C128 N15 C127 59(2) . . . . ?
C129 C128 N15 C127 -177.3(16) . . . . ?
P16 C136 N16 C137 171.6(12) . . . . ?
C138 C137 N16 C136 -178.9(15) . . . . ?
C139 C137 N16 C136 59(2) . . . . ?
P17 C145 N17 C146 175.4(12) . . . . ?
C147 C146 N17 C145 -60(2) . . . . ?
C148 C146 N17 C145 176.3(15) . . . . ?
P18 C154 N18 C155 168.7(13) . . . . ?
C156 C155 N18 C154 171.1(16) . . . . ?
C157 C155 N18 C154 45(2) . . . . ?
O3 P1 O1 Sm1 9.0(17) . . . . ?
O2 P1 O1 Sm1 138.4(13) . . . . ?
C1 P1 O1 Sm1 -103.6(14) . . . . ?
Sm2 P1 O1 Sm1 140.1(16) . . . . ?
O3 P1 O1 Sm2 -131.1(6) . . . . ?
O2 P1 O1 Sm2 -1.8(6) . . . . ?
C1 P1 O1 Sm2 116.3(6) . . . . ?
O3 P1 O2 Sm2 129.1(6) . . . . ?
O1 P1 O2 Sm2 1.9(7) . . . . ?
C1 P1 O2 Sm2 -114.9(7) . . . . ?
O6 P2 O4 Sm1 -73.3(10) . . . . ?
O5 P2 O4 Sm1 56.2(10) . . . . ?
C10 P2 O4 Sm1 171.2(8) . . . . ?
O6 P2 O5 Sm2 100.8(11) . . . . ?
O4 P2 O5 Sm2 -29.0(13) . . . . ?
C10 P2 O5 Sm2 -144.0(10) . . . . ?
O8 P3 O7 Sm2 167.2(14) . . . . ?
O9 P3 O7 Sm2 -66.2(17) . . . . ?
C19 P3 O7 Sm2 52.3(17) . . . . ?
Sm1 P3 O7 Sm2 168.5(17) . . . . ?
O8 P3 O7 Sm1 -1.2(7) . . . . ?
O9 P3 O7 Sm1 125.4(7) . . . . ?
C19 P3 O7 Sm1 -116.2(7) . . . . ?
O7 P3 O8 Sm1 1.3(7) . . . . ?
O9 P3 O8 Sm1 -125.8(7) . . . . ?
C19 P3 O8 Sm1 116.2(7) . . . . ?
O12 P4 O10 Sm3 -72.5(17) . . . . ?
O11 P4 O10 Sm3 158.9(14) . . . . ?
C28 P4 O10 Sm3 45.7(18) . . . . ?
Sm2 P4 O10 Sm3 161.6(18) . . . . ?
O12 P4 O10 Sm2 125.9(7) . . . . ?
O11 P4 O10 Sm2 -2.7(7) . . . . ?
C28 P4 O10 Sm2 -115.9(7) . . . . ?
O12 P4 O11 Sm2 -124.1(7) . . . . ?
O10 P4 O11 Sm2 2.9(7) . . . . ?
C28 P4 O11 Sm2 116.5(7) . . . . ?
O15 P5 O13 Sm2 16.5(15) . . . . ?
O14 P5 O13 Sm2 146.1(11) . . . . ?
C37 P5 O13 Sm2 -98.5(12) . . . . ?
O15 P5 O13 Sm3 -130.4(7) . . . . ?
O14 P5 O13 Sm3 -0.8(7) . . . . ?
C37 P5 O13 Sm3 114.6(7) . . . . ?
O15 P5 O14 Sm3 131.1(6) . . . . ?
O13 P5 O14 Sm3 0.9(7) . . . . ?
C37 P5 O14 Sm3 -110.3(7) . . . . ?
O17 P6 O16 Sm2 -15.8(15) . . . . ?
O18 P6 O16 Sm2 -141.3(11) . . . . ?
C46 P6 O16 Sm2 109.6(12) . . . . ?
O16 P6 O17 Sm3 34.4(14) . . . . ?
O18 P6 O17 Sm3 157.0(9) . . . . ?
C46 P6 O17 Sm3 -91.1(12) . . . . ?
O21 P7 O19 Sm3 -128.8(7) . . . . ?
O20 P7 O19 Sm3 -1.3(7) . . . . ?
C55 P7 O19 Sm3 115.0(7) . . . . ?
O19 P7 O20 Sm1 147.5(13) . . . 2_656 ?
O21 P7 O20 Sm1 -88.3(15) . . . 2_656 ?
C55 P7 O20 Sm1 29.5(16) . . . 2_656 ?
Sm3 P7 O20 Sm1 146.3(15) . . . 2_656 ?
O19 P7 O20 Sm3 1.2(7) . . . . ?
O21 P7 O20 Sm3 125.4(7) . . . . ?
C55 P7 O20 Sm3 -116.7(7) . . . . ?
O23 P8 O22 Sm3 6.8(15) . . . . ?
O24 P8 O22 Sm3 138.4(12) . . . . ?
C64 P8 O22 Sm3 -108.0(13) . . . . ?
Sm1 P8 O22 Sm3 141.7(13) 2_656 . . . ?
O23 P8 O22 Sm1 -134.9(6) . . . 2_656 ?
O24 P8 O22 Sm1 -3.2(6) . . . 2_656 ?
C64 P8 O22 Sm1 110.4(7) . . . 2_656 ?
O23 P8 O24 Sm1 133.9(6) . . . 2_656 ?
O22 P8 O24 Sm1 3.6(7) . . . 2_656 ?
C64 P8 O24 Sm1 -108.9(8) . . . 2_656 ?
O26 P9 O25 Sm3 -12.4(13) . . . . ?
O27 P9 O25 Sm3 -136.8(9) . . . . ?
C73 P9 O25 Sm3 111.0(10) . . . . ?
O25 P9 O26 Sm1 45.7(11) . . . 2_656 ?
O27 P9 O26 Sm1 167.7(8) . . . 2_656 ?
C73 P9 O26 Sm1 -77.6(10) . . . 2_656 ?
O29 P10 O28 Sm4 -30(2) . . . . ?
O30 P10 O28 Sm4 -160.9(17) . . . . ?
C82 P10 O28 Sm4 88.3(17) . . . . ?
O30 P10 O29 Sm6 176.4(12) . . . 2_547 ?
O28 P10 O29 Sm6 48.0(14) . . . 2_547 ?
C82 P10 O29 Sm6 -66.6(13) . . . 2_547 ?
O32 P11 O31 Sm4 -14.1(9) . . . . ?
O33 P11 O31 Sm4 -139.3(7) . . . . ?
C91 P11 O31 Sm4 105.4(8) . . . . ?
O31 P11 O32 Sm6 151(3) . . . 2_547 ?
O33 P11 O32 Sm6 -87(3) . . . 2_547 ?
C91 P11 O32 Sm6 31(3) . . . 2_547 ?
Sm4 P11 O32 Sm6 140(3) . . . 2_547 ?
O31 P11 O32 Sm4 11.1(7) . . . . ?
O33 P11 O32 Sm4 133.3(7) . . . . ?
C91 P11 O32 Sm4 -109.3(8) . . . . ?
O36 P12 O34 Sm4 88.4(11) . . . . ?
O35 P12 O34 Sm4 -43.6(13) . . . . ?
C100 P12 O34 Sm4 -158.7(10) . . . . ?
O34 P12 O35 Sm5 63.5(11) . . . . ?
O36 P12 O35 Sm5 -67.6(10) . . . . ?
C100 P12 O35 Sm5 -178.8(10) . . . . ?
O39 P13 O37 Sm4 129.0(7) . . . . ?
O38 P13 O37 Sm4 -2.7(7) . . . . ?
C109 P13 O37 Sm4 -115.6(8) . . . . ?
O39 P13 O38 Sm5 11.8(16) . . . . ?
O37 P13 O38 Sm5 143.0(12) . . . . ?
C109 P13 O38 Sm5 -105.1(13) . . . . ?
Sm4 P13 O38 Sm5 140.5(15) . . . . ?
O39 P13 O38 Sm4 -128.6(7) . . . . ?
O37 P13 O38 Sm4 2.5(6) . . . . ?
C109 P13 O38 Sm4 114.4(7) . . . . ?
O42 P14 O40 Sm4 -69(2) . . . . ?
O41 P14 O40 Sm4 163.4(17) . . . . ?
C118 P14 O40 Sm4 53(2) . . . . ?
Sm5 P14 O40 Sm4 164(2) . . . . ?
O42 P14 O40 Sm5 126.7(7) . . . . ?
O41 P14 O40 Sm5 -1.0(7) . . . . ?
C118 P14 O40 Sm5 -111.6(7) . . . . ?
O42 P14 O41 Sm5 -128.9(8) . . . . ?
O40 P14 O41 Sm5 1.1(8) . . . . ?
C118 P14 O41 Sm5 113.0(7) . . . . ?
O45 P15 O43 Sm5 164.4(8) . . . . ?
O44 P15 O43 Sm5 34.4(12) . . . . ?
C127 P15 O43 Sm5 -75.1(11) . . . . ?
O45 P15 O44 Sm6 -109.8(10) . . . . ?
O43 P15 O44 Sm6 19.9(13) . . . . ?
C127 P15 O44 Sm6 133.1(10) . . . . ?
O48 P16 O46 Sm5 133.7(7) . . . . ?
O47 P16 O46 Sm5 2.9(7) . . . . ?
C136 P16 O46 Sm5 -108.9(7) . . . . ?
O48 P16 O47 Sm6 31.7(17) . . . . ?
O46 P16 O47 Sm6 162.9(13) . . . . ?
C136 P16 O47 Sm6 -86.2(15) . . . . ?
Sm5 P16 O47 Sm6 165.7(16) . . . . ?
O48 P16 O47 Sm5 -134.0(6) . . . . ?
O46 P16 O47 Sm5 -2.8(7) . . . . ?
C136 P16 O47 Sm5 108.2(7) . . . . ?
O51 P17 O49 Sm5 -70.3(17) . . . . ?
O50 P17 O49 Sm5 163.2(14) . . . . ?
C145 P17 O49 Sm5 49.1(17) . . . . ?
Sm6 P17 O49 Sm5 162.0(17) . . . . ?
O51 P17 O49 Sm6 127.7(7) . . . . ?
O50 P17 O49 Sm6 1.2(6) . . . . ?
C145 P17 O49 Sm6 -112.9(7) . . . . ?
O51 P17 O50 Sm6 -130.8(6) . . . . ?
O49 P17 O50 Sm6 -1.3(7) . . . . ?
C145 P17 O50 Sm6 112.9(6) . . . . ?
O54 P18 O52 Sm6 128.9(6) . . . . ?
O53 P18 O52 Sm6 -1.7(7) . . . . ?
C154 P18 O52 Sm6 -113.5(8) . . . . ?
O54 P18 O53 Sm4 22.1(15) . . . 2_557 ?
O52 P18 O53 Sm4 151.6(11) . . . 2_557 ?
C154 P18 O53 Sm4 -93.4(13) . . . 2_557 ?
O54 P18 O53 Sm6 -127.9(6) . . . . ?
O52 P18 O53 Sm6 1.6(7) . . . . ?
C154 P18 O53 Sm6 116.6(7) . . . . ?
